data_4339834
loop_
_publ_author_name
'Collini, Davide'
'Biani, Fabrizia Fabrizi De'
'Fedi, Serena'
'Femoni, Cristina'
'Kaswalder, Francesco'
'Iapalucci, Maria Carmela'
'Longoni, Giuliano'
'Tiozzo, Cristina'
'Zacchini, Stefano'
'Zanello, Piero'

_publ_section_title
;
 Synthesis and electrochemistry of new Rh-centered and conjuncto rhodium
 carbonyl clusters. X-ray structure of [NEt(4)](3)[Rh(15)(CO)(27)],
 [NEt(4)](3)[Rh(15)(CO)(25)(MeCN)(2)] x 2MeCN, and
 [NEt(4)](3)[Rh(17)(CO)(37)].
;
_journal_issue 19
_journal_name_full 'Inorganic chemistry'
_journal_page_first 7971
_journal_page_last 7981
_journal_paper_doi 10.1021/ic0623718
_journal_volume 46
_journal_year 2007
_chemical_formula_sum 'C57 H72 N7 O25 Rh15'
_chemical_formula_weight 2798.87
_chemical_name_systematic
; 
 ? 
;
_space_group_IT_number 14
_symmetry_cell_setting monoclinic
_symmetry_space_group_name_Hall '-P 2yn'
_symmetry_space_group_name_H-M 'P 1 21/n 1'
_atom_sites_solution_hydrogens geom
_atom_sites_solution_primary direct
_atom_sites_solution_secondary difmap
_audit_creation_method SHELXL-97
_cell_angle_alpha 90.00
_cell_angle_beta 91.510(4)
_cell_angle_gamma 90.00
_cell_formula_units_Z 4
_cell_length_a 13.943(2)
_cell_length_b 28.788(5)
_cell_length_c 19.538(3)
_cell_measurement_reflns_used 914
_cell_measurement_temperature 293(2)
_cell_measurement_theta_max 27.378
_cell_measurement_theta_min 2.204
_cell_volume 7840(2)
_computing_structure_refinement 'SHELXL-97 (Sheldrick, 1997)'
_computing_structure_solution 'SHELXS-97 (Sheldrick, 1990)'
_diffrn_ambient_temperature 293(2)
_diffrn_measured_fraction_theta_full 1.000
_diffrn_measured_fraction_theta_max 1.000
_diffrn_measurement_device_type 'CCD Area Detector'
_diffrn_measurement_method 'phi and omega scans'
_diffrn_radiation_monochromator graphite
_diffrn_radiation_source 'fine-focus sealed tube'
_diffrn_radiation_type MoK\a
_diffrn_radiation_wavelength 0.71073
_diffrn_reflns_av_R_equivalents 0.1099
_diffrn_reflns_av_sigmaI/netI 0.0771
_diffrn_reflns_limit_h_max 16
_diffrn_reflns_limit_h_min -16
_diffrn_reflns_limit_k_max 34
_diffrn_reflns_limit_k_min -34
_diffrn_reflns_limit_l_max 23
_diffrn_reflns_limit_l_min -23
_diffrn_reflns_number 68919
_diffrn_reflns_theta_full 25.00
_diffrn_reflns_theta_max 25.00
_diffrn_reflns_theta_min 1.26
_exptl_absorpt_coefficient_mu 3.138
_exptl_absorpt_correction_T_max 0.731
_exptl_absorpt_correction_T_min 0.574
_exptl_absorpt_correction_type empirical
_exptl_crystal_colour black
_exptl_crystal_density_diffrn 2.371
_exptl_crystal_density_method 'not measured'
_exptl_crystal_description prismatic
_exptl_crystal_F_000 5352
_exptl_crystal_size_max 0.18
_exptl_crystal_size_mid 0.15
_exptl_crystal_size_min 0.10
_refine_diff_density_max 4.062
_refine_diff_density_min -1.724
_refine_diff_density_rms 0.315
_refine_ls_extinction_method none
_refine_ls_goodness_of_fit_ref 1.098
_refine_ls_hydrogen_treatment constr
_refine_ls_matrix_type full
_refine_ls_number_parameters 941
_refine_ls_number_reflns 13793
_refine_ls_number_restraints 202
_refine_ls_restrained_S_all 1.091
_refine_ls_R_factor_all 0.1119
_refine_ls_R_factor_gt 0.0825
_refine_ls_shift/su_max 0.000
_refine_ls_shift/su_mean 0.000
_refine_ls_structure_factor_coef Fsqd
_refine_ls_weighting_details 'calc w=1/[\s^2^(Fo^2^)+(0.0660P)^2^+300.2910P] where P=(Fo^2^+2Fc^2^)/3'
_refine_ls_weighting_scheme calc
_refine_ls_wR_factor_gt 0.1912
_refine_ls_wR_factor_ref 0.2021
_reflns_number_gt 10019
_reflns_number_total 13793
_reflns_threshold_expression >2sigma(I)
_cod_data_source_file ic0623718-file001.cif
_cod_data_source_block p21n
_cod_depositor_comments
;
The following automatic conversions were performed:

'_symmetry_cell_setting' value 'Monoclinic' changed to 'monoclinic'
according to
/usr/data/users/saulius/automatic-downloads/retrospective/ACS/lib/dictionaries/cif_core.dic
dictionary named 'cif_core.dic' version 2.4.2 from 2011-04-26.

Automatic conversion script
Id: cif_fix_values 2281 2013-09-26 08:29:07Z andrius 
;
_cod_original_sg_symbol_H-M P2(1)/n
_cod_database_code 4339834

loop_
_symmetry_equiv_pos_as_xyz
'x, y, z'
'-x+1/2, y+1/2, -z+1/2'
'-x, -y, -z'
'x-1/2, -y-1/2, z-1/2'

loop_
_atom_site_label
_atom_site_type_symbol
_atom_site_fract_x
_atom_site_fract_y
_atom_site_fract_z
_atom_site_U_iso_or_equiv
_atom_site_adp_type
_atom_site_occupancy
_atom_site_symmetry_multiplicity
_atom_site_calc_flag
_atom_site_refinement_flags
Rh1 Rh 0.77406(8) 0.10939(4) 0.76328(6) 0.0141(3) Uani 1 1 d .
Rh2 Rh 0.80144(9) 0.19888(4) 0.77598(6) 0.0182(3) Uani 1 1 d .
Rh3 Rh 0.93185(9) 0.12586(4) 0.83041(6) 0.0185(3) Uani 1 1 d .
Rh4 Rh 0.92230(9) 0.07522(4) 0.69964(6) 0.0179(3) Uani 1 1 d .
Rh5 Rh 0.79330(8) 0.14567(4) 0.64207(6) 0.0150(3) Uani 1 1 d .
Rh6 Rh 0.62506(9) 0.13471(5) 0.82847(7) 0.0223(3) Uani 1 1 d .
Rh7 Rh 0.76753(10) 0.06731(4) 0.87971(6) 0.0209(3) Uani 1 1 d .
Rh8 Rh 0.76210(9) 0.01926(4) 0.74967(6) 0.0181(3) Uani 1 1 d .
Rh9 Rh 0.61999(9) 0.08531(4) 0.69355(6) 0.0185(3) Uani 1 1 d .
Rh10 Rh 0.96388(9) 0.17140(5) 0.70810(6) 0.0213(3) Uani 1 1 d .
Rh11 Rh 0.78208(10) 0.15924(5) 0.90214(6) 0.0233(3) Uani 1 1 d .
Rh12 Rh 0.93326(9) 0.03080(4) 0.82581(6) 0.0200(3) Uani 1 1 d .
Rh13 Rh 0.76583(9) 0.05256(4) 0.61337(6) 0.0174(3) Uani 1 1 d .
Rh14 Rh 0.63598(9) 0.17951(4) 0.70884(6) 0.0193(3) Uani 1 1 d .
Rh15 Rh 0.59366(10) 0.04111(5) 0.81559(7) 0.0280(3) Uani 1 1 d .
C1 C 1.0551(16) 0.2148(8) 0.6822(11) 0.049(3) Uani 1 1 d U
O1 O 1.1097(10) 0.2413(5) 0.6630(7) 0.050(3) Uani 1 1 d U
C2 C 0.744(2) 0.1750(10) 0.9887(13) 0.076(5) Uani 1 1 d U
O2 O 0.7157(15) 0.1862(6) 1.0419(8) 0.076(5) Uani 1 1 d U
N3A N 1.0254(12) -0.0209(6) 0.8657(8) 0.039(3) Uani 1 1 d U
C3A C 1.0629(14) -0.0536(7) 0.8870(10) 0.039(3) Uani 1 1 d U
C3B C 1.1138(15) -0.0938(7) 0.9155(10) 0.040(3) Uani 1 1 d U
H3B1 H 1.1644 -0.1025 0.8856 0.060 Uiso 1 1 calc R
H3B2 H 1.0699 -0.1193 0.9197 0.060 Uiso 1 1 calc R
H3B3 H 1.1406 -0.0861 0.9598 0.060 Uiso 1 1 calc R
N4A N 0.7606(10) 0.0179(5) 0.5178(7) 0.027(2) Uani 1 1 d U
C4A C 0.7528(13) -0.0009(6) 0.4678(8) 0.027(2) Uani 1 1 d U
C4B C 0.7481(13) -0.0247(6) 0.4027(8) 0.028(2) Uani 1 1 d U
H4B1 H 0.7581 -0.0028 0.3665 0.042 Uiso 1 1 calc R
H4B2 H 0.6861 -0.0389 0.3965 0.042 Uiso 1 1 calc R
H4B3 H 0.7968 -0.0482 0.4018 0.042 Uiso 1 1 calc R
C5 C 0.5589(16) 0.2309(7) 0.7103(11) 0.045(3) Uani 1 1 d U
O5 O 0.5112(11) 0.2638(5) 0.7075(7) 0.046(3) Uani 1 1 d U
C6 C 0.5193(17) 0.0054(9) 0.8735(14) 0.063(4) Uani 1 1 d U
O6 O 0.4766(11) -0.0175(6) 0.9099(9) 0.063(4) Uani 1 1 d U
C7 C 0.8356(15) 0.2552(7) 0.7389(10) 0.038(3) Uani 1 1 d U
O7 O 0.8593(10) 0.2912(4) 0.7210(7) 0.038(3) Uani 1 1 d U
C8 C 1.0347(14) 0.1684(7) 0.8052(10) 0.041(3) Uani 1 1 d U
O8 O 1.1019(9) 0.1884(5) 0.8274(7) 0.041(3) Uani 1 1 d U
C9 C 1.0280(12) 0.1148(7) 0.6670(10) 0.034(3) Uani 1 1 d U
O9 O 1.0975(8) 0.1104(5) 0.6344(6) 0.035(3) Uani 1 1 d U
C10 C 0.8906(13) 0.1878(6) 0.6114(9) 0.028(2) Uani 1 1 d U
O10 O 0.9121(8) 0.2146(4) 0.5672(6) 0.029(2) Uani 1 1 d U
C11 C 0.7884(12) 0.2252(6) 0.8682(8) 0.024(2) Uani 1 1 d U
O11 O 0.7875(8) 0.2627(4) 0.8939(6) 0.025(2) Uani 1 1 d U
C12 C 0.9264(14) 0.1578(6) 0.9211(10) 0.035(3) Uani 1 1 d U
O12 O 0.9787(9) 0.1674(4) 0.9657(6) 0.035(3) Uani 1 1 d U
C13 C 1.0285(14) 0.0808(6) 0.8678(10) 0.033(3) Uani 1 1 d U
O13 O 1.1004(9) 0.0781(4) 0.8967(6) 0.034(2) Uani 1 1 d U
C14 C 1.0185(14) 0.0320(7) 0.7367(9) 0.036(3) Uani 1 1 d U
O14 O 1.0918(9) 0.0132(5) 0.7252(6) 0.037(3) Uani 1 1 d U
C15 C 0.9167(12) 0.0474(7) 0.6080(9) 0.029(2) Uani 1 1 d U
O15 O 0.9671(8) 0.0334(4) 0.5646(6) 0.029(2) Uani 1 1 d U
C16 C 0.7700(11) 0.1150(5) 0.5534(8) 0.018(2) Uani 1 1 d U
O16 O 0.7581(7) 0.1212(3) 0.4944(5) 0.0181(19) Uani 1 1 d U
C17 C 0.6960(12) 0.1942(6) 0.6203(9) 0.028(2) Uani 1 1 d U
O17 O 0.6825(8) 0.2209(4) 0.5736(6) 0.029(2) Uani 1 1 d U
C18 C 0.5686(17) 0.1833(8) 0.8735(13) 0.056(4) Uani 1 1 d U
O18 O 0.5297(11) 0.2129(5) 0.9000(8) 0.057(4) Uani 1 1 d U
C19 C 0.6911(17) 0.0684(8) 0.9557(11) 0.049(3) Uani 1 1 d U
O19 O 0.6481(11) 0.0705(5) 1.0030(7) 0.049(3) Uani 1 1 d U
C20 C 0.8625(14) 0.0246(6) 0.9214(8) 0.031(2) Uani 1 1 d U
O20 O 0.8794(9) 0.0020(4) 0.9688(6) 0.032(2) Uani 1 1 d U
C21 C 0.8527(14) -0.0256(6) 0.7857(9) 0.034(3) Uani 1 1 d U
O21 O 0.8667(9) -0.0665(4) 0.7924(6) 0.034(2) Uani 1 1 d U
C22 C 0.7595(13) -0.0131(5) 0.6585(8) 0.025(2) Uani 1 1 d U
O22 O 0.7539(9) -0.0500(4) 0.6369(5) 0.026(2) Uani 1 1 d U
C23 C 0.6110(12) 0.0533(6) 0.6070(9) 0.026(2) Uani 1 1 d U
O23 O 0.5585(8) 0.0399(4) 0.5622(6) 0.027(2) Uani 1 1 d U
C24 C 0.5346(13) 0.1366(6) 0.6660(10) 0.034(3) Uani 1 1 d U
O24 O 0.4592(9) 0.1427(4) 0.6395(7) 0.034(2) Uani 1 1 d U
C25 C 0.5123(13) 0.0473(6) 0.7281(9) 0.031(2) Uani 1 1 d U
O25 O 0.4345(8) 0.0368(4) 0.7114(6) 0.031(2) Uani 1 1 d U
C26 C 0.5110(15) 0.0985(9) 0.8478(13) 0.055(4) Uani 1 1 d U
O26 O 0.4342(10) 0.1021(6) 0.8680(8) 0.055(3) Uani 1 1 d U
C27 C 0.6600(15) -0.0223(6) 0.7772(10) 0.036(3) Uani 1 1 d U
O27 O 0.6331(10) -0.0606(4) 0.7801(7) 0.037(3) Uani 1 1 d U
N1 N 0.4994(12) 0.1421(5) 0.4082(9) 0.040(4) Uani 1 1 d .
C100 C 0.5379(17) 0.1714(7) 0.4679(11) 0.051(6) Uani 1 1 d .
H10A H 0.5352 0.1528 0.5092 0.061 Uiso 1 1 calc R
H10B H 0.6050 0.1780 0.4601 0.061 Uiso 1 1 calc R
C101 C 0.488(2) 0.2166(10) 0.481(2) 0.114(16) Uani 1 1 d .
H10C H 0.5182 0.2316 0.5198 0.171 Uiso 1 1 calc R
H10D H 0.4220 0.2108 0.4898 0.171 Uiso 1 1 calc R
H10E H 0.4930 0.2362 0.4414 0.171 Uiso 1 1 calc R
C102 C 0.5628(14) 0.0998(6) 0.4037(11) 0.039(5) Uani 1 1 d .
H10F H 0.6273 0.1097 0.3935 0.047 Uiso 1 1 calc R
H10G H 0.5653 0.0845 0.4480 0.047 Uiso 1 1 calc R
C103 C 0.5294(15) 0.0656(8) 0.3505(12) 0.052(6) Uani 1 1 d .
H10H H 0.5720 0.0394 0.3506 0.078 Uiso 1 1 calc R
H10I H 0.5290 0.0801 0.3062 0.078 Uiso 1 1 calc R
H10J H 0.4657 0.0553 0.3604 0.078 Uiso 1 1 calc R
C104 C 0.5008(15) 0.1707(8) 0.3435(11) 0.049(6) Uani 1 1 d .
H10K H 0.4740 0.1522 0.3063 0.059 Uiso 1 1 calc R
H10L H 0.4591 0.1973 0.3492 0.059 Uiso 1 1 calc R
C105 C 0.5970(19) 0.1878(10) 0.3234(14) 0.075(8) Uani 1 1 d .
H10M H 0.5906 0.2055 0.2819 0.113 Uiso 1 1 calc R
H10N H 0.6386 0.1618 0.3163 0.113 Uiso 1 1 calc R
H10O H 0.6237 0.2071 0.3592 0.113 Uiso 1 1 calc R
C106 C 0.3963(14) 0.1307(7) 0.4214(12) 0.045(5) Uani 1 1 d .
H10P H 0.3617 0.1598 0.4254 0.054 Uiso 1 1 calc R
H10Q H 0.3701 0.1148 0.3814 0.054 Uiso 1 1 calc R
C107 C 0.3755(16) 0.1021(9) 0.4823(11) 0.055(6) Uani 1 1 d .
H10R H 0.3075 0.0974 0.4847 0.083 Uiso 1 1 calc R
H10S H 0.3984 0.1178 0.5228 0.083 Uiso 1 1 calc R
H10T H 0.4070 0.0726 0.4787 0.083 Uiso 1 1 calc R
N2 N 0.0277(11) 0.1461(5) 0.3928(7) 0.029(3) Uani 1 1 d .
C200 C 0.097(2) 0.1312(9) 0.4528(12) 0.063(7) Uani 1 1 d .
H20A H 0.0631 0.1114 0.4843 0.076 Uiso 1 1 calc R
H20B H 0.1499 0.1135 0.4348 0.076 Uiso 1 1 calc R
C201 C 0.1369(19) 0.1742(8) 0.4918(10) 0.060(7) Uani 1 1 d .
H20C H 0.1793 0.1642 0.5285 0.090 Uiso 1 1 calc R
H20D H 0.0847 0.1915 0.5102 0.090 Uiso 1 1 calc R
H20E H 0.1715 0.1935 0.4609 0.090 Uiso 1 1 calc R
C202 C 0.0780(18) 0.1786(8) 0.3448(12) 0.059(7) Uani 1 1 d .
H20F H 0.0988 0.2059 0.3701 0.071 Uiso 1 1 calc R
H20G H 0.0327 0.1886 0.3093 0.071 Uiso 1 1 calc R
C203 C 0.1644(15) 0.1568(7) 0.3114(10) 0.039(5) Uani 1 1 d .
H20H H 0.1930 0.1789 0.2814 0.059 Uiso 1 1 calc R
H20I H 0.1443 0.1300 0.2855 0.059 Uiso 1 1 calc R
H20J H 0.2106 0.1476 0.3461 0.059 Uiso 1 1 calc R
C204 C -0.0023(19) 0.1029(8) 0.3556(12) 0.058(6) Uani 1 1 d .
H20K H 0.0547 0.0862 0.3424 0.070 Uiso 1 1 calc R
H20L H -0.0372 0.1116 0.3140 0.070 Uiso 1 1 calc R
C205 C -0.0668(15) 0.0694(6) 0.3982(12) 0.045(5) Uani 1 1 d .
H20M H -0.0833 0.0426 0.3712 0.068 Uiso 1 1 calc R
H20N H -0.1243 0.0853 0.4106 0.068 Uiso 1 1 calc R
H20O H -0.0322 0.0598 0.4390 0.068 Uiso 1 1 calc R
C206 C -0.0552(18) 0.1687(8) 0.4229(14) 0.064(7) Uani 1 1 d .
H20P H -0.0336 0.1970 0.4455 0.077 Uiso 1 1 calc R
H20Q H -0.0805 0.1484 0.4576 0.077 Uiso 1 1 calc R
C207 C -0.1362(17) 0.1809(9) 0.3720(17) 0.076(9) Uani 1 1 d .
H20R H -0.1874 0.1957 0.3958 0.114 Uiso 1 1 calc R
H20S H -0.1598 0.1531 0.3503 0.114 Uiso 1 1 calc R
H20T H -0.1126 0.2017 0.3379 0.114 Uiso 1 1 calc R
N3 N 0.2976(11) 0.1402(5) 0.0331(7) 0.028(3) Uani 1 1 d .
C300 C 0.4057(16) 0.1521(9) 0.0349(13) 0.056(6) Uani 1 1 d .
H30A H 0.4339 0.1395 -0.0060 0.067 Uiso 1 1 calc R
H30B H 0.4124 0.1856 0.0332 0.067 Uiso 1 1 calc R
C301 C 0.4618(15) 0.1347(7) 0.0953(11) 0.043(5) Uani 1 1 d .
H30C H 0.5276 0.1440 0.0919 0.064 Uiso 1 1 calc R
H30D H 0.4581 0.1014 0.0968 0.064 Uiso 1 1 calc R
H30E H 0.4359 0.1473 0.1364 0.064 Uiso 1 1 calc R
C302 C 0.2546(13) 0.1681(7) 0.0919(9) 0.035(4) Uani 1 1 d .
H30F H 0.2713 0.2005 0.0865 0.042 Uiso 1 1 calc R
H30G H 0.2831 0.1574 0.1349 0.042 Uiso 1 1 calc R
C303 C 0.1444(15) 0.1639(7) 0.0953(11) 0.044(5) Uani 1 1 d .
H30H H 0.1221 0.1820 0.1329 0.067 Uiso 1 1 calc R
H30I H 0.1271 0.1319 0.1017 0.067 Uiso 1 1 calc R
H30J H 0.1154 0.1751 0.0534 0.067 Uiso 1 1 calc R
C304 C 0.2577(14) 0.1558(7) -0.0363(10) 0.040(5) Uani 1 1 d .
H30K H 0.1910 0.1464 -0.0403 0.048 Uiso 1 1 calc R
H30L H 0.2922 0.1397 -0.0716 0.048 Uiso 1 1 calc R
C305 C 0.2636(15) 0.2081(7) -0.0503(10) 0.041(5) Uani 1 1 d .
H30M H 0.2367 0.2146 -0.0950 0.062 Uiso 1 1 calc R
H30N H 0.3294 0.2178 -0.0481 0.062 Uiso 1 1 calc R
H30O H 0.2282 0.2246 -0.0165 0.062 Uiso 1 1 calc R
C306 C 0.2770(16) 0.0904(7) 0.0424(12) 0.047(5) Uani 1 1 d .
H30P H 0.2082 0.0858 0.0383 0.057 Uiso 1 1 calc R
H30Q H 0.2971 0.0816 0.0884 0.057 Uiso 1 1 calc R
C307 C 0.3255(16) 0.0580(7) -0.0083(12) 0.048(6) Uani 1 1 d .
H30R H 0.3083 0.0264 0.0014 0.072 Uiso 1 1 calc R
H30S H 0.3939 0.0615 -0.0039 0.072 Uiso 1 1 calc R
H30T H 0.3048 0.0658 -0.0541 0.072 Uiso 1 1 calc R
N400 N 0.749(2) 0.0819(10) 0.2643(15) 0.094(7) Uani 1 1 d DU
C401 C 0.736(2) 0.0513(12) 0.2262(15) 0.076(7) Uani 1 1 d DU
C402 C 0.7221(17) 0.0114(10) 0.1779(13) 0.068(7) Uani 1 1 d DU
H40A H 0.6960 0.0226 0.1350 0.102 Uiso 1 1 calc R
H40B H 0.6785 -0.0105 0.1971 0.102 Uiso 1 1 calc R
H40C H 0.7826 -0.0034 0.1705 0.102 Uiso 1 1 calc R
N500 N 0.276(2) 0.1306(11) 0.7457(18) 0.120(7) Uani 1 1 d DU
C501 C 0.311(3) 0.1715(13) 0.763(2) 0.119(7) Uani 1 1 d DU
C502 C 0.346(3) 0.2072(13) 0.784(2) 0.119(7) Uani 1 1 d DU
H50A H 0.3179 0.2150 0.8274 0.179 Uiso 1 1 calc R
H50B H 0.3329 0.2318 0.7521 0.179 Uiso 1 1 calc R
H50C H 0.4137 0.2034 0.7908 0.179 Uiso 1 1 calc R

loop_
_atom_site_aniso_label
_atom_site_aniso_U_11
_atom_site_aniso_U_22
_atom_site_aniso_U_33
_atom_site_aniso_U_23
_atom_site_aniso_U_13
_atom_site_aniso_U_12
Rh1 0.0206(6) 0.0108(6) 0.0110(6) 0.0002(4) 0.0013(4) -0.0006(5)
Rh2 0.0279(7) 0.0108(6) 0.0158(6) 0.0003(5) -0.0012(5) 0.0006(5)
Rh3 0.0243(7) 0.0165(6) 0.0145(6) -0.0003(5) -0.0034(5) -0.0014(5)
Rh4 0.0218(6) 0.0196(6) 0.0123(6) -0.0006(5) 0.0008(5) 0.0033(5)
Rh5 0.0203(6) 0.0130(6) 0.0118(6) 0.0014(4) 0.0006(5) 0.0009(5)
Rh6 0.0252(7) 0.0234(7) 0.0189(7) 0.0003(5) 0.0077(5) 0.0020(6)
Rh7 0.0343(7) 0.0163(6) 0.0123(6) 0.0031(5) 0.0040(5) -0.0004(5)
Rh8 0.0303(7) 0.0102(6) 0.0139(6) -0.0002(5) -0.0001(5) -0.0017(5)
Rh9 0.0196(6) 0.0161(6) 0.0197(6) 0.0000(5) -0.0002(5) -0.0024(5)
Rh10 0.0209(6) 0.0221(7) 0.0209(7) 0.0029(5) 0.0002(5) -0.0040(5)
Rh11 0.0358(8) 0.0194(7) 0.0150(6) 0.0005(5) 0.0042(5) 0.0024(6)
Rh12 0.0292(7) 0.0170(6) 0.0137(6) -0.0001(5) -0.0035(5) 0.0035(5)
Rh13 0.0272(7) 0.0133(6) 0.0116(6) -0.0018(5) -0.0009(5) 0.0016(5)
Rh14 0.0219(6) 0.0173(6) 0.0186(6) -0.0018(5) 0.0026(5) 0.0009(5)
Rh15 0.0343(8) 0.0247(7) 0.0254(7) 0.0031(6) 0.0066(6) -0.0046(6)
C1 0.053(8) 0.052(8) 0.041(7) 0.016(6) -0.006(6) -0.027(6)
O1 0.054(8) 0.053(8) 0.042(7) 0.015(6) -0.006(6) -0.027(6)
C2 0.124(13) 0.065(10) 0.039(8) 0.000(7) 0.022(8) 0.030(9)
O2 0.124(13) 0.066(10) 0.040(8) -0.001(7) 0.022(8) 0.030(9)
N3A 0.046(6) 0.037(6) 0.033(6) 0.008(5) -0.003(5) 0.009(5)
C3A 0.046(6) 0.037(6) 0.033(6) 0.008(5) -0.003(5) 0.009(5)
C3B 0.047(7) 0.037(6) 0.035(6) 0.008(5) -0.003(5) 0.009(5)
N4A 0.040(6) 0.025(5) 0.017(5) -0.009(4) -0.001(4) 0.001(4)
C4A 0.040(6) 0.025(5) 0.017(5) -0.009(4) -0.001(4) 0.001(4)
C4B 0.041(6) 0.025(5) 0.018(5) -0.009(4) -0.001(4) 0.000(4)
C5 0.059(8) 0.030(6) 0.047(7) -0.003(6) -0.004(6) 0.010(5)
O5 0.060(8) 0.030(6) 0.048(7) -0.003(5) -0.004(6) 0.011(5)
C6 0.050(8) 0.059(9) 0.082(10) 0.037(8) 0.028(7) -0.006(7)
O6 0.050(8) 0.059(9) 0.082(10) 0.037(7) 0.028(7) -0.006(7)
C7 0.050(7) 0.026(6) 0.036(6) -0.001(5) -0.010(5) -0.003(5)
O7 0.050(7) 0.026(6) 0.037(6) 0.000(5) -0.010(5) -0.003(5)
C8 0.040(6) 0.050(7) 0.032(6) 0.012(5) -0.016(5) -0.021(5)
O8 0.041(6) 0.050(7) 0.032(6) 0.012(5) -0.017(5) -0.021(5)
C9 0.017(5) 0.052(7) 0.033(6) -0.003(5) 0.001(4) -0.001(5)
O9 0.018(5) 0.053(7) 0.034(6) -0.003(5) 0.002(4) 0.000(5)
C10 0.032(6) 0.025(6) 0.029(6) 0.011(4) 0.005(4) -0.003(4)
O10 0.032(5) 0.026(5) 0.029(6) 0.011(4) 0.005(4) -0.003(4)
C11 0.028(5) 0.019(5) 0.025(5) 0.001(4) -0.011(4) 0.004(4)
O11 0.029(5) 0.019(5) 0.025(5) 0.001(4) -0.010(4) 0.004(4)
C12 0.045(7) 0.025(6) 0.034(6) -0.004(5) -0.012(5) 0.010(5)
O12 0.046(7) 0.026(6) 0.034(6) -0.004(5) -0.012(5) 0.010(5)
C13 0.044(6) 0.022(5) 0.034(6) 0.002(5) -0.017(5) -0.005(5)
O13 0.044(6) 0.022(5) 0.034(6) 0.002(4) -0.019(5) -0.005(5)
C14 0.038(6) 0.043(7) 0.028(6) 0.005(5) 0.006(5) 0.021(5)
O14 0.039(6) 0.043(7) 0.029(6) 0.005(5) 0.007(5) 0.022(5)
C15 0.022(5) 0.044(6) 0.021(5) -0.014(5) 0.000(4) 0.010(5)
O15 0.023(5) 0.044(6) 0.022(5) -0.014(4) 0.000(4) 0.010(4)
C16 0.026(5) 0.009(4) 0.019(4) -0.006(4) 0.002(4) 0.002(4)
O16 0.027(5) 0.009(4) 0.019(4) -0.005(4) 0.002(4) 0.002(4)
C17 0.030(5) 0.024(6) 0.031(6) 0.005(4) 0.004(5) 0.000(5)
O17 0.030(5) 0.025(5) 0.032(6) 0.006(4) 0.003(4) 0.000(4)
C18 0.056(8) 0.054(8) 0.060(9) -0.018(7) 0.029(7) 0.006(6)
O18 0.057(8) 0.055(8) 0.060(9) -0.019(7) 0.029(6) 0.006(6)
C19 0.068(9) 0.044(7) 0.035(7) 0.001(6) 0.017(6) -0.003(6)
O19 0.068(8) 0.045(7) 0.036(7) 0.001(6) 0.018(6) -0.003(6)
C20 0.047(6) 0.033(6) 0.013(5) 0.002(4) -0.001(5) 0.006(5)
O20 0.047(6) 0.034(6) 0.013(5) 0.002(4) -0.002(4) 0.007(5)
C21 0.051(7) 0.020(5) 0.030(6) -0.005(5) -0.010(5) -0.003(5)
O21 0.051(6) 0.020(5) 0.031(6) -0.005(4) -0.010(5) -0.002(5)
C22 0.046(6) 0.014(5) 0.015(5) 0.006(4) -0.005(4) -0.008(5)
O22 0.047(6) 0.015(4) 0.016(5) 0.006(4) -0.005(4) -0.008(4)
C23 0.029(6) 0.022(5) 0.028(6) -0.009(4) -0.001(4) -0.004(4)
O23 0.030(5) 0.024(5) 0.028(5) -0.009(4) -0.001(4) -0.005(4)
C24 0.032(6) 0.028(6) 0.041(7) -0.001(5) -0.008(5) -0.006(5)
O24 0.032(6) 0.028(6) 0.042(6) -0.002(5) -0.008(5) -0.006(5)
C25 0.029(5) 0.027(6) 0.037(6) -0.002(5) 0.006(5) -0.010(5)
O25 0.029(5) 0.027(6) 0.037(6) -0.002(5) 0.005(5) -0.010(5)
C26 0.036(7) 0.072(9) 0.059(8) -0.008(7) 0.023(6) -0.005(7)
O26 0.036(6) 0.072(9) 0.059(8) -0.008(7) 0.023(6) -0.005(6)
C27 0.057(7) 0.016(5) 0.037(6) 0.012(5) 0.003(5) -0.007(5)
O27 0.057(7) 0.016(5) 0.037(6) 0.011(4) 0.003(5) -0.007(5)
N1 0.046(10) 0.008(7) 0.064(12) -0.003(7) -0.027(8) 0.003(7)
C100 0.067(15) 0.037(12) 0.047(13) -0.022(10) -0.033(11) -0.009(11)
C101 0.069(19) 0.08(2) 0.19(4) -0.08(2) -0.07(2) 0.042(16)
C102 0.037(11) 0.023(10) 0.056(13) -0.004(9) -0.014(9) 0.013(8)
C103 0.042(12) 0.053(14) 0.059(15) -0.017(12) -0.011(11) 0.003(11)
C104 0.046(13) 0.049(14) 0.052(14) -0.005(11) -0.022(10) 0.001(11)
C105 0.075(19) 0.08(2) 0.070(19) 0.030(15) -0.023(15) -0.011(15)
C106 0.037(11) 0.035(11) 0.062(15) -0.009(10) -0.024(10) 0.004(9)
C107 0.047(13) 0.069(17) 0.048(14) -0.001(12) -0.022(11) -0.012(12)
N2 0.043(9) 0.018(7) 0.026(8) 0.009(6) 0.006(7) 0.006(6)
C200 0.082(18) 0.071(18) 0.036(13) 0.014(12) -0.006(12) 0.007(14)
C201 0.094(19) 0.065(16) 0.021(11) -0.021(10) 0.015(11) -0.029(14)
C202 0.081(18) 0.049(14) 0.048(14) 0.020(11) -0.004(12) 0.015(13)
C203 0.055(13) 0.031(11) 0.033(11) 0.005(8) 0.018(9) -0.013(9)
C204 0.076(17) 0.056(15) 0.042(13) 0.013(11) -0.002(12) -0.010(13)
C205 0.052(13) 0.018(10) 0.065(15) 0.007(9) 0.005(11) -0.009(9)
C206 0.071(17) 0.037(13) 0.08(2) 0.000(13) 0.018(14) 0.015(12)
C207 0.043(14) 0.048(15) 0.14(3) 0.021(16) -0.002(15) 0.011(12)
N3 0.045(9) 0.016(7) 0.024(8) -0.004(6) 0.011(7) -0.007(6)
C300 0.052(14) 0.055(15) 0.061(16) -0.001(12) 0.004(12) -0.010(12)
C301 0.053(13) 0.031(11) 0.044(13) -0.016(9) 0.002(10) -0.001(10)
C302 0.041(11) 0.039(11) 0.025(10) 0.003(8) 0.005(8) 0.014(9)
C303 0.050(13) 0.040(12) 0.042(12) -0.005(10) -0.006(10) 0.005(10)
C304 0.038(11) 0.050(13) 0.031(11) -0.011(9) 0.001(8) 0.003(10)
C305 0.056(13) 0.039(12) 0.027(10) 0.002(9) -0.016(9) 0.004(10)
C306 0.054(13) 0.038(12) 0.051(14) 0.006(10) 0.021(11) -0.010(10)
C307 0.054(13) 0.028(11) 0.063(15) -0.011(10) 0.020(11) 0.001(10)
N400 0.094(15) 0.097(18) 0.091(17) 0.004(13) 0.000(14) 0.004(15)
C401 0.064(12) 0.096(18) 0.068(15) 0.014(12) -0.001(12) 0.011(13)
C402 0.050(12) 0.103(19) 0.050(14) 0.017(12) 0.000(11) -0.001(13)
N500 0.107(15) 0.105(16) 0.148(18) -0.055(14) 0.034(13) -0.022(12)
C501 0.107(15) 0.105(16) 0.148(18) -0.055(14) 0.035(13) -0.022(12)
C502 0.107(15) 0.105(16) 0.147(18) -0.055(14) 0.035(13) -0.022(12)

loop_
_atom_type_symbol
_atom_type_description
_atom_type_scat_dispersion_real
_atom_type_scat_dispersion_imag
_atom_type_scat_source
C C 0.0033 0.0016 'International Tables Vol C Tables 4.2.6.8 and 6.1.1.4'
N N 0.0061 0.0033 'International Tables Vol C Tables 4.2.6.8 and 6.1.1.4'
O O 0.0106 0.0060 'International Tables Vol C Tables 4.2.6.8 and 6.1.1.4'
Rh Rh -1.1178 0.9187 'International Tables Vol C Tables 4.2.6.8 and 6.1.1.4'
H H 0.0000 0.0000 'International Tables Vol C Tables 4.2.6.8 and 6.1.1.4'

loop_
_geom_angle_atom_site_label_1
_geom_angle_atom_site_label_2
_geom_angle_atom_site_label_3
_geom_angle
Rh6 Rh1 Rh3 112.71(6)
Rh6 Rh1 Rh7 69.43(5)
Rh3 Rh1 Rh7 71.76(5)
Rh6 Rh1 Rh9 70.66(5)
Rh3 Rh1 Rh9 174.93(6)
Rh7 Rh1 Rh9 106.74(6)
Rh6 Rh1 Rh5 116.11(6)
Rh3 Rh1 Rh5 106.37(6)
Rh7 Rh1 Rh5 174.23(6)
Rh9 Rh1 Rh5 74.64(5)
Rh6 Rh1 Rh8 106.36(6)
Rh3 Rh1 Rh8 106.61(6)
Rh7 Rh1 Rh8 67.67(5)
Rh9 Rh1 Rh8 68.49(5)
Rh5 Rh1 Rh8 108.24(6)
Rh6 Rh1 Rh2 77.97(5)
Rh3 Rh1 Rh2 69.50(5)
Rh7 Rh1 Rh2 112.78(6)
Rh9 Rh1 Rh2 115.32(6)
Rh5 Rh1 Rh2 70.95(5)
Rh8 Rh1 Rh2 175.24(7)
Rh6 Rh1 Rh4 174.50(7)
Rh3 Rh1 Rh4 68.80(5)
Rh7 Rh1 Rh4 106.71(6)
Rh9 Rh1 Rh4 107.48(6)
Rh5 Rh1 Rh4 67.65(5)
Rh8 Rh1 Rh4 68.25(5)
Rh2 Rh1 Rh4 107.38(6)
Rh6 Rh1 Rh14 57.28(5)
Rh3 Rh1 Rh14 126.50(6)
Rh7 Rh1 Rh14 126.70(6)
Rh9 Rh1 Rh14 58.37(4)
Rh5 Rh1 Rh14 58.90(4)
Rh8 Rh1 Rh14 126.86(6)
Rh2 Rh1 Rh14 57.02(4)
Rh4 Rh1 Rh14 126.54(6)
Rh6 Rh1 Rh11 55.98(5)
Rh3 Rh1 Rh11 56.84(4)
Rh7 Rh1 Rh11 56.05(4)
Rh9 Rh1 Rh11 126.63(6)
Rh5 Rh1 Rh11 127.83(6)
Rh8 Rh1 Rh11 123.71(5)
Rh2 Rh1 Rh11 56.88(4)
Rh4 Rh1 Rh11 125.59(6)
Rh14 Rh1 Rh11 90.40(5)
C7 Rh2 C11 93.0(8)
C7 Rh2 Rh1 150.2(6)
C11 Rh2 Rh1 116.7(5)
C7 Rh2 Rh14 102.6(6)
C11 Rh2 Rh14 115.4(5)
Rh1 Rh2 Rh14 68.12(5)
C7 Rh2 Rh11 138.9(6)
C11 Rh2 Rh11 47.3(5)
Rh1 Rh2 Rh11 69.94(5)
Rh14 Rh2 Rh11 104.47(6)
C7 Rh2 Rh10 80.8(7)
C11 Rh2 Rh10 130.1(5)
Rh1 Rh2 Rh10 78.02(5)
Rh14 Rh2 Rh10 114.21(6)
Rh11 Rh2 Rh10 114.43(6)
C7 Rh2 Rh3 127.1(6)
C11 Rh2 Rh3 90.8(5)
Rh1 Rh2 Rh3 54.62(4)
Rh14 Rh2 Rh3 122.72(6)
Rh11 Rh2 Rh3 56.92(4)
Rh10 Rh2 Rh3 57.77(4)
C7 Rh2 Rh5 96.3(6)
C11 Rh2 Rh5 169.3(5)
Rh1 Rh2 Rh5 54.43(4)
Rh14 Rh2 Rh5 57.36(4)
Rh11 Rh2 Rh5 124.37(5)
Rh10 Rh2 Rh5 56.97(4)
Rh3 Rh2 Rh5 87.70(5)
C8 Rh3 C13 90.4(8)
C8 Rh3 C12 88.9(9)
C13 Rh3 C12 90.9(7)
C8 Rh3 Rh1 127.5(5)
C13 Rh3 Rh1 128.8(5)
C12 Rh3 Rh1 119.0(6)
C8 Rh3 Rh11 119.1(7)
C13 Rh3 Rh11 124.2(6)
C12 Rh3 Rh11 48.2(6)
Rh1 Rh3 Rh11 70.76(5)
C8 Rh3 Rh12 127.6(7)
C13 Rh3 Rh12 49.9(5)
C12 Rh3 Rh12 119.3(5)
Rh1 Rh3 Rh12 78.82(5)
Rh11 Rh3 Rh12 112.10(6)
C8 Rh3 Rh10 49.6(5)
C13 Rh3 Rh10 120.0(6)
C12 Rh3 Rh10 123.8(6)
Rh1 Rh3 Rh10 78.64(5)
Rh11 Rh3 Rh10 114.85(6)
Rh12 Rh3 Rh10 116.29(6)
C8 Rh3 Rh4 96.2(6)
C13 Rh3 Rh4 90.6(5)
C12 Rh3 Rh4 174.7(6)
Rh1 Rh3 Rh4 56.49(4)
Rh11 Rh3 Rh4 127.21(6)
Rh12 Rh3 Rh4 58.43(4)
Rh10 Rh3 Rh4 59.36(4)
C8 Rh3 Rh2 85.0(6)
C13 Rh3 Rh2 175.1(5)
C12 Rh3 Rh2 87.4(5)
Rh1 Rh3 Rh2 55.88(4)
Rh11 Rh3 Rh2 57.42(4)
Rh12 Rh3 Rh2 134.68(6)
Rh10 Rh3 Rh2 57.70(4)
Rh4 Rh3 Rh2 91.52(5)
C8 Rh3 Rh7 174.3(7)
C13 Rh3 Rh7 91.8(6)
C12 Rh3 Rh7 85.8(6)
Rh1 Rh3 Rh7 54.21(4)
Rh11 Rh3 Rh7 55.54(4)
Rh12 Rh3 Rh7 57.27(4)
Rh10 Rh3 Rh7 132.78(6)
Rh4 Rh3 Rh7 89.04(5)
Rh2 Rh3 Rh7 92.69(5)
C14 Rh4 C15 95.1(8)
C14 Rh4 C9 88.7(8)
C15 Rh4 C9 87.3(8)
C14 Rh4 Rh1 127.1(5)
C15 Rh4 Rh1 124.8(5)
C9 Rh4 Rh1 122.5(6)
C14 Rh4 Rh12 50.0(5)
C15 Rh4 Rh12 128.5(6)
C9 Rh4 Rh12 121.8(5)
Rh1 Rh4 Rh12 77.18(5)
C14 Rh4 Rh13 126.2(6)
C15 Rh4 Rh13 48.9(5)
C9 Rh4 Rh13 121.0(5)
Rh1 Rh4 Rh13 76.24(5)
Rh12 Rh4 Rh13 116.81(6)
C14 Rh4 Rh10 117.6(6)
C15 Rh4 Rh10 117.1(6)
C9 Rh4 Rh10 45.9(6)
Rh1 Rh4 Rh10 76.65(5)
Rh12 Rh4 Rh10 113.06(5)
Rh13 Rh4 Rh10 114.71(5)
C14 Rh4 Rh5 174.7(6)
C15 Rh4 Rh5 85.6(5)
C9 Rh4 Rh5 86.1(6)
Rh1 Rh4 Rh5 55.81(4)
Rh12 Rh4 Rh5 132.94(6)
Rh13 Rh4 Rh5 57.78(4)
Rh10 Rh4 Rh5 57.73(4)
C14 Rh4 Rh3 88.8(6)
C15 Rh4 Rh3 174.4(6)
C9 Rh4 Rh3 88.7(5)
Rh1 Rh4 Rh3 54.71(4)
Rh12 Rh4 Rh3 57.12(4)
Rh13 Rh4 Rh3 130.95(6)
Rh10 Rh4 Rh3 57.34(4)
Rh5 Rh4 Rh3 90.21(5)
C14 Rh4 Rh8 92.7(6)
C15 Rh4 Rh8 93.8(5)
C9 Rh4 Rh8 178.1(6)
Rh1 Rh4 Rh8 55.59(4)
Rh12 Rh4 Rh8 58.50(4)
Rh13 Rh4 Rh8 59.06(4)
Rh10 Rh4 Rh8 132.21(6)
Rh5 Rh4 Rh8 92.46(5)
Rh3 Rh4 Rh8 90.00(5)
C10 Rh5 C16 96.3(7)
C10 Rh5 C17 88.4(7)
C16 Rh5 C17 91.8(7)
C10 Rh5 Rh1 128.6(5)
C16 Rh5 Rh1 127.0(4)
C17 Rh5 Rh1 113.0(5)
C10 Rh5 Rh14 120.0(5)
C16 Rh5 Rh14 117.4(5)
C17 Rh5 Rh14 46.1(5)
Rh1 Rh5 Rh14 67.05(5)
C10 Rh5 Rh13 130.0(5)
C16 Rh5 Rh13 50.6(4)
C17 Rh5 Rh13 123.3(5)
Rh1 Rh5 Rh13 77.23(5)
Rh14 Rh5 Rh13 109.32(5)
C10 Rh5 Rh10 51.3(5)
C16 Rh5 Rh10 130.5(5)
C17 Rh5 Rh10 118.9(5)
Rh1 Rh5 Rh10 78.01(5)
Rh14 Rh5 Rh10 111.59(6)
Rh13 Rh5 Rh10 117.75(6)
C10 Rh5 Rh4 97.2(5)
C16 Rh5 Rh4 96.5(4)
C17 Rh5 Rh4 169.4(5)
Rh1 Rh5 Rh4 56.54(4)
Rh14 Rh5 Rh4 123.57(5)
Rh13 Rh5 Rh4 58.97(4)
Rh10 Rh5 Rh4 59.62(4)
C10 Rh5 Rh2 86.5(6)
C16 Rh5 Rh2 172.0(4)
C17 Rh5 Rh2 80.8(5)
Rh1 Rh5 Rh2 54.63(4)
Rh14 Rh5 Rh2 54.94(4)
Rh13 Rh5 Rh2 131.85(5)
Rh10 Rh5 Rh2 56.77(4)
Rh4 Rh5 Rh2 90.56(5)
C10 Rh5 Rh9 174.2(5)
C16 Rh5 Rh9 85.6(5)
C17 Rh5 Rh9 86.1(5)
Rh1 Rh5 Rh9 52.66(4)
Rh14 Rh5 Rh9 54.54(4)
Rh13 Rh5 Rh9 55.15(4)
Rh10 Rh5 Rh9 130.64(5)
Rh4 Rh5 Rh9 87.93(5)
Rh2 Rh5 Rh9 90.84(5)
C18 Rh6 C26 87.3(10)
C18 Rh6 Rh1 144.4(7)
C26 Rh6 Rh1 128.2(7)
C18 Rh6 Rh14 94.9(8)
C26 Rh6 Rh14 119.5(8)
Rh1 Rh6 Rh14 68.82(5)
C18 Rh6 Rh11 84.0(8)
C26 Rh6 Rh11 134.1(8)
Rh1 Rh6 Rh11 71.44(5)
Rh14 Rh6 Rh11 106.10(6)
C18 Rh6 Rh15 136.2(7)
C26 Rh6 Rh15 50.3(7)
Rh1 Rh6 Rh15 78.75(5)
Rh14 Rh6 Rh15 113.96(6)
Rh11 Rh6 Rh15 115.73(6)
C18 Rh6 Rh7 129.3(9)
C26 Rh6 Rh7 97.4(8)
Rh1 Rh6 Rh7 55.45(4)
Rh14 Rh6 Rh7 124.25(6)
Rh11 Rh6 Rh7 57.00(5)
Rh15 Rh6 Rh7 59.08(5)
C18 Rh6 Rh9 141.4(9)
C26 Rh6 Rh9 85.2(7)
Rh1 Rh6 Rh9 55.24(4)
Rh14 Rh6 Rh9 57.37(4)
Rh11 Rh6 Rh9 126.68(6)
Rh15 Rh6 Rh9 56.78(4)
Rh7 Rh6 Rh9 89.22(5)
C19 Rh7 C20 94.3(9)
C19 Rh7 Rh1 137.2(7)
C20 Rh7 Rh1 128.3(5)
C19 Rh7 Rh11 84.0(7)
C20 Rh7 Rh11 120.1(5)
Rh1 Rh7 Rh11 71.19(5)
C19 Rh7 Rh12 144.6(7)
C20 Rh7 Rh12 50.3(5)
Rh1 Rh7 Rh12 78.11(5)
Rh11 Rh7 Rh12 112.03(6)
C19 Rh7 Rh15 81.6(8)
C20 Rh7 Rh15 125.5(6)
Rh1 Rh7 Rh15 77.44(5)
Rh11 Rh7 Rh15 113.48(6)
Rh12 Rh7 Rh15 116.62(6)
C19 Rh7 Rh8 135.3(7)
C20 Rh7 Rh8 93.8(5)
Rh1 Rh7 Rh8 56.70(4)
Rh11 Rh7 Rh8 127.88(6)
Rh12 Rh7 Rh8 59.17(4)
Rh15 Rh7 Rh8 58.42(5)
C19 Rh7 Rh6 82.1(7)
C20 Rh7 Rh6 175.4(5)
Rh1 Rh7 Rh6 55.12(4)
Rh11 Rh7 Rh6 56.79(5)
Rh12 Rh7 Rh6 133.23(6)
Rh15 Rh7 Rh6 57.02(5)
Rh8 Rh7 Rh6 90.84(5)
C19 Rh7 Rh3 134.7(7)
C20 Rh7 Rh3 88.5(6)
Rh1 Rh7 Rh3 54.03(4)
Rh11 Rh7 Rh3 56.54(4)
Rh12 Rh7 Rh3 56.20(4)
Rh15 Rh7 Rh3 131.43(6)
Rh8 Rh7 Rh3 89.38(5)
Rh6 Rh7 Rh3 91.98(5)
C21 Rh8 C27 88.0(8)
C21 Rh8 C22 90.5(7)
C27 Rh8 C22 87.9(8)
C21 Rh8 Rh1 126.1(5)
C27 Rh8 Rh1 128.8(6)
C22 Rh8 Rh1 123.4(4)
C21 Rh8 Rh15 122.4(6)
C27 Rh8 Rh15 51.5(6)
C22 Rh8 Rh15 121.3(5)
Rh1 Rh8 Rh15 77.33(5)
C21 Rh8 Rh12 49.0(5)
C27 Rh8 Rh12 123.1(6)
C22 Rh8 Rh12 121.4(5)
Rh1 Rh8 Rh12 77.10(5)
Rh15 Rh8 Rh12 116.48(6)
C21 Rh8 Rh13 122.8(6)
C27 Rh8 Rh13 120.0(6)
C22 Rh8 Rh13 47.5(4)
Rh1 Rh8 Rh13 75.93(5)
Rh15 Rh8 Rh13 113.31(6)
Rh12 Rh8 Rh13 115.03(6)
C21 Rh8 Rh7 89.9(5)
C27 Rh8 Rh7 93.1(6)
C22 Rh8 Rh7 178.9(5)
Rh1 Rh8 Rh7 55.64(4)
Rh15 Rh8 Rh7 59.18(5)
Rh12 Rh8 Rh7 58.26(4)
Rh13 Rh8 Rh7 131.56(6)
C21 Rh8 Rh9 178.2(5)
C27 Rh8 Rh9 90.6(6)
C22 Rh8 Rh9 88.5(5)
Rh1 Rh8 Rh9 55.66(4)
Rh15 Rh8 Rh9 57.09(5)
Rh12 Rh8 Rh9 132.76(6)
Rh13 Rh8 Rh9 57.24(4)
Rh7 Rh8 Rh9 91.15(5)
C21 Rh8 Rh4 89.6(6)
C27 Rh8 Rh4 174.7(6)
C22 Rh8 Rh4 87.5(5)
Rh1 Rh8 Rh4 56.16(4)
Rh15 Rh8 Rh4 133.48(6)
Rh12 Rh8 Rh4 57.81(4)
Rh13 Rh8 Rh4 57.94(4)
Rh7 Rh8 Rh4 91.57(5)
Rh9 Rh8 Rh4 91.84(5)
C23 Rh9 C24 95.4(8)
C23 Rh9 C25 90.1(7)
C24 Rh9 C25 92.8(8)
C23 Rh9 Rh1 128.3(5)
C24 Rh9 Rh1 115.4(5)
C25 Rh9 Rh1 126.0(5)
C23 Rh9 Rh15 122.4(5)
C24 Rh9 Rh15 119.6(6)
C25 Rh9 Rh15 47.9(5)
Rh1 Rh9 Rh15 78.22(5)
C23 Rh9 Rh14 124.9(5)
C24 Rh9 Rh14 48.1(5)
C25 Rh9 Rh14 124.6(5)
Rh1 Rh9 Rh14 67.41(5)
Rh15 Rh9 Rh14 112.22(6)
C23 Rh9 Rh13 51.1(5)
C24 Rh9 Rh13 123.4(6)
C25 Rh9 Rh13 125.3(5)
Rh1 Rh9 Rh13 77.21(5)
Rh15 Rh9 Rh13 116.92(6)
Rh14 Rh9 Rh13 109.92(6)
C23 Rh9 Rh8 92.6(5)
C24 Rh9 Rh8 171.0(5)
C25 Rh9 Rh8 91.4(5)
Rh1 Rh9 Rh8 55.85(4)
Rh15 Rh9 Rh8 58.56(5)
Rh14 Rh9 Rh8 123.26(6)
Rh13 Rh9 Rh8 59.46(4)
C23 Rh9 Rh6 177.6(5)
C24 Rh9 Rh6 83.4(6)
C25 Rh9 Rh6 87.9(5)
Rh1 Rh9 Rh6 54.11(4)
Rh15 Rh9 Rh6 56.93(5)
Rh14 Rh9 Rh6 55.48(4)
Rh13 Rh9 Rh6 131.30(6)
Rh8 Rh9 Rh6 88.79(5)
C23 Rh9 Rh5 90.9(5)
C24 Rh9 Rh5 87.9(5)
C25 Rh9 Rh5 178.7(5)
Rh1 Rh9 Rh5 52.70(4)
Rh15 Rh9 Rh5 130.85(6)
Rh14 Rh9 Rh5 55.21(4)
Rh13 Rh9 Rh5 55.08(4)
Rh8 Rh9 Rh5 87.75(5)
Rh6 Rh9 Rh5 91.06(5)
C1 Rh10 C9 96.9(9)
C1 Rh10 C8 88.0(8)
C9 Rh10 C8 97.0(8)
C1 Rh10 C10 85.8(8)
C9 Rh10 C10 91.8(7)
C8 Rh10 C10 169.8(8)
C1 Rh10 Rh2 120.7(8)
C9 Rh10 Rh2 142.3(5)
C8 Rh10 Rh2 87.2(6)
C10 Rh10 Rh2 89.0(5)
C1 Rh10 Rh3 132.7(6)
C9 Rh10 Rh3 92.5(6)
C8 Rh10 Rh3 44.8(5)
C10 Rh10 Rh3 140.2(4)
Rh2 Rh10 Rh3 64.53(5)
C1 Rh10 Rh5 129.5(7)
C9 Rh10 Rh5 89.0(5)
C8 Rh10 Rh5 141.2(5)
C10 Rh10 Rh5 43.7(4)
Rh2 Rh10 Rh5 66.26(5)
Rh3 Rh10 Rh5 96.83(5)
C1 Rh10 Rh4 141.3(8)
C9 Rh10 Rh4 44.4(5)
C8 Rh10 Rh4 95.9(6)
C10 Rh10 Rh4 94.1(5)
Rh2 Rh10 Rh4 97.95(5)
Rh3 Rh10 Rh4 63.30(4)
Rh5 Rh10 Rh4 62.65(4)
C2 Rh11 C11 95.0(10)
C2 Rh11 C12 98.4(12)
C11 Rh11 C12 91.5(7)
C2 Rh11 Rh6 107.8(11)
C11 Rh11 Rh6 96.5(4)
C12 Rh11 Rh6 151.7(5)
C2 Rh11 Rh7 111.7(9)
C11 Rh11 Rh7 151.4(5)
C12 Rh11 Rh7 94.6(5)
Rh6 Rh11 Rh7 66.21(5)
C2 Rh11 Rh3 143.5(10)
C11 Rh11 Rh3 97.0(5)
C12 Rh11 Rh3 47.0(5)
Rh6 Rh11 Rh3 104.90(6)
Rh7 Rh11 Rh3 67.92(5)
C2 Rh11 Rh2 139.6(8)
C11 Rh11 Rh2 45.9(5)
C12 Rh11 Rh2 93.0(6)
Rh6 Rh11 Rh2 74.03(5)
Rh7 Rh11 Rh2 105.81(6)
Rh3 Rh11 Rh2 65.66(5)
C2 Rh11 Rh1 157.2(11)
C11 Rh11 Rh1 98.7(5)
C12 Rh11 Rh1 99.4(5)
Rh6 Rh11 Rh1 52.58(4)
Rh7 Rh11 Rh1 52.76(4)
Rh3 Rh11 Rh1 52.41(4)
Rh2 Rh11 Rh1 53.18(4)
N3A Rh12 C13 88.0(7)
N3A Rh12 C21 84.7(7)
C13 Rh12 C21 172.5(7)
N3A Rh12 C14 88.0(7)
C13 Rh12 C14 87.0(8)
C21 Rh12 C14 90.7(8)
N3A Rh12 C20 84.8(7)
C13 Rh12 C20 91.1(7)
C21 Rh12 C20 90.3(7)
C14 Rh12 C20 172.6(7)
N3A Rh12 Rh3 134.4(5)
C13 Rh12 Rh3 46.4(5)
C21 Rh12 Rh3 140.9(5)
C14 Rh12 Rh3 90.9(5)
C20 Rh12 Rh3 92.9(5)
N3A Rh12 Rh7 129.4(5)
C13 Rh12 Rh7 96.7(6)
C21 Rh12 Rh7 89.5(5)
C14 Rh12 Rh7 142.4(5)
C20 Rh12 Rh7 45.0(5)
Rh3 Rh12 Rh7 66.53(5)
N3A Rh12 Rh4 132.3(5)
C13 Rh12 Rh4 92.9(5)
C21 Rh12 Rh4 90.5(5)
C14 Rh12 Rh4 44.6(5)
C20 Rh12 Rh4 142.8(5)
Rh3 Rh12 Rh4 64.45(4)
Rh7 Rh12 Rh4 97.80(5)
N3A Rh12 Rh8 128.1(5)
C13 Rh12 Rh8 143.8(5)
C21 Rh12 Rh8 43.5(5)
C14 Rh12 Rh8 93.1(5)
C20 Rh12 Rh8 92.7(5)
Rh3 Rh12 Rh8 97.43(5)
Rh7 Rh12 Rh8 62.56(5)
Rh4 Rh12 Rh8 63.69(4)
C22 Rh13 C15 90.6(7)
C22 Rh13 N4A 86.9(6)
C15 Rh13 N4A 86.2(6)
C22 Rh13 C16 171.9(6)
C15 Rh13 C16 89.5(7)
N4A Rh13 C16 85.0(6)
C22 Rh13 C23 88.9(7)
C15 Rh13 C23 172.9(6)
N4A Rh13 C23 86.7(6)
C16 Rh13 C23 90.1(6)
C22 Rh13 Rh5 143.1(4)
C15 Rh13 Rh5 86.9(5)
N4A Rh13 Rh5 129.6(4)
C16 Rh13 Rh5 45.0(4)
C23 Rh13 Rh5 97.8(4)
C22 Rh13 Rh9 91.7(5)
C15 Rh13 Rh9 143.1(4)
N4A Rh13 Rh9 130.7(4)
C16 Rh13 Rh9 93.1(4)
C23 Rh13 Rh9 44.0(4)
Rh5 Rh13 Rh9 69.78(5)
C22 Rh13 Rh4 89.9(5)
C15 Rh13 Rh4 44.4(4)
N4A Rh13 Rh4 130.5(4)
C16 Rh13 Rh4 95.8(4)
C23 Rh13 Rh4 142.6(4)
Rh5 Rh13 Rh4 63.25(4)
Rh9 Rh13 Rh4 98.77(5)
C22 Rh13 Rh8 45.2(4)
C15 Rh13 Rh8 93.8(5)
N4A Rh13 Rh8 132.0(4)
C16 Rh13 Rh8 142.9(4)
C23 Rh13 Rh8 90.8(5)
Rh5 Rh13 Rh8 98.25(5)
Rh9 Rh13 Rh8 63.30(4)
Rh4 Rh13 Rh8 63.00(4)
C5 Rh14 C17 95.9(9)
C5 Rh14 C24 95.4(9)
C17 Rh14 C24 94.3(8)
C5 Rh14 Rh6 109.2(7)
C17 Rh14 Rh6 153.8(5)
C24 Rh14 Rh6 90.7(6)
C5 Rh14 Rh2 108.8(7)
C17 Rh14 Rh2 90.3(5)
C24 Rh14 Rh2 154.7(5)
Rh6 Rh14 Rh2 75.00(5)
C5 Rh14 Rh9 139.2(7)
C17 Rh14 Rh9 98.7(5)
C24 Rh14 Rh9 45.7(5)
Rh6 Rh14 Rh9 67.15(5)
Rh2 Rh14 Rh9 109.02(6)
C5 Rh14 Rh5 140.1(7)
C17 Rh14 Rh5 46.0(5)
C24 Rh14 Rh5 98.2(6)
Rh6 Rh14 Rh5 107.88(6)
Rh2 Rh14 Rh5 67.69(5)
Rh9 Rh14 Rh5 70.25(5)
C5 Rh14 Rh1 157.0(7)
C17 Rh14 Rh1 99.9(5)
C24 Rh14 Rh1 99.9(5)
Rh6 Rh14 Rh1 53.90(4)
Rh2 Rh14 Rh1 54.87(4)
Rh9 Rh14 Rh1 54.22(4)
Rh5 Rh14 Rh1 54.05(4)
C6 Rh15 C25 104.6(10)
C6 Rh15 C26 86.2(10)
C25 Rh15 C26 83.4(9)
C6 Rh15 C27 89.7(10)
C25 Rh15 C27 90.9(7)
C26 Rh15 C27 172.0(8)
C6 Rh15 Rh9 151.1(9)
C25 Rh15 Rh9 46.5(5)
C26 Rh15 Rh9 89.0(7)
C27 Rh15 Rh9 91.2(5)
C6 Rh15 Rh6 125.2(9)
C25 Rh15 Rh6 94.3(5)
C26 Rh15 Rh6 45.0(6)
C27 Rh15 Rh6 141.6(5)
Rh9 Rh15 Rh6 66.29(5)
C6 Rh15 Rh8 130.3(8)
C25 Rh15 Rh8 95.1(5)
C26 Rh15 Rh8 141.9(6)
C27 Rh15 Rh8 44.1(5)
Rh9 Rh15 Rh8 64.35(5)
Rh6 Rh15 Rh8 97.48(6)
C6 Rh15 Rh7 111.4(9)
C25 Rh15 Rh7 144.0(5)
C26 Rh15 Rh7 97.4(6)
C27 Rh15 Rh7 90.5(5)
Rh9 Rh15 Rh7 97.47(6)
Rh6 Rh15 Rh7 63.90(5)
Rh8 Rh15 Rh7 62.40(5)
O1 C1 Rh10 176.6(19)
O2 C2 Rh11 176(3)
C3A N3A Rh12 168.9(17)
N3A C3A C3B 177(2)
C3A C3B H3B1 109.5
C3A C3B H3B2 109.5
H3B1 C3B H3B2 109.5
C3A C3B H3B3 109.5
H3B1 C3B H3B3 109.5
H3B2 C3B H3B3 109.5
C4A N4A Rh13 176.3(15)
N4A C4A C4B 177(2)
C4A C4B H4B1 109.5
C4A C4B H4B2 109.5
H4B1 C4B H4B2 109.5
C4A C4B H4B3 109.5
H4B1 C4B H4B3 109.5
H4B2 C4B H4B3 109.5
O5 C5 Rh14 176(2)
O6 C6 Rh15 177(2)
O7 C7 Rh2 174.5(17)
O8 C8 Rh3 142.8(15)
O8 C8 Rh10 131.3(15)
Rh3 C8 Rh10 85.6(7)
O9 C9 Rh4 137.8(16)
O9 C9 Rh10 132.4(16)
Rh4 C9 Rh10 89.7(7)
O10 C10 Rh5 144.9(15)
O10 C10 Rh10 130.0(13)
Rh5 C10 Rh10 84.9(6)
O11 C11 Rh2 137.4(13)
O11 C11 Rh11 135.7(13)
Rh2 C11 Rh11 86.8(7)
O12 C12 Rh3 137.8(16)
O12 C12 Rh11 137.2(16)
Rh3 C12 Rh11 84.7(7)
O13 C13 Rh3 143.3(15)
O13 C13 Rh12 133.1(14)
Rh3 C13 Rh12 83.6(7)
O14 C14 Rh4 143.9(15)
O14 C14 Rh12 130.6(14)
Rh4 C14 Rh12 85.5(7)
O15 C15 Rh4 141.3(13)
O15 C15 Rh13 132.0(13)
Rh4 C15 Rh13 86.6(6)
O16 C16 Rh5 144.5(12)
O16 C16 Rh13 131.1(11)
Rh5 C16 Rh13 84.3(6)
O17 C17 Rh5 134.8(14)
O17 C17 Rh14 137.3(14)
Rh5 C17 Rh14 88.0(7)
O18 C18 Rh6 177(2)
O19 C19 Rh7 177(2)
O20 C20 Rh7 143.8(15)
O20 C20 Rh12 131.3(15)
Rh7 C20 Rh12 84.7(6)
O21 C21 Rh8 143.2(15)
O21 C21 Rh12 129.0(14)
Rh8 C21 Rh12 87.6(7)
O22 C22 Rh8 139.2(12)
O22 C22 Rh13 133.4(12)
Rh8 C22 Rh13 87.4(6)
O23 C23 Rh9 145.6(14)
O23 C23 Rh13 129.3(13)
Rh9 C23 Rh13 85.0(6)
O24 C24 Rh9 139.8(15)
O24 C24 Rh14 133.9(15)
Rh9 C24 Rh14 86.2(7)
O25 C25 Rh9 138.9(15)
O25 C25 Rh15 135.0(14)
Rh9 C25 Rh15 85.6(7)
O26 C26 Rh6 142(2)
O26 C26 Rh15 134(2)
Rh6 C26 Rh15 84.6(8)
O27 C27 Rh8 146.4(17)
O27 C27 Rh15 129.2(16)
Rh8 C27 Rh15 84.4(7)
C106 N1 C102 113.5(15)
C106 N1 C104 107.2(15)
C102 N1 C104 111.8(17)
C106 N1 C100 108.0(17)
C102 N1 C100 107.2(14)
C104 N1 C100 109.0(15)
C101 C100 N1 117.1(18)
C101 C100 H10A 108.0
N1 C100 H10A 108.0
C101 C100 H10B 108.0
N1 C100 H10B 108.0
H10A C100 H10B 107.3
C100 C101 H10C 109.5
C100 C101 H10D 109.5
H10C C101 H10D 109.5
C100 C101 H10E 109.5
H10C C101 H10E 109.5
H10D C101 H10E 109.5
C103 C102 N1 113.5(16)
C103 C102 H10F 108.9
N1 C102 H10F 108.9
C103 C102 H10G 108.9
N1 C102 H10G 108.9
H10F C102 H10G 107.7
C102 C103 H10H 109.5
C102 C103 H10I 109.5
H10H C103 H10I 109.5
C102 C103 H10J 109.5
H10H C103 H10J 109.5
H10I C103 H10J 109.5
C105 C104 N1 115.6(17)
C105 C104 H10K 108.4
N1 C104 H10K 108.4
C105 C104 H10L 108.4
N1 C104 H10L 108.4
H10K C104 H10L 107.4
C104 C105 H10M 109.5
C104 C105 H10N 109.5
H10M C105 H10N 109.5
C104 C105 H10O 109.5
H10M C105 H10O 109.5
H10N C105 H10O 109.5
C107 C106 N1 117.9(16)
C107 C106 H10P 107.8
N1 C106 H10P 107.8
C107 C106 H10Q 107.8
N1 C106 H10Q 107.8
H10P C106 H10Q 107.2
C106 C107 H10R 109.5
C106 C107 H10S 109.5
H10R C107 H10S 109.5
C106 C107 H10T 109.5
H10R C107 H10T 109.5
H10S C107 H10T 109.5
C206 N2 C204 110.6(18)
C206 N2 C202 111.0(16)
C204 N2 C202 109.9(16)
C206 N2 C200 107.6(18)
C204 N2 C200 107.3(16)
C202 N2 C200 110.4(17)
C201 C200 N2 111(2)
C201 C200 H20A 109.5
N2 C200 H20A 109.5
C201 C200 H20B 109.5
N2 C200 H20B 109.5
H20A C200 H20B 108.0
C200 C201 H20C 109.5
C200 C201 H20D 109.5
H20C C201 H20D 109.5
C200 C201 H20E 109.5
H20C C201 H20E 109.5
H20D C201 H20E 109.5
N2 C202 C203 113.4(17)
N2 C202 H20F 108.9
C203 C202 H20F 108.9
N2 C202 H20G 108.9
C203 C202 H20G 108.9
H20F C202 H20G 107.7
C202 C203 H20H 109.5
C202 C203 H20I 109.5
H20H C203 H20I 109.5
C202 C203 H20J 109.5
H20H C203 H20J 109.5
H20I C203 H20J 109.5
N2 C204 C205 114.2(18)
N2 C204 H20K 108.7
C205 C204 H20K 108.7
N2 C204 H20L 108.7
C205 C204 H20L 108.7
H20K C204 H20L 107.6
C204 C205 H20M 109.5
C204 C205 H20N 109.5
H20M C205 H20N 109.5
C204 C205 H20O 109.5
H20M C205 H20O 109.5
H20N C205 H20O 109.5
N2 C206 C207 115(2)
N2 C206 H20P 108.5
C207 C206 H20P 108.5
N2 C206 H20Q 108.5
C207 C206 H20Q 108.5
H20P C206 H20Q 107.5
C206 C207 H20R 109.5
C206 C207 H20S 109.5
H20R C207 H20S 109.5
C206 C207 H20T 109.5
H20R C207 H20T 109.5
H20S C207 H20T 109.5
C306 N3 C304 109.3(15)
C306 N3 C302 109.6(14)
C304 N3 C302 111.8(14)
C306 N3 C300 113.9(16)
C304 N3 C300 106.8(15)
C302 N3 C300 105.5(15)
C301 C300 N3 115.9(19)
C301 C300 H30A 108.3
N3 C300 H30A 108.3
C301 C300 H30B 108.3
N3 C300 H30B 108.3
H30A C300 H30B 107.4
C300 C301 H30C 109.5
C300 C301 H30D 109.5
H30C C301 H30D 109.5
C300 C301 H30E 109.5
H30C C301 H30E 109.5
H30D C301 H30E 109.5
N3 C302 C303 113.6(16)
N3 C302 H30F 108.9
C303 C302 H30F 108.9
N3 C302 H30G 108.9
C303 C302 H30G 108.9
H30F C302 H30G 107.7
C302 C303 H30H 109.5
C302 C303 H30I 109.5
H30H C303 H30I 109.5
C302 C303 H30J 109.5
H30H C303 H30J 109.5
H30I C303 H30J 109.5
N3 C304 C305 115.5(15)
N3 C304 H30K 108.4
C305 C304 H30K 108.4
N3 C304 H30L 108.4
C305 C304 H30L 108.4
H30K C304 H30L 107.5
C304 C305 H30M 109.5
C304 C305 H30N 109.5
H30M C305 H30N 109.5
C304 C305 H30O 109.5
H30M C305 H30O 109.5
H30N C305 H30O 109.5
N3 C306 C307 115.0(16)
N3 C306 H30P 108.5
C307 C306 H30P 108.5
N3 C306 H30Q 108.5
C307 C306 H30Q 108.5
H30P C306 H30Q 107.5
C306 C307 H30R 109.5
C306 C307 H30S 109.5
H30R C307 H30S 109.5
C306 C307 H30T 109.5
H30R C307 H30T 109.5
H30S C307 H30T 109.5
N400 C401 C402 179(3)
C401 C402 H40A 109.5
C401 C402 H40B 109.5
H40A C402 H40B 109.5
C401 C402 H40C 109.5
H40A C402 H40C 109.5
H40B C402 H40C 109.5
C502 C501 N500 174(6)
C501 C502 H50A 109.5
C501 C502 H50B 109.5
H50A C502 H50B 109.5
C501 C502 H50C 109.5
H50A C502 H50C 109.5
H50B C502 H50C 109.5

loop_
_geom_bond_atom_site_label_1
_geom_bond_atom_site_label_2
_geom_bond_distance
Rh1 Rh6 2.5709(17)
Rh1 Rh3 2.5754(17)
Rh1 Rh7 2.5810(17)
Rh1 Rh9 2.6071(17)
Rh1 Rh5 2.6085(16)
Rh1 Rh8 2.6132(17)
Rh1 Rh2 2.6150(17)
Rh1 Rh4 2.6308(17)
Rh1 Rh14 2.9671(17)
Rh1 Rh11 3.0687(18)
Rh2 C7 1.84(2)
Rh2 C11 1.968(17)
Rh2 Rh14 2.6822(18)
Rh2 Rh11 2.7361(18)
Rh2 Rh10 2.7699(18)
Rh2 Rh3 2.9586(18)
Rh2 Rh5 3.0314(17)
Rh3 C8 1.958(19)
Rh3 C13 1.996(18)
Rh3 C12 2.000(19)
Rh3 Rh11 2.7208(18)
Rh3 Rh12 2.7379(18)
Rh3 Rh10 2.7721(18)
Rh3 Rh4 2.9415(17)
Rh3 Rh7 3.0221(18)
Rh4 C14 1.955(18)
Rh4 C15 1.962(16)
Rh4 C9 1.981(19)
Rh4 Rh12 2.7777(17)
Rh4 Rh13 2.7986(17)
Rh4 Rh10 2.8328(18)
Rh4 Rh5 2.9165(17)
Rh4 Rh8 2.9420(18)
Rh5 C10 1.927(17)
Rh5 C16 1.964(15)
Rh5 C17 1.985(17)
Rh5 Rh14 2.7592(17)
Rh5 Rh13 2.7629(17)
Rh5 Rh10 2.7764(18)
Rh5 Rh9 3.1620(17)
Rh6 C18 1.84(2)
Rh6 C26 1.95(2)
Rh6 Rh14 2.6772(18)
Rh6 Rh11 2.683(2)
Rh6 Rh15 2.741(2)
Rh6 Rh7 2.9340(19)
Rh6 Rh9 2.9944(18)
Rh7 C19 1.85(2)
Rh7 C20 1.968(18)
Rh7 Rh11 2.6891(19)
Rh7 Rh12 2.7715(19)
Rh7 Rh15 2.803(2)
Rh7 Rh8 2.8921(18)
Rh8 C21 1.926(19)
Rh8 C27 1.945(19)
Rh8 C22 2.010(16)
Rh8 Rh15 2.7802(19)
Rh8 Rh12 2.7984(18)
Rh8 Rh13 2.8322(17)
Rh8 Rh9 2.9376(18)
Rh9 C23 1.927(16)
Rh9 C24 1.963(19)
Rh9 C25 1.991(17)
Rh9 Rh15 2.7359(19)
Rh9 Rh14 2.7365(18)
Rh9 Rh13 2.7652(18)
Rh10 C1 1.86(2)
Rh10 C9 2.03(2)
Rh10 C8 2.117(18)
Rh10 C10 2.176(18)
Rh11 C2 1.84(2)
Rh11 C11 2.013(16)
Rh11 C12 2.037(19)
Rh12 N3A 2.102(15)
Rh12 C13 2.108(18)
Rh12 C21 2.114(17)
Rh12 C14 2.134(18)
Rh12 C20 2.142(17)
Rh13 C22 2.090(15)
Rh13 C15 2.114(16)
Rh13 N4A 2.116(13)
Rh13 C16 2.147(15)
Rh13 C23 2.159(17)
Rh14 C5 1.83(2)
Rh14 C17 1.988(18)
Rh14 C24 2.041(18)
Rh15 C6 1.86(2)
Rh15 C25 2.035(19)
Rh15 C26 2.12(2)
Rh15 C27 2.19(2)
C1 O1 1.15(2)
C2 O2 1.17(3)
N3A C3A 1.15(2)
C3A C3B 1.46(3)
C3B H3B1 0.9600
C3B H3B2 0.9600
C3B H3B3 0.9600
N4A C4A 1.12(2)
C4A C4B 1.44(2)
C4B H4B1 0.9600
C4B H4B2 0.9600
C4B H4B3 0.9600
C5 O5 1.16(2)
C6 O6 1.15(2)
C7 O7 1.14(2)
C8 O8 1.17(2)
C9 O9 1.18(2)
C10 O10 1.201(19)
C11 O11 1.191(19)
C12 O12 1.16(2)
C13 O13 1.14(2)
C14 O14 1.18(2)
C15 O15 1.186(19)
C16 O16 1.175(18)
C17 O17 1.20(2)
C18 O18 1.14(2)
C19 O19 1.12(2)
C20 O20 1.15(2)
C21 O21 1.20(2)
C22 O22 1.144(19)
C23 O23 1.191(19)
C24 O24 1.17(2)
C25 O25 1.16(2)
C26 O26 1.16(2)
C27 O27 1.17(2)
N1 C106 1.50(3)
N1 C102 1.51(2)
N1 C104 1.51(3)
N1 C100 1.53(2)
C100 C101 1.50(3)
C100 H10A 0.9700
C100 H10B 0.9700
C101 H10C 0.9600
C101 H10D 0.9600
C101 H10E 0.9600
C102 C103 1.50(3)
C102 H10F 0.9700
C102 H10G 0.9700
C103 H10H 0.9600
C103 H10I 0.9600
C103 H10J 0.9600
C104 C105 1.49(3)
C104 H10K 0.9700
C104 H10L 0.9700
C105 H10M 0.9600
C105 H10N 0.9600
C105 H10O 0.9600
C106 C107 1.48(3)
C106 H10P 0.9700
C106 H10Q 0.9700
C107 H10R 0.9600
C107 H10S 0.9600
C107 H10T 0.9600
N2 C206 1.46(3)
N2 C204 1.49(3)
N2 C202 1.51(3)
N2 C200 1.56(3)
C200 C201 1.55(3)
C200 H20A 0.9700
C200 H20B 0.9700
C201 H20C 0.9600
C201 H20D 0.9600
C201 H20E 0.9600
C202 C203 1.52(3)
C202 H20F 0.9700
C202 H20G 0.9700
C203 H20H 0.9600
C203 H20I 0.9600
C203 H20J 0.9600
C204 C205 1.57(3)
C204 H20K 0.9700
C204 H20L 0.9700
C205 H20M 0.9600
C205 H20N 0.9600
C205 H20O 0.9600
C206 C207 1.53(4)
C206 H20P 0.9700
C206 H20Q 0.9700
C207 H20R 0.9600
C207 H20S 0.9600
C207 H20T 0.9600
N3 C306 1.47(2)
N3 C304 1.52(2)
N3 C302 1.54(2)
N3 C300 1.55(3)
C300 C301 1.49(3)
C300 H30A 0.9700
C300 H30B 0.9700
C301 H30C 0.9600
C301 H30D 0.9600
C301 H30E 0.9600
C302 C303 1.54(3)
C302 H30F 0.9700
C302 H30G 0.9700
C303 H30H 0.9600
C303 H30I 0.9600
C303 H30J 0.9600
C304 C305 1.53(3)
C304 H30K 0.9700
C304 H30L 0.9700
C305 H30M 0.9600
C305 H30N 0.9600
C305 H30O 0.9600
C306 C307 1.53(3)
C306 H30P 0.9700
C306 H30Q 0.9700
C307 H30R 0.9600
C307 H30S 0.9600
C307 H30T 0.9600
N400 C401 1.17(3)
C401 C402 1.50(4)
C402 H40A 0.9600
C402 H40B 0.9600
C402 H40C 0.9600
N500 C501 1.32(3)
C501 C502 1.21(4)
C502 H50A 0.9600
C502 H50B 0.9600
C502 H50C 0.9600

loop_
_geom_torsion_atom_site_label_1
_geom_torsion_atom_site_label_2
_geom_torsion_atom_site_label_3
_geom_torsion_atom_site_label_4
_geom_torsion
Rh6 Rh1 Rh2 C7 -135.4(13)
Rh3 Rh1 Rh2 C7 104.5(13)
Rh7 Rh1 Rh2 C7 163.2(13)
Rh9 Rh1 Rh2 C7 -73.8(13)
Rh5 Rh1 Rh2 C7 -12.1(13)
Rh8 Rh1 Rh2 C7 68.8(15)
Rh4 Rh1 Rh2 C7 45.9(13)
Rh14 Rh1 Rh2 C7 -76.8(13)
Rh11 Rh1 Rh2 C7 167.5(13)
Rh6 Rh1 Rh2 C11 49.8(5)
Rh3 Rh1 Rh2 C11 -70.3(5)
Rh7 Rh1 Rh2 C11 -11.6(5)
Rh9 Rh1 Rh2 C11 111.4(5)
Rh5 Rh1 Rh2 C11 173.1(5)
Rh8 Rh1 Rh2 C11 -106.0(9)
Rh4 Rh1 Rh2 C11 -128.9(5)
Rh14 Rh1 Rh2 C11 108.4(5)
Rh11 Rh1 Rh2 C11 -7.3(5)
Rh6 Rh1 Rh2 Rh14 -58.64(5)
Rh3 Rh1 Rh2 Rh14 -178.72(6)
Rh7 Rh1 Rh2 Rh14 -120.01(6)
Rh9 Rh1 Rh2 Rh14 2.97(6)
Rh5 Rh1 Rh2 Rh14 64.71(5)
Rh8 Rh1 Rh2 Rh14 145.6(8)
Rh4 Rh1 Rh2 Rh14 122.72(6)
Rh11 Rh1 Rh2 Rh14 -115.68(5)
Rh6 Rh1 Rh2 Rh11 57.04(5)
Rh3 Rh1 Rh2 Rh11 -63.04(5)
Rh7 Rh1 Rh2 Rh11 -4.33(6)
Rh9 Rh1 Rh2 Rh11 118.65(7)
Rh5 Rh1 Rh2 Rh11 -179.62(6)
Rh8 Rh1 Rh2 Rh11 -98.7(8)
Rh4 Rh1 Rh2 Rh11 -121.60(6)
Rh14 Rh1 Rh2 Rh11 115.68(5)
Rh6 Rh1 Rh2 Rh10 178.88(5)
Rh3 Rh1 Rh2 Rh10 58.80(5)
Rh7 Rh1 Rh2 Rh10 117.51(6)
Rh9 Rh1 Rh2 Rh10 -119.51(6)
Rh5 Rh1 Rh2 Rh10 -57.77(5)
Rh8 Rh1 Rh2 Rh10 23.1(8)
Rh4 Rh1 Rh2 Rh10 0.24(6)
Rh14 Rh1 Rh2 Rh10 -122.48(5)
Rh11 Rh1 Rh2 Rh10 121.84(5)
Rh6 Rh1 Rh2 Rh3 120.08(6)
Rh7 Rh1 Rh2 Rh3 58.71(6)
Rh9 Rh1 Rh2 Rh3 -178.32(7)
Rh5 Rh1 Rh2 Rh3 -116.58(5)
Rh8 Rh1 Rh2 Rh3 -35.7(8)
Rh4 Rh1 Rh2 Rh3 -58.56(5)
Rh14 Rh1 Rh2 Rh3 178.72(6)
Rh11 Rh1 Rh2 Rh3 63.04(5)
Rh6 Rh1 Rh2 Rh5 -123.34(6)
Rh3 Rh1 Rh2 Rh5 116.58(5)
Rh7 Rh1 Rh2 Rh5 175.29(7)
Rh9 Rh1 Rh2 Rh5 -61.74(6)
Rh8 Rh1 Rh2 Rh5 80.9(8)
Rh4 Rh1 Rh2 Rh5 58.02(5)
Rh14 Rh1 Rh2 Rh5 -64.71(5)
Rh11 Rh1 Rh2 Rh5 179.62(6)
Rh6 Rh1 Rh3 C8 -115.8(9)
Rh7 Rh1 Rh3 C8 -173.2(9)
Rh9 Rh1 Rh3 C8 113.2(11)
Rh5 Rh1 Rh3 C8 12.5(9)
Rh8 Rh1 Rh3 C8 127.8(9)
Rh2 Rh1 Rh3 C8 -49.3(9)
Rh4 Rh1 Rh3 C8 69.9(9)
Rh14 Rh1 Rh3 C8 -50.6(9)
Rh11 Rh1 Rh3 C8 -112.4(9)
Rh6 Rh1 Rh3 C13 115.4(8)
Rh7 Rh1 Rh3 C13 58.0(8)
Rh9 Rh1 Rh3 C13 -15.6(11)
Rh5 Rh1 Rh3 C13 -116.3(8)
Rh8 Rh1 Rh3 C13 -1.0(8)
Rh2 Rh1 Rh3 C13 -178.1(8)
Rh4 Rh1 Rh3 C13 -58.9(8)
Rh14 Rh1 Rh3 C13 -179.4(8)
Rh11 Rh1 Rh3 C13 118.8(8)
Rh6 Rh1 Rh3 C12 -2.5(6)
Rh7 Rh1 Rh3 C12 -59.9(6)
Rh9 Rh1 Rh3 C12 -133.5(10)
Rh5 Rh1 Rh3 C12 125.8(6)
Rh8 Rh1 Rh3 C12 -118.9(6)
Rh2 Rh1 Rh3 C12 64.0(6)
Rh4 Rh1 Rh3 C12 -176.8(6)
Rh14 Rh1 Rh3 C12 62.7(6)
Rh11 Rh1 Rh3 C12 0.9(6)
Rh6 Rh1 Rh3 Rh11 -3.46(6)
Rh7 Rh1 Rh3 Rh11 -60.85(5)
Rh9 Rh1 Rh3 Rh11 -134.4(7)
Rh5 Rh1 Rh3 Rh11 124.87(6)
Rh8 Rh1 Rh3 Rh11 -119.79(6)
Rh2 Rh1 Rh3 Rh11 63.10(5)
Rh4 Rh1 Rh3 Rh11 -177.75(6)
Rh14 Rh1 Rh3 Rh11 61.76(7)
Rh6 Rh1 Rh3 Rh12 114.91(6)
Rh7 Rh1 Rh3 Rh12 57.52(5)
Rh9 Rh1 Rh3 Rh12 -16.1(7)
Rh5 Rh1 Rh3 Rh12 -116.77(6)
Rh8 Rh1 Rh3 Rh12 -1.43(6)
Rh2 Rh1 Rh3 Rh12 -178.54(6)
Rh4 Rh1 Rh3 Rh12 -59.39(5)
Rh14 Rh1 Rh3 Rh12 -179.87(7)
Rh11 Rh1 Rh3 Rh12 118.37(5)
Rh6 Rh1 Rh3 Rh10 -125.08(6)
Rh7 Rh1 Rh3 Rh10 177.54(6)
Rh9 Rh1 Rh3 Rh10 104.0(7)
Rh5 Rh1 Rh3 Rh10 3.25(6)
Rh8 Rh1 Rh3 Rh10 118.59(6)
Rh2 Rh1 Rh3 Rh10 -58.52(5)
Rh4 Rh1 Rh3 Rh10 60.63(5)
Rh14 Rh1 Rh3 Rh10 -59.86(7)
Rh11 Rh1 Rh3 Rh10 -121.61(5)
Rh6 Rh1 Rh3 Rh4 174.29(7)
Rh7 Rh1 Rh3 Rh4 116.91(5)
Rh9 Rh1 Rh3 Rh4 43.3(7)
Rh5 Rh1 Rh3 Rh4 -57.38(5)
Rh8 Rh1 Rh3 Rh4 57.96(5)
Rh2 Rh1 Rh3 Rh4 -119.15(5)
Rh14 Rh1 Rh3 Rh4 -120.49(7)
Rh11 Rh1 Rh3 Rh4 177.75(6)
Rh6 Rh1 Rh3 Rh2 -66.56(6)
Rh7 Rh1 Rh3 Rh2 -123.94(6)
Rh9 Rh1 Rh3 Rh2 162.5(7)
Rh5 Rh1 Rh3 Rh2 61.77(5)
Rh8 Rh1 Rh3 Rh2 177.11(7)
Rh4 Rh1 Rh3 Rh2 119.15(5)
Rh14 Rh1 Rh3 Rh2 -1.34(6)
Rh11 Rh1 Rh3 Rh2 -63.10(5)
Rh6 Rh1 Rh3 Rh7 57.39(6)
Rh9 Rh1 Rh3 Rh7 -73.6(7)
Rh5 Rh1 Rh3 Rh7 -174.29(7)
Rh8 Rh1 Rh3 Rh7 -58.95(5)
Rh2 Rh1 Rh3 Rh7 123.94(6)
Rh4 Rh1 Rh3 Rh7 -116.91(5)
Rh14 Rh1 Rh3 Rh7 122.61(7)
Rh11 Rh1 Rh3 Rh7 60.85(5)
C7 Rh2 Rh3 C8 0.0(10)
C11 Rh2 Rh3 C8 -94.4(8)
Rh1 Rh2 Rh3 C8 142.8(6)
Rh14 Rh2 Rh3 C8 144.3(6)
Rh11 Rh2 Rh3 C8 -129.4(6)
Rh10 Rh2 Rh3 C8 44.4(6)
Rh5 Rh2 Rh3 C8 96.1(6)
C7 Rh2 Rh3 C13 19(7)
C11 Rh2 Rh3 C13 -75(7)
Rh1 Rh2 Rh3 C13 162(7)
Rh14 Rh2 Rh3 C13 163(7)
Rh11 Rh2 Rh3 C13 -110(7)
Rh10 Rh2 Rh3 C13 64(7)
Rh5 Rh2 Rh3 C13 115(7)
C7 Rh2 Rh3 C12 89.1(10)
C11 Rh2 Rh3 C12 -5.3(8)
Rh1 Rh2 Rh3 C12 -128.1(6)
Rh14 Rh2 Rh3 C12 -126.6(6)
Rh11 Rh2 Rh3 C12 -40.3(6)
Rh10 Rh2 Rh3 C12 133.5(6)
Rh5 Rh2 Rh3 C12 -174.8(6)
C7 Rh2 Rh3 Rh1 -142.8(8)
C11 Rh2 Rh3 Rh1 122.7(5)
Rh14 Rh2 Rh3 Rh1 1.41(6)
Rh11 Rh2 Rh3 Rh1 87.74(6)
Rh10 Rh2 Rh3 Rh1 -98.44(6)
Rh5 Rh2 Rh3 Rh1 -46.72(4)
C7 Rh2 Rh3 Rh11 129.4(8)
C11 Rh2 Rh3 Rh11 35.0(5)
Rh1 Rh2 Rh3 Rh11 -87.74(6)
Rh14 Rh2 Rh3 Rh11 -86.33(7)
Rh10 Rh2 Rh3 Rh11 173.82(6)
Rh5 Rh2 Rh3 Rh11 -134.46(6)
C7 Rh2 Rh3 Rh12 -140.8(8)
C11 Rh2 Rh3 Rh12 124.7(5)
Rh1 Rh2 Rh3 Rh12 2.02(8)
Rh14 Rh2 Rh3 Rh12 3.43(11)
Rh11 Rh2 Rh3 Rh12 89.76(9)
Rh10 Rh2 Rh3 Rh12 -96.42(9)
Rh5 Rh2 Rh3 Rh12 -44.70(9)
C7 Rh2 Rh3 Rh10 -44.4(8)
C11 Rh2 Rh3 Rh10 -138.8(5)
Rh1 Rh2 Rh3 Rh10 98.44(6)
Rh14 Rh2 Rh3 Rh10 99.85(7)
Rh11 Rh2 Rh3 Rh10 -173.82(6)
Rh5 Rh2 Rh3 Rh10 51.72(5)
C7 Rh2 Rh3 Rh4 -96.1(8)
C11 Rh2 Rh3 Rh4 169.5(5)
Rh1 Rh2 Rh3 Rh4 46.76(5)
Rh14 Rh2 Rh3 Rh4 48.17(7)
Rh11 Rh2 Rh3 Rh4 134.50(6)
Rh10 Rh2 Rh3 Rh4 -51.68(5)
Rh5 Rh2 Rh3 Rh4 0.04(5)
C7 Rh2 Rh3 Rh7 174.8(8)
C11 Rh2 Rh3 Rh7 80.4(5)
Rh1 Rh2 Rh3 Rh7 -42.35(5)
Rh14 Rh2 Rh3 Rh7 -40.93(7)
Rh11 Rh2 Rh3 Rh7 45.39(5)
Rh10 Rh2 Rh3 Rh7 -140.79(6)
Rh5 Rh2 Rh3 Rh7 -89.07(5)
Rh6 Rh1 Rh4 C14 -51.5(11)
Rh3 Rh1 Rh4 C14 55.5(8)
Rh7 Rh1 Rh4 C14 -6.7(8)
Rh9 Rh1 Rh4 C14 -120.9(8)
Rh5 Rh1 Rh4 C14 174.6(8)
Rh8 Rh1 Rh4 C14 -63.5(8)
Rh2 Rh1 Rh4 C14 114.5(8)
Rh14 Rh1 Rh4 C14 175.9(8)
Rh11 Rh1 Rh4 C14 53.2(8)
Rh6 Rh1 Rh4 C15 79.8(10)
Rh3 Rh1 Rh4 C15 -173.2(7)
Rh7 Rh1 Rh4 C15 124.6(7)
Rh9 Rh1 Rh4 C15 10.5(7)
Rh5 Rh1 Rh4 C15 -54.1(7)
Rh8 Rh1 Rh4 C15 67.8(7)
Rh2 Rh1 Rh4 C15 -114.2(7)
Rh14 Rh1 Rh4 C15 -52.7(7)
Rh11 Rh1 Rh4 C15 -175.5(7)
Rh6 Rh1 Rh4 C9 -168.1(9)
Rh3 Rh1 Rh4 C9 -61.1(6)
Rh7 Rh1 Rh4 C9 -123.3(6)
Rh9 Rh1 Rh4 C9 122.5(6)
Rh5 Rh1 Rh4 C9 58.0(6)
Rh8 Rh1 Rh4 C9 179.9(6)
Rh2 Rh1 Rh4 C9 -2.1(6)
Rh14 Rh1 Rh4 C9 59.3(6)
Rh11 Rh1 Rh4 C9 -63.4(6)
Rh6 Rh1 Rh4 Rh12 -48.4(7)
Rh3 Rh1 Rh4 Rh12 58.59(5)
Rh7 Rh1 Rh4 Rh12 -3.57(6)
Rh9 Rh1 Rh4 Rh12 -117.76(6)
Rh5 Rh1 Rh4 Rh12 177.69(5)
Rh8 Rh1 Rh4 Rh12 -60.42(5)
Rh2 Rh1 Rh4 Rh12 117.59(6)
Rh14 Rh1 Rh4 Rh12 179.03(7)
Rh11 Rh1 Rh4 Rh12 56.28(7)
Rh6 Rh1 Rh4 Rh13 73.7(7)
Rh3 Rh1 Rh4 Rh13 -179.28(5)
Rh7 Rh1 Rh4 Rh13 118.56(6)
Rh9 Rh1 Rh4 Rh13 4.37(6)
Rh5 Rh1 Rh4 Rh13 -60.18(4)
Rh8 Rh1 Rh4 Rh13 61.72(4)
Rh2 Rh1 Rh4 Rh13 -120.27(6)
Rh14 Rh1 Rh4 Rh13 -58.83(7)
Rh11 Rh1 Rh4 Rh13 178.41(6)
Rh6 Rh1 Rh4 Rh10 -166.2(7)
Rh3 Rh1 Rh4 Rh10 -59.24(5)
Rh7 Rh1 Rh4 Rh10 -121.40(6)
Rh9 Rh1 Rh4 Rh10 124.40(6)
Rh5 Rh1 Rh4 Rh10 59.86(4)
Rh8 Rh1 Rh4 Rh10 -178.25(5)
Rh2 Rh1 Rh4 Rh10 -0.24(5)
Rh14 Rh1 Rh4 Rh10 61.20(7)
Rh11 Rh1 Rh4 Rh10 -61.55(7)
Rh6 Rh1 Rh4 Rh5 133.9(7)
Rh3 Rh1 Rh4 Rh5 -119.10(5)
Rh7 Rh1 Rh4 Rh5 178.74(7)
Rh9 Rh1 Rh4 Rh5 64.54(5)
Rh8 Rh1 Rh4 Rh5 121.89(5)
Rh2 Rh1 Rh4 Rh5 -60.10(5)
Rh14 Rh1 Rh4 Rh5 1.34(6)
Rh11 Rh1 Rh4 Rh5 -121.41(7)
Rh6 Rh1 Rh4 Rh3 -107.0(7)
Rh7 Rh1 Rh4 Rh3 -62.16(5)
Rh9 Rh1 Rh4 Rh3 -176.36(7)
Rh5 Rh1 Rh4 Rh3 119.10(5)
Rh8 Rh1 Rh4 Rh3 -119.01(5)
Rh2 Rh1 Rh4 Rh3 59.00(5)
Rh14 Rh1 Rh4 Rh3 120.44(7)
Rh11 Rh1 Rh4 Rh3 -2.31(6)
Rh6 Rh1 Rh4 Rh8 12.0(7)
Rh3 Rh1 Rh4 Rh8 119.01(5)
Rh7 Rh1 Rh4 Rh8 56.85(5)
Rh9 Rh1 Rh4 Rh8 -57.35(5)
Rh5 Rh1 Rh4 Rh8 -121.89(5)
Rh2 Rh1 Rh4 Rh8 178.01(7)
Rh14 Rh1 Rh4 Rh8 -120.55(7)
Rh11 Rh1 Rh4 Rh8 116.70(7)
C8 Rh3 Rh4 C14 89.7(9)
C13 Rh3 Rh4 C14 -0.8(8)
C12 Rh3 Rh4 C14 -107(6)
Rh1 Rh3 Rh4 C14 -138.9(6)
Rh11 Rh3 Rh4 C14 -136.2(6)
Rh12 Rh3 Rh4 C14 -41.2(6)
Rh10 Rh3 Rh4 C14 124.4(6)
Rh2 Rh3 Rh4 C14 174.8(6)
Rh7 Rh3 Rh4 C14 -92.6(6)
C8 Rh3 Rh4 C15 -44(5)
C13 Rh3 Rh4 C15 -135(5)
C12 Rh3 Rh4 C15 119(7)
Rh1 Rh3 Rh4 C15 87(5)
Rh11 Rh3 Rh4 C15 90(5)
Rh12 Rh3 Rh4 C15 -175(5)
Rh10 Rh3 Rh4 C15 -9(5)
Rh2 Rh3 Rh4 C15 41(5)
Rh7 Rh3 Rh4 C15 134(5)
C8 Rh3 Rh4 C9 1.0(8)
C13 Rh3 Rh4 C9 -89.5(8)
C12 Rh3 Rh4 C9 164(6)
Rh1 Rh3 Rh4 C9 132.4(6)
Rh11 Rh3 Rh4 C9 135.1(6)
Rh12 Rh3 Rh4 C9 -129.9(6)
Rh10 Rh3 Rh4 C9 35.6(6)
Rh2 Rh3 Rh4 C9 86.1(6)
Rh7 Rh3 Rh4 C9 178.7(6)
C8 Rh3 Rh4 Rh1 -131.4(6)
C13 Rh3 Rh4 Rh1 138.1(6)
C12 Rh3 Rh4 Rh1 32(6)
Rh11 Rh3 Rh4 Rh1 2.66(7)
Rh12 Rh3 Rh4 Rh1 97.70(6)
Rh10 Rh3 Rh4 Rh1 -96.75(5)
Rh2 Rh3 Rh4 Rh1 -46.33(5)
Rh7 Rh3 Rh4 Rh1 46.34(5)
C8 Rh3 Rh4 Rh12 130.9(6)
C13 Rh3 Rh4 Rh12 40.4(6)
C12 Rh3 Rh4 Rh12 -66(6)
Rh1 Rh3 Rh4 Rh12 -97.70(6)
Rh11 Rh3 Rh4 Rh12 -95.04(7)
Rh10 Rh3 Rh4 Rh12 165.55(6)
Rh2 Rh3 Rh4 Rh12 -144.02(6)
Rh7 Rh3 Rh4 Rh12 -51.36(5)
C8 Rh3 Rh4 Rh13 -130.5(6)
C13 Rh3 Rh4 Rh13 139.0(6)
C12 Rh3 Rh4 Rh13 33(6)
Rh1 Rh3 Rh4 Rh13 0.93(7)
Rh11 Rh3 Rh4 Rh13 3.59(11)
Rh12 Rh3 Rh4 Rh13 98.63(8)
Rh10 Rh3 Rh4 Rh13 -95.82(8)
Rh2 Rh3 Rh4 Rh13 -45.40(8)
Rh7 Rh3 Rh4 Rh13 47.27(8)
C8 Rh3 Rh4 Rh10 -34.7(6)
C13 Rh3 Rh4 Rh10 -125.2(6)
C12 Rh3 Rh4 Rh10 128(6)
Rh1 Rh3 Rh4 Rh10 96.75(5)
Rh11 Rh3 Rh4 Rh10 99.41(7)
Rh12 Rh3 Rh4 Rh10 -165.55(6)
Rh2 Rh3 Rh4 Rh10 50.42(5)
Rh7 Rh3 Rh4 Rh10 143.09(5)
C8 Rh3 Rh4 Rh5 -85.2(6)
C13 Rh3 Rh4 Rh5 -175.6(6)
C12 Rh3 Rh4 Rh5 78(6)
Rh1 Rh3 Rh4 Rh5 46.29(5)
Rh11 Rh3 Rh4 Rh5 48.95(8)
Rh12 Rh3 Rh4 Rh5 143.98(6)
Rh10 Rh3 Rh4 Rh5 -50.46(5)
Rh2 Rh3 Rh4 Rh5 -0.04(5)
Rh7 Rh3 Rh4 Rh5 92.62(5)
C8 Rh3 Rh4 Rh8 -177.6(6)
C13 Rh3 Rh4 Rh8 91.9(6)
C12 Rh3 Rh4 Rh8 -15(6)
Rh1 Rh3 Rh4 Rh8 -46.18(5)
Rh11 Rh3 Rh4 Rh8 -43.52(8)
Rh12 Rh3 Rh4 Rh8 51.52(5)
Rh10 Rh3 Rh4 Rh8 -142.93(5)
Rh2 Rh3 Rh4 Rh8 -92.51(5)
Rh7 Rh3 Rh4 Rh8 0.16(5)
Rh6 Rh1 Rh5 C10 114.0(7)
Rh3 Rh1 Rh5 C10 -12.3(7)
Rh7 Rh1 Rh5 C10 -82.5(10)
Rh9 Rh1 Rh5 C10 172.9(7)
Rh8 Rh1 Rh5 C10 -126.5(7)
Rh2 Rh1 Rh5 C10 48.5(7)
Rh4 Rh1 Rh5 C10 -70.4(7)
Rh14 Rh1 Rh5 C10 110.8(7)
Rh11 Rh1 Rh5 C10 48.1(7)
Rh6 Rh1 Rh5 C16 -104.8(6)
Rh3 Rh1 Rh5 C16 128.9(6)
Rh7 Rh1 Rh5 C16 58.7(9)
Rh9 Rh1 Rh5 C16 -45.9(6)
Rh8 Rh1 Rh5 C16 14.7(6)
Rh2 Rh1 Rh5 C16 -170.2(6)
Rh4 Rh1 Rh5 C16 70.8(6)
Rh14 Rh1 Rh5 C16 -107.9(6)
Rh11 Rh1 Rh5 C16 -170.7(6)
Rh6 Rh1 Rh5 C17 6.5(6)
Rh3 Rh1 Rh5 C17 -119.8(6)
Rh7 Rh1 Rh5 C17 170.0(8)
Rh9 Rh1 Rh5 C17 65.3(6)
Rh8 Rh1 Rh5 C17 125.9(6)
Rh2 Rh1 Rh5 C17 -59.0(6)
Rh4 Rh1 Rh5 C17 -177.9(6)
Rh14 Rh1 Rh5 C17 3.3(6)
Rh11 Rh1 Rh5 C17 -59.4(6)
Rh6 Rh1 Rh5 Rh14 3.15(6)
Rh3 Rh1 Rh5 Rh14 -123.15(6)
Rh7 Rh1 Rh5 Rh14 166.6(7)
Rh9 Rh1 Rh5 Rh14 62.01(5)
Rh8 Rh1 Rh5 Rh14 122.61(6)
Rh2 Rh1 Rh5 Rh14 -62.34(5)
Rh4 Rh1 Rh5 Rh14 178.74(6)
Rh11 Rh1 Rh5 Rh14 -62.74(7)
Rh6 Rh1 Rh5 Rh13 -114.52(6)
Rh3 Rh1 Rh5 Rh13 119.18(6)
Rh7 Rh1 Rh5 Rh13 49.0(7)
Rh9 Rh1 Rh5 Rh13 -55.66(5)
Rh8 Rh1 Rh5 Rh13 4.94(6)
Rh2 Rh1 Rh5 Rh13 179.99(5)
Rh4 Rh1 Rh5 Rh13 61.07(5)
Rh14 Rh1 Rh5 Rh13 -117.67(5)
Rh11 Rh1 Rh5 Rh13 179.59(7)
Rh6 Rh1 Rh5 Rh10 123.05(7)
Rh3 Rh1 Rh5 Rh10 -3.25(6)
Rh7 Rh1 Rh5 Rh10 -73.5(7)
Rh9 Rh1 Rh5 Rh10 -178.09(5)
Rh8 Rh1 Rh5 Rh10 -117.49(6)
Rh2 Rh1 Rh5 Rh10 57.56(5)
Rh4 Rh1 Rh5 Rh10 -61.36(5)
Rh14 Rh1 Rh5 Rh10 119.90(5)
Rh11 Rh1 Rh5 Rh10 57.16(7)
Rh6 Rh1 Rh5 Rh4 -175.59(7)
Rh3 Rh1 Rh5 Rh4 58.11(5)
Rh7 Rh1 Rh5 Rh4 -12.1(6)
Rh9 Rh1 Rh5 Rh4 -116.73(5)
Rh8 Rh1 Rh5 Rh4 -56.13(5)
Rh2 Rh1 Rh5 Rh4 118.92(5)
Rh14 Rh1 Rh5 Rh4 -178.74(6)
Rh11 Rh1 Rh5 Rh4 118.52(8)
Rh6 Rh1 Rh5 Rh2 65.49(6)
Rh3 Rh1 Rh5 Rh2 -60.82(5)
Rh7 Rh1 Rh5 Rh2 -131.0(7)
Rh9 Rh1 Rh5 Rh2 124.34(5)
Rh8 Rh1 Rh5 Rh2 -175.06(7)
Rh4 Rh1 Rh5 Rh2 -118.92(5)
Rh14 Rh1 Rh5 Rh2 62.34(5)
Rh11 Rh1 Rh5 Rh2 -0.41(6)
Rh6 Rh1 Rh5 Rh9 -58.86(6)
Rh3 Rh1 Rh5 Rh9 174.84(7)
Rh7 Rh1 Rh5 Rh9 104.6(7)
Rh8 Rh1 Rh5 Rh9 60.60(5)
Rh2 Rh1 Rh5 Rh9 -124.34(5)
Rh4 Rh1 Rh5 Rh9 116.73(5)
Rh14 Rh1 Rh5 Rh9 -62.01(5)
Rh11 Rh1 Rh5 Rh9 -124.75(8)
C14 Rh4 Rh5 C10 7(6)
C15 Rh4 Rh5 C10 -89.7(8)
C9 Rh4 Rh5 C10 -2.1(8)
Rh1 Rh4 Rh5 C10 132.1(6)
Rh12 Rh4 Rh5 C10 129.0(6)
Rh13 Rh4 Rh5 C10 -132.8(6)
Rh10 Rh4 Rh5 C10 36.4(6)
Rh3 Rh4 Rh5 C10 86.6(6)
Rh8 Rh4 Rh5 C10 176.6(6)
C14 Rh4 Rh5 C16 105(6)
C15 Rh4 Rh5 C16 7.6(7)
C9 Rh4 Rh5 C16 95.2(7)
Rh1 Rh4 Rh5 C16 -130.6(5)
Rh12 Rh4 Rh5 C16 -133.7(5)
Rh13 Rh4 Rh5 C16 -35.6(5)
Rh10 Rh4 Rh5 C16 133.7(5)
Rh3 Rh4 Rh5 C16 -176.1(5)
Rh8 Rh4 Rh5 C16 -86.1(5)
C14 Rh4 Rh5 C17 -114(7)
C15 Rh4 Rh5 C17 149(3)
C9 Rh4 Rh5 C17 -124(3)
Rh1 Rh4 Rh5 C17 10(3)
Rh12 Rh4 Rh5 C17 7(3)
Rh13 Rh4 Rh5 C17 106(3)
Rh10 Rh4 Rh5 C17 -85(3)
Rh3 Rh4 Rh5 C17 -35(3)
Rh8 Rh4 Rh5 C17 55(3)
C14 Rh4 Rh5 Rh1 -125(6)
C15 Rh4 Rh5 Rh1 138.2(5)
C9 Rh4 Rh5 Rh1 -134.2(6)
Rh12 Rh4 Rh5 Rh1 -3.08(7)
Rh13 Rh4 Rh5 Rh1 95.07(5)
Rh10 Rh4 Rh5 Rh1 -95.67(5)
Rh3 Rh4 Rh5 Rh1 -45.50(5)
Rh8 Rh4 Rh5 Rh1 44.52(5)
C14 Rh4 Rh5 Rh14 -126(6)
C15 Rh4 Rh5 Rh14 136.8(5)
C9 Rh4 Rh5 Rh14 -135.6(6)
Rh1 Rh4 Rh5 Rh14 -1.39(6)
Rh12 Rh4 Rh5 Rh14 -4.47(11)
Rh13 Rh4 Rh5 Rh14 93.67(7)
Rh10 Rh4 Rh5 Rh14 -97.06(7)
Rh3 Rh4 Rh5 Rh14 -46.89(7)
Rh8 Rh4 Rh5 Rh14 43.12(7)
C14 Rh4 Rh5 Rh13 140(6)
C15 Rh4 Rh5 Rh13 43.1(5)
C9 Rh4 Rh5 Rh13 130.7(6)
Rh1 Rh4 Rh5 Rh13 -95.07(5)
Rh12 Rh4 Rh5 Rh13 -98.14(8)
Rh10 Rh4 Rh5 Rh13 169.27(6)
Rh3 Rh4 Rh5 Rh13 -140.56(5)
Rh8 Rh4 Rh5 Rh13 -50.55(4)
C14 Rh4 Rh5 Rh10 -29(6)
C15 Rh4 Rh5 Rh10 -126.2(5)
C9 Rh4 Rh5 Rh10 -38.6(6)
Rh1 Rh4 Rh5 Rh10 95.67(5)
Rh12 Rh4 Rh5 Rh10 92.59(8)
Rh13 Rh4 Rh5 Rh10 -169.27(6)
Rh3 Rh4 Rh5 Rh10 50.17(5)
Rh8 Rh4 Rh5 Rh10 140.18(5)
C14 Rh4 Rh5 Rh2 -79(6)
C15 Rh4 Rh5 Rh2 -176.3(5)
C9 Rh4 Rh5 Rh2 -88.7(6)
Rh1 Rh4 Rh5 Rh2 45.54(5)
Rh12 Rh4 Rh5 Rh2 42.46(8)
Rh13 Rh4 Rh5 Rh2 140.60(5)
Rh10 Rh4 Rh5 Rh2 -50.13(4)
Rh3 Rh4 Rh5 Rh2 0.04(5)
Rh8 Rh4 Rh5 Rh2 90.05(5)
C14 Rh4 Rh5 Rh9 -170(6)
C15 Rh4 Rh5 Rh9 92.9(5)
C9 Rh4 Rh5 Rh9 -179.5(6)
Rh1 Rh4 Rh5 Rh9 -45.28(4)
Rh12 Rh4 Rh5 Rh9 -48.36(8)
Rh13 Rh4 Rh5 Rh9 49.79(4)
Rh10 Rh4 Rh5 Rh9 -140.95(5)
Rh3 Rh4 Rh5 Rh9 -90.78(5)
Rh8 Rh4 Rh5 Rh9 -0.76(4)
C7 Rh2 Rh5 C10 29.9(8)
C11 Rh2 Rh5 C10 -180(60)
Rh1 Rh2 Rh5 C10 -144.1(5)
Rh14 Rh2 Rh5 C10 130.8(5)
Rh11 Rh2 Rh5 C10 -143.7(5)
Rh10 Rh2 Rh5 C10 -44.9(5)
Rh3 Rh2 Rh5 C10 -97.2(5)
C7 Rh2 Rh5 C16 -81(3)
C11 Rh2 Rh5 C16 69(4)
Rh1 Rh2 Rh5 C16 105(3)
Rh14 Rh2 Rh5 C16 20(3)
Rh11 Rh2 Rh5 C16 105(3)
Rh10 Rh2 Rh5 C16 -156(3)
Rh3 Rh2 Rh5 C16 152(3)
C7 Rh2 Rh5 C17 -59.1(8)
C11 Rh2 Rh5 C17 91(3)
Rh1 Rh2 Rh5 C17 126.9(5)
Rh14 Rh2 Rh5 C17 41.9(5)
Rh11 Rh2 Rh5 C17 127.4(5)
Rh10 Rh2 Rh5 C17 -133.8(5)
Rh3 Rh2 Rh5 C17 173.8(5)
C7 Rh2 Rh5 Rh1 174.0(6)
C11 Rh2 Rh5 Rh1 -35(2)
Rh14 Rh2 Rh5 Rh1 -85.06(5)
Rh11 Rh2 Rh5 Rh1 0.44(6)
Rh10 Rh2 Rh5 Rh1 99.24(6)
Rh3 Rh2 Rh5 Rh1 46.87(5)
C7 Rh2 Rh5 Rh14 -101.0(6)
C11 Rh2 Rh5 Rh14 50(2)
Rh1 Rh2 Rh5 Rh14 85.06(5)
Rh11 Rh2 Rh5 Rh14 85.50(7)
Rh10 Rh2 Rh5 Rh14 -175.70(6)
Rh3 Rh2 Rh5 Rh14 131.93(6)
C7 Rh2 Rh5 Rh13 174.0(6)
C11 Rh2 Rh5 Rh13 -35(2)
Rh1 Rh2 Rh5 Rh13 -0.01(7)
Rh14 Rh2 Rh5 Rh13 -85.07(8)
Rh11 Rh2 Rh5 Rh13 0.43(11)
Rh10 Rh2 Rh5 Rh13 99.23(8)
Rh3 Rh2 Rh5 Rh13 46.86(8)
C7 Rh2 Rh5 Rh10 74.7(6)
C11 Rh2 Rh5 Rh10 -135(2)
Rh1 Rh2 Rh5 Rh10 -99.24(6)
Rh14 Rh2 Rh5 Rh10 175.70(6)
Rh11 Rh2 Rh5 Rh10 -98.80(7)
Rh3 Rh2 Rh5 Rh10 -52.37(5)
C7 Rh2 Rh5 Rh4 127.1(6)
C11 Rh2 Rh5 Rh4 -82(2)
Rh1 Rh2 Rh5 Rh4 -46.91(5)
Rh14 Rh2 Rh5 Rh4 -131.97(5)
Rh11 Rh2 Rh5 Rh4 -46.47(7)
Rh10 Rh2 Rh5 Rh4 52.33(5)
Rh3 Rh2 Rh5 Rh4 -0.04(5)
C7 Rh2 Rh5 Rh9 -145.0(6)
C11 Rh2 Rh5 Rh9 6(2)
Rh1 Rh2 Rh5 Rh9 41.04(4)
Rh14 Rh2 Rh5 Rh9 -44.02(5)
Rh11 Rh2 Rh5 Rh9 41.47(7)
Rh10 Rh2 Rh5 Rh9 140.28(5)
Rh3 Rh2 Rh5 Rh9 87.90(5)
Rh3 Rh1 Rh6 C18 52.4(15)
Rh7 Rh1 Rh6 C18 111.1(15)
Rh9 Rh1 Rh6 C18 -131.7(15)
Rh5 Rh1 Rh6 C18 -70.7(15)
Rh8 Rh1 Rh6 C18 168.8(15)
Rh2 Rh1 Rh6 C18 -9.1(15)
Rh4 Rh1 Rh6 C18 157.2(16)
Rh14 Rh1 Rh6 C18 -67.5(15)
Rh11 Rh1 Rh6 C18 48.9(15)
Rh3 Rh1 Rh6 C26 -128.6(10)
Rh7 Rh1 Rh6 C26 -69.9(10)
Rh9 Rh1 Rh6 C26 47.4(10)
Rh5 Rh1 Rh6 C26 108.4(10)
Rh8 Rh1 Rh6 C26 -12.1(10)
Rh2 Rh1 Rh6 C26 169.9(10)
Rh4 Rh1 Rh6 C26 -23.7(12)
Rh14 Rh1 Rh6 C26 111.6(10)
Rh11 Rh1 Rh6 C26 -132.1(10)
Rh3 Rh1 Rh6 Rh14 119.84(6)
Rh7 Rh1 Rh6 Rh14 178.54(6)
Rh9 Rh1 Rh6 Rh14 -64.21(5)
Rh5 Rh1 Rh6 Rh14 -3.21(6)
Rh8 Rh1 Rh6 Rh14 -123.68(6)
Rh2 Rh1 Rh6 Rh14 58.36(5)
Rh4 Rh1 Rh6 Rh14 -135.3(7)
Rh11 Rh1 Rh6 Rh14 116.34(6)
Rh3 Rh1 Rh6 Rh11 3.50(6)
Rh7 Rh1 Rh6 Rh11 62.20(5)
Rh9 Rh1 Rh6 Rh11 179.44(6)
Rh5 Rh1 Rh6 Rh11 -119.55(6)
Rh8 Rh1 Rh6 Rh11 119.98(6)
Rh2 Rh1 Rh6 Rh11 -57.99(5)
Rh4 Rh1 Rh6 Rh11 108.4(7)
Rh14 Rh1 Rh6 Rh11 -116.34(6)
Rh3 Rh1 Rh6 Rh15 -118.76(6)
Rh7 Rh1 Rh6 Rh15 -60.06(5)
Rh9 Rh1 Rh6 Rh15 57.19(5)
Rh5 Rh1 Rh6 Rh15 118.19(6)
Rh8 Rh1 Rh6 Rh15 -2.28(6)
Rh2 Rh1 Rh6 Rh15 179.76(6)
Rh4 Rh1 Rh6 Rh15 -13.9(7)
Rh14 Rh1 Rh6 Rh15 121.40(6)
Rh11 Rh1 Rh6 Rh15 -122.26(6)
Rh3 Rh1 Rh6 Rh7 -58.70(6)
Rh9 Rh1 Rh6 Rh7 117.24(6)
Rh5 Rh1 Rh6 Rh7 178.25(7)
Rh8 Rh1 Rh6 Rh7 57.78(5)
Rh2 Rh1 Rh6 Rh7 -120.18(5)
Rh4 Rh1 Rh6 Rh7 46.2(7)
Rh14 Rh1 Rh6 Rh7 -178.54(6)
Rh11 Rh1 Rh6 Rh7 -62.20(5)
Rh3 Rh1 Rh6 Rh9 -175.95(7)
Rh7 Rh1 Rh6 Rh9 -117.24(6)
Rh5 Rh1 Rh6 Rh9 61.01(6)
Rh8 Rh1 Rh6 Rh9 -59.46(5)
Rh2 Rh1 Rh6 Rh9 122.57(5)
Rh4 Rh1 Rh6 Rh9 -71.1(7)
Rh14 Rh1 Rh6 Rh9 64.21(5)
Rh11 Rh1 Rh6 Rh9 -179.44(6)
Rh6 Rh1 Rh7 C19 -4.2(11)
Rh3 Rh1 Rh7 C19 119.8(11)
Rh9 Rh1 Rh7 C19 -65.3(11)
Rh5 Rh1 Rh7 C19 -168.3(12)
Rh8 Rh1 Rh7 C19 -122.8(11)
Rh2 Rh1 Rh7 C19 62.3(11)
Rh4 Rh1 Rh7 C19 180.0(11)
Rh14 Rh1 Rh7 C19 -2.6(11)
Rh11 Rh1 Rh7 C19 57.9(11)
Rh6 Rh1 Rh7 C20 -176.0(7)
Rh3 Rh1 Rh7 C20 -52.1(7)
Rh9 Rh1 Rh7 C20 122.8(7)
Rh5 Rh1 Rh7 C20 19.8(10)
Rh8 Rh1 Rh7 C20 65.3(7)
Rh2 Rh1 Rh7 C20 -109.6(7)
Rh4 Rh1 Rh7 C20 8.1(7)
Rh14 Rh1 Rh7 C20 -174.5(7)
Rh11 Rh1 Rh7 C20 -113.9(7)
Rh6 Rh1 Rh7 Rh11 -62.11(5)
Rh3 Rh1 Rh7 Rh11 61.80(5)
Rh9 Rh1 Rh7 Rh11 -123.27(6)
Rh5 Rh1 Rh7 Rh11 133.7(7)
Rh8 Rh1 Rh7 Rh11 179.24(6)
Rh2 Rh1 Rh7 Rh11 4.37(6)
Rh4 Rh1 Rh7 Rh11 122.03(6)
Rh14 Rh1 Rh7 Rh11 -60.58(7)
Rh6 Rh1 Rh7 Rh12 179.42(6)
Rh3 Rh1 Rh7 Rh12 -56.66(5)
Rh9 Rh1 Rh7 Rh12 118.26(6)
Rh5 Rh1 Rh7 Rh12 15.3(7)
Rh8 Rh1 Rh7 Rh12 60.78(5)
Rh2 Rh1 Rh7 Rh12 -114.10(6)
Rh4 Rh1 Rh7 Rh12 3.57(6)
Rh14 Rh1 Rh7 Rh12 -179.04(7)
Rh11 Rh1 Rh7 Rh12 -118.47(6)
Rh6 Rh1 Rh7 Rh15 58.36(5)
Rh3 Rh1 Rh7 Rh15 -177.73(6)
Rh9 Rh1 Rh7 Rh15 -2.80(6)
Rh5 Rh1 Rh7 Rh15 -105.8(7)
Rh8 Rh1 Rh7 Rh15 -60.29(5)
Rh2 Rh1 Rh7 Rh15 124.84(6)
Rh4 Rh1 Rh7 Rh15 -117.50(6)
Rh14 Rh1 Rh7 Rh15 59.89(7)
Rh11 Rh1 Rh7 Rh15 120.47(6)
Rh6 Rh1 Rh7 Rh8 118.65(6)
Rh3 Rh1 Rh7 Rh8 -117.44(6)
Rh9 Rh1 Rh7 Rh8 57.48(5)
Rh5 Rh1 Rh7 Rh8 -45.5(6)
Rh2 Rh1 Rh7 Rh8 -174.87(7)
Rh4 Rh1 Rh7 Rh8 -57.21(5)
Rh14 Rh1 Rh7 Rh8 120.18(7)
Rh11 Rh1 Rh7 Rh8 -179.24(6)
Rh3 Rh1 Rh7 Rh6 123.91(6)
Rh9 Rh1 Rh7 Rh6 -61.16(6)
Rh5 Rh1 Rh7 Rh6 -164.2(7)
Rh8 Rh1 Rh7 Rh6 -118.65(6)
Rh2 Rh1 Rh7 Rh6 66.48(6)
Rh4 Rh1 Rh7 Rh6 -175.86(7)
Rh14 Rh1 Rh7 Rh6 1.53(6)
Rh11 Rh1 Rh7 Rh6 62.11(5)
Rh6 Rh1 Rh7 Rh3 -123.91(6)
Rh9 Rh1 Rh7 Rh3 174.93(7)
Rh5 Rh1 Rh7 Rh3 71.9(7)
Rh8 Rh1 Rh7 Rh3 117.44(6)
Rh2 Rh1 Rh7 Rh3 -57.43(6)
Rh4 Rh1 Rh7 Rh3 60.23(5)
Rh14 Rh1 Rh7 Rh3 -122.38(7)
Rh11 Rh1 Rh7 Rh3 -61.80(5)
C18 Rh6 Rh7 C19 41.7(12)
C26 Rh6 Rh7 C19 -50.9(10)
Rh1 Rh6 Rh7 C19 177.1(7)
Rh14 Rh6 Rh7 C19 175.5(7)
Rh11 Rh6 Rh7 C19 87.9(7)
Rh15 Rh6 Rh7 C19 -85.0(7)
Rh9 Rh6 Rh7 C19 -135.9(7)
C18 Rh6 Rh7 C20 2(7)
C26 Rh6 Rh7 C20 -90(7)
Rh1 Rh6 Rh7 C20 138(7)
Rh14 Rh6 Rh7 C20 136(7)
Rh11 Rh6 Rh7 C20 49(7)
Rh15 Rh6 Rh7 C20 -124(7)
Rh9 Rh6 Rh7 C20 -175(7)
C18 Rh6 Rh7 Rh1 -135.5(10)
C26 Rh6 Rh7 Rh1 131.9(7)
Rh14 Rh6 Rh7 Rh1 -1.65(7)
Rh11 Rh6 Rh7 Rh1 -89.22(6)
Rh15 Rh6 Rh7 Rh1 97.84(6)
Rh9 Rh6 Rh7 Rh1 46.92(5)
C18 Rh6 Rh7 Rh11 -46.2(10)
C26 Rh6 Rh7 Rh11 -138.8(7)
Rh1 Rh6 Rh7 Rh11 89.22(6)
Rh14 Rh6 Rh7 Rh11 87.58(8)
Rh15 Rh6 Rh7 Rh11 -172.94(6)
Rh9 Rh6 Rh7 Rh11 136.15(6)
C18 Rh6 Rh7 Rh12 -136.2(10)
C26 Rh6 Rh7 Rh12 131.2(7)
Rh1 Rh6 Rh7 Rh12 -0.77(8)
Rh14 Rh6 Rh7 Rh12 -2.42(12)
Rh11 Rh6 Rh7 Rh12 -90.00(8)
Rh15 Rh6 Rh7 Rh12 97.07(8)
Rh9 Rh6 Rh7 Rh12 46.15(9)
C18 Rh6 Rh7 Rh15 126.7(10)
C26 Rh6 Rh7 Rh15 34.1(7)
Rh1 Rh6 Rh7 Rh15 -97.84(6)
Rh14 Rh6 Rh7 Rh15 -99.49(8)
Rh11 Rh6 Rh7 Rh15 172.94(6)
Rh9 Rh6 Rh7 Rh15 -50.91(5)
C18 Rh6 Rh7 Rh8 177.4(10)
C26 Rh6 Rh7 Rh8 84.8(7)
Rh1 Rh6 Rh7 Rh8 -47.18(5)
Rh14 Rh6 Rh7 Rh8 -48.83(8)
Rh11 Rh6 Rh7 Rh8 -136.41(6)
Rh15 Rh6 Rh7 Rh8 50.65(5)
Rh9 Rh6 Rh7 Rh8 -0.26(5)
C18 Rh6 Rh7 Rh3 -93.2(10)
C26 Rh6 Rh7 Rh3 174.2(7)
Rh1 Rh6 Rh7 Rh3 42.23(5)
Rh14 Rh6 Rh7 Rh3 40.58(8)
Rh11 Rh6 Rh7 Rh3 -47.00(5)
Rh15 Rh6 Rh7 Rh3 140.07(6)
Rh9 Rh6 Rh7 Rh3 89.15(5)
C8 Rh3 Rh7 C19 -15(6)
C13 Rh3 Rh7 C19 97.6(12)
C12 Rh3 Rh7 C19 6.8(12)
Rh1 Rh3 Rh7 C19 -123.8(10)
Rh11 Rh3 Rh7 C19 -33.7(10)
Rh12 Rh3 Rh7 C19 135.8(10)
Rh10 Rh3 Rh7 C19 -127.1(10)
Rh4 Rh3 Rh7 C19 -171.9(10)
Rh2 Rh3 Rh7 C19 -80.4(10)
C8 Rh3 Rh7 C20 -109(6)
C13 Rh3 Rh7 C20 3.1(7)
C12 Rh3 Rh7 C20 -87.7(7)
Rh1 Rh3 Rh7 C20 141.7(5)
Rh11 Rh3 Rh7 C20 -128.2(5)
Rh12 Rh3 Rh7 C20 41.3(5)
Rh10 Rh3 Rh7 C20 138.4(5)
Rh4 Rh3 Rh7 C20 93.6(5)
Rh2 Rh3 Rh7 C20 -174.9(5)
C8 Rh3 Rh7 Rh1 109(6)
C13 Rh3 Rh7 Rh1 -138.6(5)
C12 Rh3 Rh7 Rh1 130.6(5)
Rh11 Rh3 Rh7 Rh1 90.12(6)
Rh12 Rh3 Rh7 Rh1 -100.33(6)
Rh10 Rh3 Rh7 Rh1 -3.29(7)
Rh4 Rh3 Rh7 Rh1 -48.04(5)
Rh2 Rh3 Rh7 Rh1 43.44(5)
C8 Rh3 Rh7 Rh11 19(6)
C13 Rh3 Rh7 Rh11 131.3(5)
C12 Rh3 Rh7 Rh11 40.5(5)
Rh1 Rh3 Rh7 Rh11 -90.12(6)
Rh12 Rh3 Rh7 Rh11 169.55(6)
Rh10 Rh3 Rh7 Rh11 -93.41(8)
Rh4 Rh3 Rh7 Rh11 -138.16(6)
Rh2 Rh3 Rh7 Rh11 -46.68(5)
C8 Rh3 Rh7 Rh12 -151(6)
C13 Rh3 Rh7 Rh12 -38.2(5)
C12 Rh3 Rh7 Rh12 -129.1(5)
Rh1 Rh3 Rh7 Rh12 100.33(6)
Rh11 Rh3 Rh7 Rh12 -169.55(6)
Rh10 Rh3 Rh7 Rh12 97.04(8)
Rh4 Rh3 Rh7 Rh12 52.29(5)
Rh2 Rh3 Rh7 Rh12 143.77(5)
C8 Rh3 Rh7 Rh15 112(6)
C13 Rh3 Rh7 Rh15 -135.6(5)
C12 Rh3 Rh7 Rh15 133.6(5)
Rh1 Rh3 Rh7 Rh15 2.96(7)
Rh11 Rh3 Rh7 Rh15 93.07(8)
Rh12 Rh3 Rh7 Rh15 -97.38(8)
Rh10 Rh3 Rh7 Rh15 -0.33(12)
Rh4 Rh3 Rh7 Rh15 -45.09(8)
Rh2 Rh3 Rh7 Rh15 46.39(8)
C8 Rh3 Rh7 Rh8 157(6)
C13 Rh3 Rh7 Rh8 -90.7(5)
C12 Rh3 Rh7 Rh8 178.5(5)
Rh1 Rh3 Rh7 Rh8 47.88(5)
Rh11 Rh3 Rh7 Rh8 138.00(6)
Rh12 Rh3 Rh7 Rh8 -52.45(5)
Rh10 Rh3 Rh7 Rh8 44.59(8)
Rh4 Rh3 Rh7 Rh8 -0.16(5)
Rh2 Rh3 Rh7 Rh8 91.32(5)
C8 Rh3 Rh7 Rh6 66(6)
C13 Rh3 Rh7 Rh6 178.5(5)
C12 Rh3 Rh7 Rh6 87.7(5)
Rh1 Rh3 Rh7 Rh6 -42.94(5)
Rh11 Rh3 Rh7 Rh6 47.18(5)
Rh12 Rh3 Rh7 Rh6 -143.27(6)
Rh10 Rh3 Rh7 Rh6 -46.23(8)
Rh4 Rh3 Rh7 Rh6 -90.98(5)
Rh2 Rh3 Rh7 Rh6 0.50(5)
Rh6 Rh1 Rh8 C21 -118.8(7)
Rh3 Rh1 Rh8 C21 1.7(7)
Rh7 Rh1 Rh8 C21 -59.9(7)
Rh9 Rh1 Rh8 C21 -179.7(7)
Rh5 Rh1 Rh8 C21 115.8(7)
Rh2 Rh1 Rh8 C21 36.4(11)
Rh4 Rh1 Rh8 C21 60.0(7)
Rh14 Rh1 Rh8 C21 -179.9(7)
Rh11 Rh1 Rh8 C21 -59.2(7)
Rh6 Rh1 Rh8 C27 3.2(7)
Rh3 Rh1 Rh8 C27 123.7(7)
Rh7 Rh1 Rh8 C27 62.1(7)
Rh9 Rh1 Rh8 C27 -57.7(7)
Rh5 Rh1 Rh8 C27 -122.2(7)
Rh2 Rh1 Rh8 C27 158.4(10)
Rh4 Rh1 Rh8 C27 -178.0(7)
Rh14 Rh1 Rh8 C27 -57.8(7)
Rh11 Rh1 Rh8 C27 62.9(7)
Rh6 Rh1 Rh8 C22 121.6(6)
Rh3 Rh1 Rh8 C22 -117.9(6)
Rh7 Rh1 Rh8 C22 -179.5(6)
Rh9 Rh1 Rh8 C22 60.7(6)
Rh5 Rh1 Rh8 C22 -3.8(6)
Rh2 Rh1 Rh8 C22 -83.2(10)
Rh4 Rh1 Rh8 C22 -59.6(6)
Rh14 Rh1 Rh8 C22 60.5(6)
Rh11 Rh1 Rh8 C22 -178.8(6)
Rh6 Rh1 Rh8 Rh15 2.26(6)
Rh3 Rh1 Rh8 Rh15 122.76(6)
Rh7 Rh1 Rh8 Rh15 61.16(5)
Rh9 Rh1 Rh8 Rh15 -58.62(5)
Rh5 Rh1 Rh8 Rh15 -123.17(6)
Rh2 Rh1 Rh8 Rh15 157.5(8)
Rh4 Rh1 Rh8 Rh15 -178.94(6)
Rh14 Rh1 Rh8 Rh15 -58.80(7)
Rh11 Rh1 Rh8 Rh15 61.91(7)
Rh6 Rh1 Rh8 Rh12 -119.10(6)
Rh3 Rh1 Rh8 Rh12 1.40(6)
Rh7 Rh1 Rh8 Rh12 -60.19(5)
Rh9 Rh1 Rh8 Rh12 -179.97(5)
Rh5 Rh1 Rh8 Rh12 115.48(6)
Rh2 Rh1 Rh8 Rh12 36.1(8)
Rh4 Rh1 Rh8 Rh12 59.71(5)
Rh14 Rh1 Rh8 Rh12 179.85(7)
Rh11 Rh1 Rh8 Rh12 -59.44(7)
Rh6 Rh1 Rh8 Rh13 120.58(6)
Rh3 Rh1 Rh8 Rh13 -118.92(6)
Rh7 Rh1 Rh8 Rh13 179.49(6)
Rh9 Rh1 Rh8 Rh13 59.71(5)
Rh5 Rh1 Rh8 Rh13 -4.84(6)
Rh2 Rh1 Rh8 Rh13 -84.2(8)
Rh4 Rh1 Rh8 Rh13 -60.61(4)
Rh14 Rh1 Rh8 Rh13 59.52(7)
Rh11 Rh1 Rh8 Rh13 -179.76(6)
Rh6 Rh1 Rh8 Rh7 -58.91(6)
Rh3 Rh1 Rh8 Rh7 61.60(6)
Rh9 Rh1 Rh8 Rh7 -119.78(6)
Rh5 Rh1 Rh8 Rh7 175.67(7)
Rh2 Rh1 Rh8 Rh7 96.3(8)
Rh4 Rh1 Rh8 Rh7 119.90(6)
Rh14 Rh1 Rh8 Rh7 -119.96(7)
Rh11 Rh1 Rh8 Rh7 0.75(6)
Rh6 Rh1 Rh8 Rh9 60.87(6)
Rh3 Rh1 Rh8 Rh9 -178.63(7)
Rh7 Rh1 Rh8 Rh9 119.78(6)
Rh5 Rh1 Rh8 Rh9 -64.55(5)
Rh2 Rh1 Rh8 Rh9 -143.9(8)
Rh4 Rh1 Rh8 Rh9 -120.32(5)
Rh14 Rh1 Rh8 Rh9 -0.19(6)
Rh11 Rh1 Rh8 Rh9 120.53(7)
Rh6 Rh1 Rh8 Rh4 -178.81(7)
Rh3 Rh1 Rh8 Rh4 -58.31(5)
Rh7 Rh1 Rh8 Rh4 -119.90(6)
Rh9 Rh1 Rh8 Rh4 120.32(5)
Rh5 Rh1 Rh8 Rh4 55.77(5)
Rh2 Rh1 Rh8 Rh4 -23.6(7)
Rh14 Rh1 Rh8 Rh4 120.14(7)
Rh11 Rh1 Rh8 Rh4 -119.15(7)
C19 Rh7 Rh8 C21 -98.6(12)
C20 Rh7 Rh8 C21 1.3(8)
Rh1 Rh7 Rh8 C21 135.6(6)
Rh11 Rh7 Rh8 C21 134.7(6)
Rh12 Rh7 Rh8 C21 39.6(6)
Rh15 Rh7 Rh8 C21 -128.7(6)
Rh6 Rh7 Rh8 C21 -178.3(6)
Rh3 Rh7 Rh8 C21 89.7(6)
C19 Rh7 Rh8 C27 -10.7(12)
C20 Rh7 Rh8 C27 89.2(8)
Rh1 Rh7 Rh8 C27 -136.4(6)
Rh11 Rh7 Rh8 C27 -137.3(6)
Rh12 Rh7 Rh8 C27 127.6(6)
Rh15 Rh7 Rh8 C27 -40.8(6)
Rh6 Rh7 Rh8 C27 -90.4(6)
Rh3 Rh7 Rh8 C27 177.7(6)
C19 Rh7 Rh8 C22 148(30)
C20 Rh7 Rh8 C22 -112(30)
Rh1 Rh7 Rh8 C22 23(30)
Rh11 Rh7 Rh8 C22 22(30)
Rh12 Rh7 Rh8 C22 -73(30)
Rh15 Rh7 Rh8 C22 118(30)
Rh6 Rh7 Rh8 C22 69(30)
Rh3 Rh7 Rh8 C22 -23(30)
C19 Rh7 Rh8 Rh1 125.7(10)
C20 Rh7 Rh8 Rh1 -134.4(6)
Rh11 Rh7 Rh8 Rh1 -0.91(7)
Rh12 Rh7 Rh8 Rh1 -96.02(6)
Rh15 Rh7 Rh8 Rh1 95.65(6)
Rh6 Rh7 Rh8 Rh1 46.06(5)
Rh3 Rh7 Rh8 Rh1 -45.92(5)
C19 Rh7 Rh8 Rh15 30.1(10)
C20 Rh7 Rh8 Rh15 130.0(6)
Rh1 Rh7 Rh8 Rh15 -95.65(6)
Rh11 Rh7 Rh8 Rh15 -96.56(8)
Rh12 Rh7 Rh8 Rh15 168.33(6)
Rh6 Rh7 Rh8 Rh15 -49.59(5)
Rh3 Rh7 Rh8 Rh15 -141.57(6)
C19 Rh7 Rh8 Rh12 -138.3(10)
C20 Rh7 Rh8 Rh12 -38.3(6)
Rh1 Rh7 Rh8 Rh12 96.02(6)
Rh11 Rh7 Rh8 Rh12 95.12(8)
Rh15 Rh7 Rh8 Rh12 -168.33(6)
Rh6 Rh7 Rh8 Rh12 142.08(6)
Rh3 Rh7 Rh8 Rh12 50.10(5)
C19 Rh7 Rh8 Rh13 125.0(10)
C20 Rh7 Rh8 Rh13 -135.0(6)
Rh1 Rh7 Rh8 Rh13 -0.67(7)
Rh11 Rh7 Rh8 Rh13 -1.57(12)
Rh12 Rh7 Rh8 Rh13 -96.69(8)
Rh15 Rh7 Rh8 Rh13 94.98(8)
Rh6 Rh7 Rh8 Rh13 45.39(8)
Rh3 Rh7 Rh8 Rh13 -46.58(8)
C19 Rh7 Rh8 Rh9 79.9(10)
C20 Rh7 Rh8 Rh9 179.9(6)
Rh1 Rh7 Rh8 Rh9 -45.79(5)
Rh11 Rh7 Rh8 Rh9 -46.70(8)
Rh12 Rh7 Rh8 Rh9 -141.81(5)
Rh15 Rh7 Rh8 Rh9 49.86(5)
Rh6 Rh7 Rh8 Rh9 0.27(5)
Rh3 Rh7 Rh8 Rh9 -91.71(5)
C19 Rh7 Rh8 Rh4 171.8(10)
C20 Rh7 Rh8 Rh4 -88.3(6)
Rh1 Rh7 Rh8 Rh4 46.08(5)
Rh11 Rh7 Rh8 Rh4 45.17(8)
Rh12 Rh7 Rh8 Rh4 -49.94(5)
Rh15 Rh7 Rh8 Rh4 141.73(6)
Rh6 Rh7 Rh8 Rh4 92.13(5)
Rh3 Rh7 Rh8 Rh4 0.16(5)
C14 Rh4 Rh8 C21 -1.2(8)
C15 Rh4 Rh8 C21 94.0(7)
C9 Rh4 Rh8 C21 -139(16)
Rh1 Rh4 Rh8 C21 -135.6(5)
Rh12 Rh4 Rh8 C21 -39.6(5)
Rh13 Rh4 Rh8 C21 130.1(5)
Rh10 Rh4 Rh8 C21 -133.3(5)
Rh5 Rh4 Rh8 C21 179.7(5)
Rh3 Rh4 Rh8 C21 -90.0(5)
C14 Rh4 Rh8 C27 -63(6)
C15 Rh4 Rh8 C27 32(6)
C9 Rh4 Rh8 C27 160(18)
Rh1 Rh4 Rh8 C27 163(6)
Rh12 Rh4 Rh8 C27 -101(6)
Rh13 Rh4 Rh8 C27 68(6)
Rh10 Rh4 Rh8 C27 165(6)
Rh5 Rh4 Rh8 C27 118(6)
Rh3 Rh4 Rh8 C27 -152(6)
C14 Rh4 Rh8 C22 -91.8(7)
C15 Rh4 Rh8 C22 3.5(7)
C9 Rh4 Rh8 C22 131(16)
Rh1 Rh4 Rh8 C22 133.9(5)
Rh12 Rh4 Rh8 C22 -130.1(5)
Rh13 Rh4 Rh8 C22 39.6(5)
Rh10 Rh4 Rh8 C22 136.2(5)
Rh5 Rh4 Rh8 C22 89.2(5)
Rh3 Rh4 Rh8 C22 179.4(5)
C14 Rh4 Rh8 Rh1 134.3(6)
C15 Rh4 Rh8 Rh1 -130.4(5)
C9 Rh4 Rh8 Rh1 -3(16)
Rh12 Rh4 Rh8 Rh1 95.99(5)
Rh13 Rh4 Rh8 Rh1 -94.27(5)
Rh10 Rh4 Rh8 Rh1 2.30(7)
Rh5 Rh4 Rh8 Rh1 -44.67(5)
Rh3 Rh4 Rh8 Rh1 45.55(5)
C14 Rh4 Rh8 Rh15 135.8(6)
C15 Rh4 Rh8 Rh15 -129.0(5)
C9 Rh4 Rh8 Rh15 -2(16)
Rh1 Rh4 Rh8 Rh15 1.43(7)
Rh12 Rh4 Rh8 Rh15 97.42(8)
Rh13 Rh4 Rh8 Rh15 -92.84(8)
Rh10 Rh4 Rh8 Rh15 3.73(12)
Rh5 Rh4 Rh8 Rh15 -43.24(9)
Rh3 Rh4 Rh8 Rh15 46.98(8)
C14 Rh4 Rh8 Rh12 38.4(6)
C15 Rh4 Rh8 Rh12 133.6(5)
C9 Rh4 Rh8 Rh12 -99(16)
Rh1 Rh4 Rh8 Rh12 -95.99(5)
Rh13 Rh4 Rh8 Rh12 169.74(6)
Rh10 Rh4 Rh8 Rh12 -93.69(8)
Rh5 Rh4 Rh8 Rh12 -140.66(5)
Rh3 Rh4 Rh8 Rh12 -50.45(5)
C14 Rh4 Rh8 Rh13 -131.4(6)
C15 Rh4 Rh8 Rh13 -36.1(5)
C9 Rh4 Rh8 Rh13 91(16)
Rh1 Rh4 Rh8 Rh13 94.27(5)
Rh12 Rh4 Rh8 Rh13 -169.74(6)
Rh10 Rh4 Rh8 Rh13 96.57(8)
Rh5 Rh4 Rh8 Rh13 49.60(4)
Rh3 Rh4 Rh8 Rh13 139.82(5)
C14 Rh4 Rh8 Rh7 88.6(6)
C15 Rh4 Rh8 Rh7 -176.1(5)
C9 Rh4 Rh8 Rh7 -49(16)
Rh1 Rh4 Rh8 Rh7 -45.71(5)
Rh12 Rh4 Rh8 Rh7 50.28(5)
Rh13 Rh4 Rh8 Rh7 -139.98(5)
Rh10 Rh4 Rh8 Rh7 -43.41(8)
Rh5 Rh4 Rh8 Rh7 -90.38(5)
Rh3 Rh4 Rh8 Rh7 -0.17(5)
C14 Rh4 Rh8 Rh9 179.8(6)
C15 Rh4 Rh8 Rh9 -84.9(5)
C9 Rh4 Rh8 Rh9 42(16)
Rh1 Rh4 Rh8 Rh9 45.49(5)
Rh12 Rh4 Rh8 Rh9 141.48(5)
Rh13 Rh4 Rh8 Rh9 -48.78(4)
Rh10 Rh4 Rh8 Rh9 47.79(8)
Rh5 Rh4 Rh8 Rh9 0.82(5)
Rh3 Rh4 Rh8 Rh9 91.04(5)
Rh6 Rh1 Rh9 C23 -179.7(7)
Rh3 Rh1 Rh9 C23 -47.2(10)
Rh7 Rh1 Rh9 C23 -119.3(7)
Rh5 Rh1 Rh9 C23 54.9(7)
Rh8 Rh1 Rh9 C23 -62.3(7)
Rh2 Rh1 Rh9 C23 114.6(7)
Rh4 Rh1 Rh9 C23 -5.1(7)
Rh14 Rh1 Rh9 C23 117.5(7)
Rh11 Rh1 Rh9 C23 -179.1(7)
Rh6 Rh1 Rh9 C24 59.9(7)
Rh3 Rh1 Rh9 C24 -167.7(10)
Rh7 Rh1 Rh9 C24 120.3(7)
Rh5 Rh1 Rh9 C24 -65.6(7)
Rh8 Rh1 Rh9 C24 177.2(7)
Rh2 Rh1 Rh9 C24 -5.9(7)
Rh4 Rh1 Rh9 C24 -125.6(7)
Rh14 Rh1 Rh9 C24 -2.9(6)
Rh11 Rh1 Rh9 C24 60.5(7)
Rh6 Rh1 Rh9 C25 -54.4(7)
Rh3 Rh1 Rh9 C25 78.0(10)
Rh7 Rh1 Rh9 C25 5.9(7)
Rh5 Rh1 Rh9 C25 -179.9(7)
Rh8 Rh1 Rh9 C25 62.9(7)
Rh2 Rh1 Rh9 C25 -120.2(7)
Rh4 Rh1 Rh9 C25 120.1(7)
Rh14 Rh1 Rh9 C25 -117.3(7)
Rh11 Rh1 Rh9 C25 -53.9(7)
Rh6 Rh1 Rh9 Rh15 -57.51(5)
Rh3 Rh1 Rh9 Rh15 74.9(7)
Rh7 Rh1 Rh9 Rh15 2.86(6)
Rh5 Rh1 Rh9 Rh15 177.04(5)
Rh8 Rh1 Rh9 Rh15 59.83(5)
Rh2 Rh1 Rh9 Rh15 -123.26(6)
Rh4 Rh1 Rh9 Rh15 117.04(6)
Rh14 Rh1 Rh9 Rh15 -120.34(5)
Rh11 Rh1 Rh9 Rh15 -56.93(7)
Rh6 Rh1 Rh9 Rh14 62.84(5)
Rh3 Rh1 Rh9 Rh14 -164.7(7)
Rh7 Rh1 Rh9 Rh14 123.20(6)
Rh5 Rh1 Rh9 Rh14 -62.62(5)
Rh8 Rh1 Rh9 Rh14 -179.83(6)
Rh2 Rh1 Rh9 Rh14 -2.92(6)
Rh4 Rh1 Rh9 Rh14 -122.62(6)
Rh11 Rh1 Rh9 Rh14 63.41(7)
Rh6 Rh1 Rh9 Rh13 -178.94(6)
Rh3 Rh1 Rh9 Rh13 -46.5(7)
Rh7 Rh1 Rh9 Rh13 -118.58(6)
Rh5 Rh1 Rh9 Rh13 55.60(4)
Rh8 Rh1 Rh9 Rh13 -61.61(5)
Rh2 Rh1 Rh9 Rh13 115.30(6)
Rh4 Rh1 Rh9 Rh13 -4.40(6)
Rh14 Rh1 Rh9 Rh13 118.22(5)
Rh11 Rh1 Rh9 Rh13 -178.37(6)
Rh6 Rh1 Rh9 Rh8 -117.34(6)
Rh3 Rh1 Rh9 Rh8 15.1(7)
Rh7 Rh1 Rh9 Rh8 -56.97(5)
Rh5 Rh1 Rh9 Rh8 117.20(5)
Rh2 Rh1 Rh9 Rh8 176.90(7)
Rh4 Rh1 Rh9 Rh8 57.20(5)
Rh14 Rh1 Rh9 Rh8 179.83(6)
Rh11 Rh1 Rh9 Rh8 -116.76(7)
Rh3 Rh1 Rh9 Rh6 132.4(7)
Rh7 Rh1 Rh9 Rh6 60.37(6)
Rh5 Rh1 Rh9 Rh6 -125.46(6)
Rh8 Rh1 Rh9 Rh6 117.34(5)
Rh2 Rh1 Rh9 Rh6 -65.76(6)
Rh4 Rh1 Rh9 Rh6 174.54(7)
Rh14 Rh1 Rh9 Rh6 -62.84(5)
Rh11 Rh1 Rh9 Rh6 0.58(6)
Rh6 Rh1 Rh9 Rh5 125.46(6)
Rh3 Rh1 Rh9 Rh5 -102.1(7)
Rh7 Rh1 Rh9 Rh5 -174.17(7)
Rh8 Rh1 Rh9 Rh5 -117.20(5)
Rh2 Rh1 Rh9 Rh5 59.70(6)
Rh4 Rh1 Rh9 Rh5 -60.00(5)
Rh14 Rh1 Rh9 Rh5 62.62(5)
Rh11 Rh1 Rh9 Rh5 126.03(7)
C21 Rh8 Rh9 C23 -52(19)
C27 Rh8 Rh9 C23 -85.3(8)
C22 Rh8 Rh9 C23 2.6(7)
Rh1 Rh8 Rh9 C23 135.9(5)
Rh15 Rh8 Rh9 C23 -126.9(5)
Rh12 Rh8 Rh9 C23 135.9(5)
Rh13 Rh8 Rh9 C23 40.7(5)
Rh7 Rh8 Rh9 C23 -178.3(5)
Rh4 Rh8 Rh9 C23 90.0(5)
C21 Rh8 Rh9 C24 156(20)
C27 Rh8 Rh9 C24 123(4)
C22 Rh8 Rh9 C24 -149(4)
Rh1 Rh8 Rh9 C24 -16(4)
Rh15 Rh8 Rh9 C24 81(4)
Rh12 Rh8 Rh9 C24 -16(4)
Rh13 Rh8 Rh9 C24 -111(4)
Rh7 Rh8 Rh9 C24 30(4)
Rh4 Rh8 Rh9 C24 -62(4)
C21 Rh8 Rh9 C25 38(19)
C27 Rh8 Rh9 C25 4.9(8)
C22 Rh8 Rh9 C25 92.8(7)
Rh1 Rh8 Rh9 C25 -133.9(5)
Rh15 Rh8 Rh9 C25 -36.7(5)
Rh12 Rh8 Rh9 C25 -133.9(5)
Rh13 Rh8 Rh9 C25 131.0(5)
Rh7 Rh8 Rh9 C25 -88.1(5)
Rh4 Rh8 Rh9 C25 -179.7(5)
C21 Rh8 Rh9 Rh1 172(19)
C27 Rh8 Rh9 Rh1 138.8(6)
C22 Rh8 Rh9 Rh1 -133.2(5)
Rh15 Rh8 Rh9 Rh1 97.22(6)
Rh12 Rh8 Rh9 Rh1 0.04(7)
Rh13 Rh8 Rh9 Rh1 -95.13(5)
Rh7 Rh8 Rh9 Rh1 45.78(5)
Rh4 Rh8 Rh9 Rh1 -45.83(5)
C21 Rh8 Rh9 Rh15 74(19)
C27 Rh8 Rh9 Rh15 41.6(6)
C22 Rh8 Rh9 Rh15 129.5(5)
Rh1 Rh8 Rh9 Rh15 -97.22(6)
Rh12 Rh8 Rh9 Rh15 -97.18(8)
Rh13 Rh8 Rh9 Rh15 167.65(6)
Rh7 Rh8 Rh9 Rh15 -51.44(5)
Rh4 Rh8 Rh9 Rh15 -143.06(6)
C21 Rh8 Rh9 Rh14 172(19)
C27 Rh8 Rh9 Rh14 139.0(6)
C22 Rh8 Rh9 Rh14 -133.1(5)
Rh1 Rh8 Rh9 Rh14 0.19(6)
Rh15 Rh8 Rh9 Rh14 97.41(7)
Rh12 Rh8 Rh9 Rh14 0.23(11)
Rh13 Rh8 Rh9 Rh14 -94.94(7)
Rh7 Rh8 Rh9 Rh14 45.97(7)
Rh4 Rh8 Rh9 Rh14 -45.64(7)
C21 Rh8 Rh9 Rh13 -93(19)
C27 Rh8 Rh9 Rh13 -126.0(6)
C22 Rh8 Rh9 Rh13 -38.1(5)
Rh1 Rh8 Rh9 Rh13 95.13(5)
Rh15 Rh8 Rh9 Rh13 -167.65(6)
Rh12 Rh8 Rh9 Rh13 95.17(8)
Rh7 Rh8 Rh9 Rh13 140.91(6)
Rh4 Rh8 Rh9 Rh13 49.30(4)
C21 Rh8 Rh9 Rh6 126(19)
C27 Rh8 Rh9 Rh6 92.8(6)
C22 Rh8 Rh9 Rh6 -179.3(5)
Rh1 Rh8 Rh9 Rh6 -46.04(5)
Rh15 Rh8 Rh9 Rh6 51.18(5)
Rh12 Rh8 Rh9 Rh6 -45.99(8)
Rh13 Rh8 Rh9 Rh6 -141.17(5)
Rh7 Rh8 Rh9 Rh6 -0.26(5)
Rh4 Rh8 Rh9 Rh6 -91.87(5)
C21 Rh8 Rh9 Rh5 -143(19)
C27 Rh8 Rh9 Rh5 -176.1(6)
C22 Rh8 Rh9 Rh5 -88.2(5)
Rh1 Rh8 Rh9 Rh5 45.08(4)
Rh15 Rh8 Rh9 Rh5 142.30(6)
Rh12 Rh8 Rh9 Rh5 45.12(8)
Rh13 Rh8 Rh9 Rh5 -50.06(4)
Rh7 Rh8 Rh9 Rh5 90.85(5)
Rh4 Rh8 Rh9 Rh5 -0.76(4)
C18 Rh6 Rh9 C23 -51(13)
C26 Rh6 Rh9 C23 29(13)
Rh1 Rh6 Rh9 C23 174(63)
Rh14 Rh6 Rh9 C23 -101(13)
Rh11 Rh6 Rh9 C23 173(63)
Rh15 Rh6 Rh9 C23 74(13)
Rh7 Rh6 Rh9 C23 127(13)
C18 Rh6 Rh9 C24 7.8(13)
C26 Rh6 Rh9 C24 87.3(9)
Rh1 Rh6 Rh9 C24 -128.1(6)
Rh14 Rh6 Rh9 C24 -42.6(5)
Rh11 Rh6 Rh9 C24 -128.8(6)
Rh15 Rh6 Rh9 C24 132.0(6)
Rh7 Rh6 Rh9 C24 -175.2(5)
C18 Rh6 Rh9 C25 -85.3(13)
C26 Rh6 Rh9 C25 -5.7(9)
Rh1 Rh6 Rh9 C25 138.8(5)
Rh14 Rh6 Rh9 C25 -135.7(5)
Rh11 Rh6 Rh9 C25 138.2(5)
Rh15 Rh6 Rh9 C25 39.0(5)
Rh7 Rh6 Rh9 C25 91.7(5)
C18 Rh6 Rh9 Rh1 135.9(12)
C26 Rh6 Rh9 Rh1 -144.6(8)
Rh14 Rh6 Rh9 Rh1 85.54(5)
Rh11 Rh6 Rh9 Rh1 -0.66(7)
Rh15 Rh6 Rh9 Rh1 -99.83(6)
Rh7 Rh6 Rh9 Rh1 -47.08(5)
C18 Rh6 Rh9 Rh15 -124.3(12)
C26 Rh6 Rh9 Rh15 -44.7(8)
Rh1 Rh6 Rh9 Rh15 99.83(6)
Rh14 Rh6 Rh9 Rh15 -174.64(7)
Rh11 Rh6 Rh9 Rh15 99.17(8)
Rh7 Rh6 Rh9 Rh15 52.75(5)
C18 Rh6 Rh9 Rh14 50.3(12)
C26 Rh6 Rh9 Rh14 129.9(8)
Rh1 Rh6 Rh9 Rh14 -85.54(5)
Rh11 Rh6 Rh9 Rh14 -86.20(8)
Rh15 Rh6 Rh9 Rh14 174.64(7)
Rh7 Rh6 Rh9 Rh14 -132.62(6)
C18 Rh6 Rh9 Rh13 137.3(12)
C26 Rh6 Rh9 Rh13 -143.2(8)
Rh1 Rh6 Rh9 Rh13 1.37(7)
Rh14 Rh6 Rh9 Rh13 86.91(8)
Rh11 Rh6 Rh9 Rh13 0.71(11)
Rh15 Rh6 Rh9 Rh13 -98.46(8)
Rh7 Rh6 Rh9 Rh13 -45.71(8)
C18 Rh6 Rh9 Rh8 -176.8(12)
C26 Rh6 Rh9 Rh8 -97.2(8)
Rh1 Rh6 Rh9 Rh8 47.33(5)
Rh14 Rh6 Rh9 Rh8 132.87(6)
Rh11 Rh6 Rh9 Rh8 46.68(8)
Rh15 Rh6 Rh9 Rh8 -52.49(5)
Rh7 Rh6 Rh9 Rh8 0.26(5)
C18 Rh6 Rh9 Rh5 95.5(12)
C26 Rh6 Rh9 Rh5 175.0(8)
Rh1 Rh6 Rh9 Rh5 -40.40(4)
Rh14 Rh6 Rh9 Rh5 45.14(5)
Rh11 Rh6 Rh9 Rh5 -41.05(8)
Rh15 Rh6 Rh9 Rh5 -140.22(6)
Rh7 Rh6 Rh9 Rh5 -87.47(5)
C10 Rh5 Rh9 C23 115(5)
C16 Rh5 Rh9 C23 4.9(7)
C17 Rh5 Rh9 C23 97.0(7)
Rh1 Rh5 Rh9 C23 -140.0(5)
Rh14 Rh5 Rh9 C23 133.3(5)
Rh13 Rh5 Rh9 C23 -38.9(5)
Rh10 Rh5 Rh9 C23 -137.6(5)
Rh4 Rh5 Rh9 C23 -91.8(5)
Rh2 Rh5 Rh9 C23 177.6(5)
C10 Rh5 Rh9 C24 20(5)
C16 Rh5 Rh9 C24 -90.5(7)
C17 Rh5 Rh9 C24 1.6(8)
Rh1 Rh5 Rh9 C24 124.6(6)
Rh14 Rh5 Rh9 C24 38.0(6)
Rh13 Rh5 Rh9 C24 -134.3(6)
Rh10 Rh5 Rh9 C24 127.1(6)
Rh4 Rh5 Rh9 C24 172.9(6)
Rh2 Rh5 Rh9 C24 82.3(6)
C10 Rh5 Rh9 C25 -101(24)
C16 Rh5 Rh9 C25 149(24)
C17 Rh5 Rh9 C25 -119(24)
Rh1 Rh5 Rh9 C25 4(24)
Rh14 Rh5 Rh9 C25 -83(24)
Rh13 Rh5 Rh9 C25 105(24)
Rh10 Rh5 Rh9 C25 6(24)
Rh4 Rh5 Rh9 C25 52(24)
Rh2 Rh5 Rh9 C25 -38(24)
C10 Rh5 Rh9 Rh1 -105(5)
C16 Rh5 Rh9 Rh1 144.9(4)
C17 Rh5 Rh9 Rh1 -123.0(5)
Rh14 Rh5 Rh9 Rh1 -86.62(6)
Rh13 Rh5 Rh9 Rh1 101.09(6)
Rh10 Rh5 Rh9 Rh1 2.46(7)
Rh4 Rh5 Rh9 Rh1 48.21(5)
Rh2 Rh5 Rh9 Rh1 -42.32(5)
C10 Rh5 Rh9 Rh15 -109(5)
C16 Rh5 Rh9 Rh15 141.1(4)
C17 Rh5 Rh9 Rh15 -126.8(5)
Rh1 Rh5 Rh9 Rh15 -3.84(7)
Rh14 Rh5 Rh9 Rh15 -90.46(8)
Rh13 Rh5 Rh9 Rh15 97.25(8)
Rh10 Rh5 Rh9 Rh15 -1.38(11)
Rh4 Rh5 Rh9 Rh15 44.37(8)
Rh2 Rh5 Rh9 Rh15 -46.16(8)
C10 Rh5 Rh9 Rh14 -18(5)
C16 Rh5 Rh9 Rh14 -128.5(4)
C17 Rh5 Rh9 Rh14 -36.4(5)
Rh1 Rh5 Rh9 Rh14 86.62(6)
Rh13 Rh5 Rh9 Rh14 -172.28(6)
Rh10 Rh5 Rh9 Rh14 89.09(7)
Rh4 Rh5 Rh9 Rh14 134.83(6)
Rh2 Rh5 Rh9 Rh14 44.30(5)
C10 Rh5 Rh9 Rh13 154(5)
C16 Rh5 Rh9 Rh13 43.8(4)
C17 Rh5 Rh9 Rh13 135.9(5)
Rh1 Rh5 Rh9 Rh13 -101.09(6)
Rh14 Rh5 Rh9 Rh13 172.28(6)
Rh10 Rh5 Rh9 Rh13 -98.63(7)
Rh4 Rh5 Rh9 Rh13 -52.88(5)
Rh2 Rh5 Rh9 Rh13 -143.41(5)
C10 Rh5 Rh9 Rh8 -153(5)
C16 Rh5 Rh9 Rh8 97.5(4)
C17 Rh5 Rh9 Rh8 -170.4(5)
Rh1 Rh5 Rh9 Rh8 -47.44(5)
Rh14 Rh5 Rh9 Rh8 -134.07(6)
Rh13 Rh5 Rh9 Rh8 53.65(5)
Rh10 Rh5 Rh9 Rh8 -44.98(8)
Rh4 Rh5 Rh9 Rh8 0.76(5)
Rh2 Rh5 Rh9 Rh8 -89.77(5)
C10 Rh5 Rh9 Rh6 -64(5)
C16 Rh5 Rh9 Rh6 -173.8(4)
C17 Rh5 Rh9 Rh6 -81.7(5)
Rh1 Rh5 Rh9 Rh6 41.30(5)
Rh14 Rh5 Rh9 Rh6 -45.33(5)
Rh13 Rh5 Rh9 Rh6 142.39(6)
Rh10 Rh5 Rh9 Rh6 43.76(8)
Rh4 Rh5 Rh9 Rh6 89.51(5)
Rh2 Rh5 Rh9 Rh6 -1.02(5)
C7 Rh2 Rh10 C1 19.4(10)
C11 Rh2 Rh10 C1 -66.8(10)
Rh1 Rh2 Rh10 C1 178.3(8)
Rh14 Rh2 Rh10 C1 119.1(8)
Rh11 Rh2 Rh10 C1 -120.5(8)
Rh3 Rh2 Rh10 C1 -126.2(8)
Rh5 Rh2 Rh10 C1 123.1(8)
C7 Rh2 Rh10 C9 -156.8(10)
C11 Rh2 Rh10 C9 117.0(11)
Rh1 Rh2 Rh10 C9 2.0(9)
Rh14 Rh2 Rh10 C9 -57.1(9)
Rh11 Rh2 Rh10 C9 63.3(9)
Rh3 Rh2 Rh10 C9 57.6(9)
Rh5 Rh2 Rh10 C9 -53.1(9)
C7 Rh2 Rh10 C8 105.4(8)
C11 Rh2 Rh10 C8 19.2(8)
Rh1 Rh2 Rh10 C8 -95.7(5)
Rh14 Rh2 Rh10 C8 -154.9(5)
Rh11 Rh2 Rh10 C8 -34.5(5)
Rh3 Rh2 Rh10 C8 -40.2(5)
Rh5 Rh2 Rh10 C8 -150.9(5)
C7 Rh2 Rh10 C10 -65.1(7)
C11 Rh2 Rh10 C10 -151.3(8)
Rh1 Rh2 Rh10 C10 93.7(5)
Rh14 Rh2 Rh10 C10 34.6(5)
Rh11 Rh2 Rh10 C10 155.0(5)
Rh3 Rh2 Rh10 C10 149.3(5)
Rh5 Rh2 Rh10 C10 38.6(5)
C7 Rh2 Rh10 Rh3 145.6(6)
C11 Rh2 Rh10 Rh3 59.4(6)
Rh1 Rh2 Rh10 Rh3 -55.53(4)
Rh14 Rh2 Rh10 Rh3 -114.66(6)
Rh11 Rh2 Rh10 Rh3 5.69(6)
Rh5 Rh2 Rh10 Rh3 -110.69(5)
C7 Rh2 Rh10 Rh5 -103.7(6)
C11 Rh2 Rh10 Rh5 170.1(6)
Rh1 Rh2 Rh10 Rh5 55.15(4)
Rh14 Rh2 Rh10 Rh5 -3.97(6)
Rh11 Rh2 Rh10 Rh5 116.37(6)
Rh3 Rh2 Rh10 Rh5 110.69(5)
C7 Rh2 Rh10 Rh4 -159.1(6)
C11 Rh2 Rh10 Rh4 114.7(6)
Rh1 Rh2 Rh10 Rh4 -0.22(5)
Rh14 Rh2 Rh10 Rh4 -59.34(7)
Rh11 Rh2 Rh10 Rh4 61.00(7)
Rh3 Rh2 Rh10 Rh4 55.31(5)
Rh5 Rh2 Rh10 Rh4 -55.37(4)
C8 Rh3 Rh10 C1 -4.4(14)
C13 Rh3 Rh10 C1 -65.6(12)
C12 Rh3 Rh10 C1 48.6(13)
Rh1 Rh3 Rh10 C1 166.0(11)
Rh11 Rh3 Rh10 C1 103.6(11)
Rh12 Rh3 Rh10 C1 -122.7(11)
Rh4 Rh3 Rh10 C1 -136.4(11)
Rh2 Rh3 Rh10 C1 109.3(11)
Rh7 Rh3 Rh10 C1 168.7(11)
C8 Rh3 Rh10 C9 97.4(10)
C13 Rh3 Rh10 C9 36.2(8)
C12 Rh3 Rh10 C9 150.4(8)
Rh1 Rh3 Rh10 C9 -92.2(5)
Rh11 Rh3 Rh10 C9 -154.6(5)
Rh12 Rh3 Rh10 C9 -20.9(5)
Rh4 Rh3 Rh10 C9 -34.6(5)
Rh2 Rh3 Rh10 C9 -148.9(5)
Rh7 Rh3 Rh10 C9 -89.5(5)
C13 Rh3 Rh10 C8 -61.2(11)
C12 Rh3 Rh10 C8 53.0(11)
Rh1 Rh3 Rh10 C8 170.4(9)
Rh11 Rh3 Rh10 C8 108.0(9)
Rh12 Rh3 Rh10 C8 -118.3(9)
Rh4 Rh3 Rh10 C8 -132.0(9)
Rh2 Rh3 Rh10 C8 113.7(9)
Rh7 Rh3 Rh10 C8 173.1(9)
C8 Rh3 Rh10 C10 -166.7(12)
C13 Rh3 Rh10 C10 132.1(9)
C12 Rh3 Rh10 C10 -113.7(10)
Rh1 Rh3 Rh10 C10 3.7(8)
Rh11 Rh3 Rh10 C10 -58.7(8)
Rh12 Rh3 Rh10 C10 75.0(8)
Rh4 Rh3 Rh10 C10 61.3(8)
Rh2 Rh3 Rh10 C10 -53.0(8)
Rh7 Rh3 Rh10 C10 6.4(8)
C8 Rh3 Rh10 Rh2 -113.7(9)
C13 Rh3 Rh10 Rh2 -174.9(6)
C12 Rh3 Rh10 Rh2 -60.7(7)
Rh1 Rh3 Rh10 Rh2 56.65(5)
Rh11 Rh3 Rh10 Rh2 -5.74(6)
Rh12 Rh3 Rh10 Rh2 127.99(7)
Rh4 Rh3 Rh10 Rh2 114.28(5)
Rh7 Rh3 Rh10 Rh2 59.37(8)
C8 Rh3 Rh10 Rh5 -173.3(9)
C13 Rh3 Rh10 Rh5 125.5(6)
C12 Rh3 Rh10 Rh5 -120.3(7)
Rh1 Rh3 Rh10 Rh5 -2.95(5)
Rh11 Rh3 Rh10 Rh5 -65.33(7)
Rh12 Rh3 Rh10 Rh5 68.39(7)
Rh4 Rh3 Rh10 Rh5 54.68(5)
Rh2 Rh3 Rh10 Rh5 -59.60(5)
Rh7 Rh3 Rh10 Rh5 -0.23(9)
C8 Rh3 Rh10 Rh4 132.0(9)
C13 Rh3 Rh10 Rh4 70.8(6)
C12 Rh3 Rh10 Rh4 -175.0(7)
Rh1 Rh3 Rh10 Rh4 -57.63(4)
Rh11 Rh3 Rh10 Rh4 -120.01(6)
Rh12 Rh3 Rh10 Rh4 13.71(6)
Rh2 Rh3 Rh10 Rh4 -114.28(5)
Rh7 Rh3 Rh10 Rh4 -54.91(7)
C10 Rh5 Rh10 C1 4.4(12)
C16 Rh5 Rh10 C1 64.6(12)
C17 Rh5 Rh10 C1 -56.7(12)
Rh1 Rh5 Rh10 C1 -166.5(10)
Rh14 Rh5 Rh10 C1 -107.4(10)
Rh13 Rh5 Rh10 C1 125.0(10)
Rh4 Rh5 Rh10 C1 135.4(10)
Rh2 Rh5 Rh10 C1 -111.2(10)
Rh9 Rh5 Rh10 C1 -168.5(10)
C10 Rh5 Rh10 C9 -93.7(9)
C16 Rh5 Rh10 C9 -33.6(8)
C17 Rh5 Rh10 C9 -154.9(8)
Rh1 Rh5 Rh10 C9 95.3(6)
Rh14 Rh5 Rh10 C9 154.5(6)
Rh13 Rh5 Rh10 C9 26.9(6)
Rh4 Rh5 Rh10 C9 37.3(5)
Rh2 Rh5 Rh10 C9 150.7(6)
Rh9 Rh5 Rh10 C9 93.3(6)
C10 Rh5 Rh10 C8 166.4(12)
C16 Rh5 Rh10 C8 -133.5(12)
C17 Rh5 Rh10 C8 105.2(12)
Rh1 Rh5 Rh10 C8 -4.6(10)
Rh14 Rh5 Rh10 C8 54.6(10)
Rh13 Rh5 Rh10 C8 -73.0(10)
Rh4 Rh5 Rh10 C8 -62.7(10)
Rh2 Rh5 Rh10 C8 50.8(10)
Rh9 Rh5 Rh10 C8 -6.6(10)
C16 Rh5 Rh10 C10 60.1(9)
C17 Rh5 Rh10 C10 -61.1(9)
Rh1 Rh5 Rh10 C10 -170.9(7)
Rh14 Rh5 Rh10 C10 -111.8(7)
Rh13 Rh5 Rh10 C10 120.6(7)
Rh4 Rh5 Rh10 C10 131.0(7)
Rh2 Rh5 Rh10 C10 -115.6(7)
Rh9 Rh5 Rh10 C10 -172.9(7)
C10 Rh5 Rh10 Rh2 115.6(7)
C16 Rh5 Rh10 Rh2 175.7(6)
C17 Rh5 Rh10 Rh2 54.4(6)
Rh1 Rh5 Rh10 Rh2 -55.36(4)
Rh14 Rh5 Rh10 Rh2 3.78(5)
Rh13 Rh5 Rh10 Rh2 -123.82(6)
Rh4 Rh5 Rh10 Rh2 -113.43(5)
Rh9 Rh5 Rh10 Rh2 -57.36(7)
C10 Rh5 Rh10 Rh3 173.9(7)
C16 Rh5 Rh10 Rh3 -126.0(6)
C17 Rh5 Rh10 Rh3 112.7(6)
Rh1 Rh5 Rh10 Rh3 2.92(5)
Rh14 Rh5 Rh10 Rh3 62.07(6)
Rh13 Rh5 Rh10 Rh3 -65.54(7)
Rh4 Rh5 Rh10 Rh3 -55.15(5)
Rh2 Rh5 Rh10 Rh3 58.28(5)
Rh9 Rh5 Rh10 Rh3 0.92(8)
C10 Rh5 Rh10 Rh4 -131.0(7)
C16 Rh5 Rh10 Rh4 -70.9(6)
C17 Rh5 Rh10 Rh4 167.9(6)
Rh1 Rh5 Rh10 Rh4 58.07(4)
Rh14 Rh5 Rh10 Rh4 117.22(6)
Rh13 Rh5 Rh10 Rh4 -10.39(6)
Rh2 Rh5 Rh10 Rh4 113.43(5)
Rh9 Rh5 Rh10 Rh4 56.07(7)
C14 Rh4 Rh10 C1 57.2(12)
C15 Rh4 Rh10 C1 -55.1(12)
C9 Rh4 Rh10 C1 0.1(13)
Rh1 Rh4 Rh10 C1 -177.7(10)
Rh12 Rh4 Rh10 C1 112.7(10)
Rh13 Rh4 Rh10 C1 -109.9(10)
Rh5 Rh4 Rh10 C1 -119.9(10)
Rh3 Rh4 Rh10 C1 125.9(10)
Rh8 Rh4 Rh10 C1 -179.7(10)
C14 Rh4 Rh10 C9 57.1(10)
C15 Rh4 Rh10 C9 -55.2(9)
Rh1 Rh4 Rh10 C9 -177.8(7)
Rh12 Rh4 Rh10 C9 112.6(7)
Rh13 Rh4 Rh10 C9 -110.0(7)
Rh5 Rh4 Rh10 C9 -120.0(7)
Rh3 Rh4 Rh10 C9 125.8(7)
Rh8 Rh4 Rh10 C9 -179.8(7)
C14 Rh4 Rh10 C8 -36.9(9)
C15 Rh4 Rh10 C8 -149.3(8)
C9 Rh4 Rh10 C8 -94.0(9)
Rh1 Rh4 Rh10 C8 88.2(6)
Rh12 Rh4 Rh10 C8 18.6(6)
Rh13 Rh4 Rh10 C8 155.9(6)
Rh5 Rh4 Rh10 C8 146.0(6)
Rh3 Rh4 Rh10 C8 31.8(6)
Rh8 Rh4 Rh10 C8 86.2(6)
C14 Rh4 Rh10 C10 145.6(8)
C15 Rh4 Rh10 C10 33.2(7)
C9 Rh4 Rh10 C10 88.5(9)
Rh1 Rh4 Rh10 C10 -89.3(5)
Rh12 Rh4 Rh10 C10 -158.9(5)
Rh13 Rh4 Rh10 C10 -21.6(5)
Rh5 Rh4 Rh10 C10 -31.6(5)
Rh3 Rh4 Rh10 C10 -145.8(5)
Rh8 Rh4 Rh10 C10 -91.3(5)
C14 Rh4 Rh10 Rh2 -124.9(6)
C15 Rh4 Rh10 Rh2 122.8(5)
C9 Rh4 Rh10 Rh2 178.0(7)
Rh1 Rh4 Rh10 Rh2 0.22(5)
Rh12 Rh4 Rh10 Rh2 -69.36(7)
Rh13 Rh4 Rh10 Rh2 67.99(7)
Rh5 Rh4 Rh10 Rh2 58.00(5)
Rh3 Rh4 Rh10 Rh2 -56.20(5)
Rh8 Rh4 Rh10 Rh2 -1.73(9)
C14 Rh4 Rh10 Rh3 -68.7(6)
C15 Rh4 Rh10 Rh3 179.0(5)
C9 Rh4 Rh10 Rh3 -125.8(7)
Rh1 Rh4 Rh10 Rh3 56.42(5)
Rh12 Rh4 Rh10 Rh3 -13.16(6)
Rh13 Rh4 Rh10 Rh3 124.19(6)
Rh5 Rh4 Rh10 Rh3 114.20(5)
Rh8 Rh4 Rh10 Rh3 54.47(7)
C14 Rh4 Rh10 Rh5 177.1(6)
C15 Rh4 Rh10 Rh5 64.8(5)
C9 Rh4 Rh10 Rh5 120.0(7)
Rh1 Rh4 Rh10 Rh5 -57.78(4)
Rh12 Rh4 Rh10 Rh5 -127.36(6)
Rh13 Rh4 Rh10 Rh5 9.99(5)
Rh3 Rh4 Rh10 Rh5 -114.20(5)
Rh8 Rh4 Rh10 Rh5 -59.73(7)
C18 Rh6 Rh11 C2 39.4(12)
C26 Rh6 Rh11 C2 -41.0(13)
Rh1 Rh6 Rh11 C2 -166.7(9)
Rh14 Rh6 Rh11 C2 132.9(9)
Rh15 Rh6 Rh11 C2 -99.7(9)
Rh7 Rh6 Rh11 C2 -106.4(9)
Rh9 Rh6 Rh11 C2 -166.1(9)
C18 Rh6 Rh11 C11 -57.9(9)
C26 Rh6 Rh11 C11 -138.3(11)
Rh1 Rh6 Rh11 C11 95.9(5)
Rh14 Rh6 Rh11 C11 35.5(5)
Rh15 Rh6 Rh11 C11 163.0(5)
Rh7 Rh6 Rh11 C11 156.2(5)
Rh9 Rh6 Rh11 C11 96.5(5)
C18 Rh6 Rh11 C12 -163.6(14)
C26 Rh6 Rh11 C12 116.0(15)
Rh1 Rh6 Rh11 C12 -9.7(12)
Rh14 Rh6 Rh11 C12 -70.2(12)
Rh15 Rh6 Rh11 C12 57.3(12)
Rh7 Rh6 Rh11 C12 50.6(12)
Rh9 Rh6 Rh11 C12 -9.2(12)
C18 Rh6 Rh11 Rh7 145.8(8)
C26 Rh6 Rh11 Rh7 65.4(10)
Rh1 Rh6 Rh11 Rh7 -60.31(5)
Rh14 Rh6 Rh11 Rh7 -120.73(6)
Rh15 Rh6 Rh11 Rh7 6.72(6)
Rh9 Rh6 Rh11 Rh7 -59.74(7)
C18 Rh6 Rh11 Rh3 -157.0(8)
C26 Rh6 Rh11 Rh3 122.6(10)
Rh1 Rh6 Rh11 Rh3 -3.16(5)
Rh14 Rh6 Rh11 Rh3 -63.58(7)
Rh15 Rh6 Rh11 Rh3 63.87(7)
Rh7 Rh6 Rh11 Rh3 57.15(5)
Rh9 Rh6 Rh11 Rh3 -2.59(9)
C18 Rh6 Rh11 Rh2 -98.3(8)
C26 Rh6 Rh11 Rh2 -178.8(10)
Rh1 Rh6 Rh11 Rh2 55.53(5)
Rh14 Rh6 Rh11 Rh2 -4.90(5)
Rh15 Rh6 Rh11 Rh2 122.56(6)
Rh7 Rh6 Rh11 Rh2 115.84(5)
Rh9 Rh6 Rh11 Rh2 56.10(7)
C18 Rh6 Rh11 Rh1 -153.9(8)
C26 Rh6 Rh11 Rh1 125.7(10)
Rh14 Rh6 Rh11 Rh1 -60.43(5)
Rh15 Rh6 Rh11 Rh1 67.03(6)
Rh7 Rh6 Rh11 Rh1 60.31(5)
Rh9 Rh6 Rh11 Rh1 0.57(6)
C19 Rh7 Rh11 C2 16.1(13)
C20 Rh7 Rh11 C2 -75.4(12)
Rh1 Rh7 Rh11 C2 160.7(11)
Rh12 Rh7 Rh11 C2 -131.2(11)
Rh15 Rh7 Rh11 C2 94.1(11)
Rh8 Rh7 Rh11 C2 161.5(11)
Rh6 Rh7 Rh11 C2 100.6(11)
Rh3 Rh7 Rh11 C2 -140.6(11)
C19 Rh7 Rh11 C11 -141.3(13)
C20 Rh7 Rh11 C11 127.3(12)
Rh1 Rh7 Rh11 C11 3.3(10)
Rh12 Rh7 Rh11 C11 71.4(10)
Rh15 Rh7 Rh11 C11 -63.2(10)
Rh8 Rh7 Rh11 C11 4.1(10)
Rh6 Rh7 Rh11 C11 -56.7(10)
Rh3 Rh7 Rh11 C11 62.1(10)
C19 Rh7 Rh11 C12 117.0(9)
C20 Rh7 Rh11 C12 25.6(8)
Rh1 Rh7 Rh11 C12 -98.4(6)
Rh12 Rh7 Rh11 C12 -30.3(6)
Rh15 Rh7 Rh11 C12 -164.9(6)
Rh8 Rh7 Rh11 C12 -97.6(6)
Rh6 Rh7 Rh11 C12 -158.5(6)
Rh3 Rh7 Rh11 C12 -39.6(6)
C19 Rh7 Rh11 Rh6 -84.5(8)
C20 Rh7 Rh11 Rh6 -176.0(6)
Rh1 Rh7 Rh11 Rh6 60.06(5)
Rh12 Rh7 Rh11 Rh6 128.18(6)
Rh15 Rh7 Rh11 Rh6 -6.46(6)
Rh8 Rh7 Rh11 Rh6 60.86(8)
Rh3 Rh7 Rh11 Rh6 118.83(5)
C19 Rh7 Rh11 Rh3 156.6(8)
C20 Rh7 Rh11 Rh3 65.2(6)
Rh1 Rh7 Rh11 Rh3 -58.76(5)
Rh12 Rh7 Rh11 Rh3 9.36(5)
Rh15 Rh7 Rh11 Rh3 -125.28(6)
Rh8 Rh7 Rh11 Rh3 -57.96(8)
Rh6 Rh7 Rh11 Rh3 -118.83(5)
C19 Rh7 Rh11 Rh2 -148.6(8)
C20 Rh7 Rh11 Rh2 120.0(6)
Rh1 Rh7 Rh11 Rh2 -4.00(6)
Rh12 Rh7 Rh11 Rh2 64.12(7)
Rh15 Rh7 Rh11 Rh2 -70.52(7)
Rh8 Rh7 Rh11 Rh2 -3.20(10)
Rh6 Rh7 Rh11 Rh2 -64.07(5)
Rh3 Rh7 Rh11 Rh2 54.76(5)
C19 Rh7 Rh11 Rh1 -144.6(8)
C20 Rh7 Rh11 Rh1 124.0(6)
Rh12 Rh7 Rh11 Rh1 68.12(5)
Rh15 Rh7 Rh11 Rh1 -66.52(6)
Rh8 Rh7 Rh11 Rh1 0.80(6)
Rh6 Rh7 Rh11 Rh1 -60.06(5)
Rh3 Rh7 Rh11 Rh1 58.76(5)
C8 Rh3 Rh11 C2 -80.9(17)
C13 Rh3 Rh11 C2 31.8(17)
C12 Rh3 Rh11 C2 -22.7(17)
Rh1 Rh3 Rh11 C2 156.2(16)
Rh12 Rh3 Rh11 C2 87.5(16)
Rh10 Rh3 Rh11 C2 -136.9(16)
Rh4 Rh3 Rh11 C2 153.8(16)
Rh2 Rh3 Rh11 C2 -142.6(16)
Rh7 Rh3 Rh11 C2 97.0(16)
C8 Rh3 Rh11 C11 27.3(8)
C13 Rh3 Rh11 C11 140.1(8)
C12 Rh3 Rh11 C11 85.5(9)
Rh1 Rh3 Rh11 C11 -95.6(5)
Rh12 Rh3 Rh11 C11 -164.3(5)
Rh10 Rh3 Rh11 C11 -28.6(5)
Rh4 Rh3 Rh11 C11 -97.9(5)
Rh2 Rh3 Rh11 C11 -34.4(4)
Rh7 Rh3 Rh11 C11 -154.8(5)
C8 Rh3 Rh11 C12 -58.2(9)
C13 Rh3 Rh11 C12 54.5(10)
Rh1 Rh3 Rh11 C12 178.9(7)
Rh12 Rh3 Rh11 C12 110.2(7)
Rh10 Rh3 Rh11 C12 -114.1(7)
Rh4 Rh3 Rh11 C12 176.6(7)
Rh2 Rh3 Rh11 C12 -119.9(7)
Rh7 Rh3 Rh11 C12 119.7(7)
C8 Rh3 Rh11 Rh6 126.1(6)
C13 Rh3 Rh11 Rh6 -121.2(6)
C12 Rh3 Rh11 Rh6 -175.7(7)
Rh1 Rh3 Rh11 Rh6 3.17(5)
Rh12 Rh3 Rh11 Rh6 -65.53(7)
Rh10 Rh3 Rh11 Rh6 70.11(7)
Rh4 Rh3 Rh11 Rh6 0.81(9)
Rh2 Rh3 Rh11 Rh6 64.35(5)
Rh7 Rh3 Rh11 Rh6 -56.05(5)
C8 Rh3 Rh11 Rh7 -177.9(6)
C13 Rh3 Rh11 Rh7 -65.1(6)
C12 Rh3 Rh11 Rh7 -119.7(7)
Rh1 Rh3 Rh11 Rh7 59.22(5)
Rh12 Rh3 Rh11 Rh7 -9.48(6)
Rh10 Rh3 Rh11 Rh7 126.16(6)
Rh4 Rh3 Rh11 Rh7 56.87(7)
Rh2 Rh3 Rh11 Rh7 120.40(6)
C8 Rh3 Rh11 Rh2 61.7(6)
C13 Rh3 Rh11 Rh2 174.5(6)
C12 Rh3 Rh11 Rh2 119.9(7)
Rh1 Rh3 Rh11 Rh2 -61.19(5)
Rh12 Rh3 Rh11 Rh2 -129.88(6)
Rh10 Rh3 Rh11 Rh2 5.76(6)
Rh4 Rh3 Rh11 Rh2 -63.54(7)
Rh7 Rh3 Rh11 Rh2 -120.40(6)
C8 Rh3 Rh11 Rh1 122.9(6)
C13 Rh3 Rh11 Rh1 -124.4(6)
C12 Rh3 Rh11 Rh1 -178.9(7)
Rh12 Rh3 Rh11 Rh1 -68.69(5)
Rh10 Rh3 Rh11 Rh1 66.94(6)
Rh4 Rh3 Rh11 Rh1 -2.35(6)
Rh2 Rh3 Rh11 Rh1 61.19(5)
Rh7 Rh3 Rh11 Rh1 -59.22(5)
C7 Rh2 Rh11 C2 35.7(19)
C11 Rh2 Rh11 C2 17.4(18)
Rh1 Rh2 Rh11 C2 -153.7(17)
Rh14 Rh2 Rh11 C2 -94.0(17)
Rh10 Rh2 Rh11 C2 140.4(17)
Rh3 Rh2 Rh11 C2 146.1(17)
Rh5 Rh2 Rh11 C2 -154.1(17)
C7 Rh2 Rh11 C11 18.3(12)
Rh1 Rh2 Rh11 C11 -171.1(7)
Rh14 Rh2 Rh11 C11 -111.4(7)
Rh10 Rh2 Rh11 C11 123.0(7)
Rh3 Rh2 Rh11 C11 128.7(7)
Rh5 Rh2 Rh11 C11 -171.5(7)
C7 Rh2 Rh11 C12 -71.0(11)
C11 Rh2 Rh11 C12 -89.3(8)
Rh1 Rh2 Rh11 C12 99.6(5)
Rh14 Rh2 Rh11 C12 159.3(5)
Rh10 Rh2 Rh11 C12 33.7(5)
Rh3 Rh2 Rh11 C12 39.4(5)
Rh5 Rh2 Rh11 C12 99.2(5)
C7 Rh2 Rh11 Rh6 134.5(10)
C11 Rh2 Rh11 Rh6 116.3(6)
Rh1 Rh2 Rh11 Rh6 -54.88(5)
Rh14 Rh2 Rh11 Rh6 4.85(5)
Rh10 Rh2 Rh11 Rh6 -120.77(6)
Rh3 Rh2 Rh11 Rh6 -115.03(6)
Rh5 Rh2 Rh11 Rh6 -55.26(7)
C7 Rh2 Rh11 Rh7 -166.6(10)
C11 Rh2 Rh11 Rh7 175.1(6)
Rh1 Rh2 Rh11 Rh7 3.98(6)
Rh14 Rh2 Rh11 Rh7 63.71(7)
Rh10 Rh2 Rh11 Rh7 -61.91(8)
Rh3 Rh2 Rh11 Rh7 -56.16(5)
Rh5 Rh2 Rh11 Rh7 3.60(9)
C7 Rh2 Rh11 Rh3 -110.4(10)
C11 Rh2 Rh11 Rh3 -128.7(6)
Rh1 Rh2 Rh11 Rh3 60.15(5)
Rh14 Rh2 Rh11 Rh3 119.88(6)
Rh10 Rh2 Rh11 Rh3 -5.74(6)
Rh5 Rh2 Rh11 Rh3 59.77(7)
C7 Rh2 Rh11 Rh1 -170.6(10)
C11 Rh2 Rh11 Rh1 171.1(6)
Rh14 Rh2 Rh11 Rh1 59.73(5)
Rh10 Rh2 Rh11 Rh1 -65.89(6)
Rh3 Rh2 Rh11 Rh1 -60.15(5)
Rh5 Rh2 Rh11 Rh1 -0.38(6)
Rh6 Rh1 Rh11 C2 34(2)
Rh3 Rh1 Rh11 C2 -142(2)
Rh7 Rh1 Rh11 C2 -52(2)
Rh9 Rh1 Rh11 C2 34(2)
Rh5 Rh1 Rh11 C2 133(2)
Rh8 Rh1 Rh11 C2 -53(2)
Rh2 Rh1 Rh11 C2 132(2)
Rh4 Rh1 Rh11 C2 -139(2)
Rh14 Rh1 Rh11 C2 83(2)
Rh6 Rh1 Rh11 C11 -91.6(5)
Rh3 Rh1 Rh11 C11 92.2(5)
Rh7 Rh1 Rh11 C11 -178.4(5)
Rh9 Rh1 Rh11 C11 -92.3(5)
Rh5 Rh1 Rh11 C11 6.9(5)
Rh8 Rh1 Rh11 C11 -179.2(5)
Rh2 Rh1 Rh11 C11 6.4(5)
Rh4 Rh1 Rh11 C11 94.8(5)
Rh14 Rh1 Rh11 C11 -42.7(5)
Rh6 Rh1 Rh11 C12 175.3(6)
Rh3 Rh1 Rh11 C12 -0.8(5)
Rh7 Rh1 Rh11 C12 88.6(6)
Rh9 Rh1 Rh11 C12 174.7(6)
Rh5 Rh1 Rh11 C12 -86.1(6)
Rh8 Rh1 Rh11 C12 87.7(6)
Rh2 Rh1 Rh11 C12 -86.6(6)
Rh4 Rh1 Rh11 C12 1.8(6)
Rh14 Rh1 Rh11 C12 -135.7(6)
Rh3 Rh1 Rh11 Rh6 -176.15(7)
Rh7 Rh1 Rh11 Rh6 -86.76(6)
Rh9 Rh1 Rh11 Rh6 -0.66(7)
Rh5 Rh1 Rh11 Rh6 98.51(8)
Rh8 Rh1 Rh11 Rh6 -87.60(7)
Rh2 Rh1 Rh11 Rh6 98.05(6)
Rh4 Rh1 Rh11 Rh6 -173.57(8)
Rh14 Rh1 Rh11 Rh6 48.94(5)
Rh6 Rh1 Rh11 Rh7 86.76(6)
Rh3 Rh1 Rh11 Rh7 -89.39(6)
Rh9 Rh1 Rh11 Rh7 86.11(7)
Rh5 Rh1 Rh11 Rh7 -174.73(8)
Rh8 Rh1 Rh11 Rh7 -0.84(7)
Rh2 Rh1 Rh11 Rh7 -175.19(7)
Rh4 Rh1 Rh11 Rh7 -86.81(7)
Rh14 Rh1 Rh11 Rh7 135.70(6)
Rh6 Rh1 Rh11 Rh3 176.15(7)
Rh7 Rh1 Rh11 Rh3 89.39(6)
Rh9 Rh1 Rh11 Rh3 175.49(8)
Rh5 Rh1 Rh11 Rh3 -85.34(7)
Rh8 Rh1 Rh11 Rh3 88.55(7)
Rh2 Rh1 Rh11 Rh3 -85.80(6)
Rh4 Rh1 Rh11 Rh3 2.57(6)
Rh14 Rh1 Rh11 Rh3 -134.91(6)
Rh6 Rh1 Rh11 Rh2 -98.05(6)
Rh3 Rh1 Rh11 Rh2 85.80(6)
Rh7 Rh1 Rh11 Rh2 175.19(7)
Rh9 Rh1 Rh11 Rh2 -98.71(7)
Rh5 Rh1 Rh11 Rh2 0.46(7)
Rh8 Rh1 Rh11 Rh2 174.35(8)
Rh4 Rh1 Rh11 Rh2 88.38(7)
Rh14 Rh1 Rh11 Rh2 -49.11(5)
C8 Rh3 Rh12 N3A 53.5(9)
C13 Rh3 Rh12 N3A 3.1(10)
C12 Rh3 Rh12 N3A -60.3(9)
Rh1 Rh3 Rh12 N3A -177.4(6)
Rh11 Rh3 Rh12 N3A -113.7(6)
Rh10 Rh3 Rh12 N3A 111.4(6)
Rh4 Rh3 Rh12 N3A 125.2(6)
Rh2 Rh3 Rh12 N3A -179.1(6)
Rh7 Rh3 Rh12 N3A -123.0(6)
C8 Rh3 Rh12 C13 50.4(10)
C12 Rh3 Rh12 C13 -63.4(10)
Rh1 Rh3 Rh12 C13 179.5(8)
Rh11 Rh3 Rh12 C13 -116.8(8)
Rh10 Rh3 Rh12 C13 108.3(8)
Rh4 Rh3 Rh12 C13 122.1(8)
Rh2 Rh3 Rh12 C13 177.8(8)
Rh7 Rh3 Rh12 C13 -126.0(8)
C8 Rh3 Rh12 C21 -126.7(11)
C13 Rh3 Rh12 C21 -177.2(11)
C12 Rh3 Rh12 C21 119.4(11)
Rh1 Rh3 Rh12 C21 2.3(9)
Rh11 Rh3 Rh12 C21 66.1(9)
Rh10 Rh3 Rh12 C21 -68.9(9)
Rh4 Rh3 Rh12 C21 -55.0(9)
Rh2 Rh3 Rh12 C21 0.6(9)
Rh7 Rh3 Rh12 C21 56.8(9)
C8 Rh3 Rh12 C14 -34.6(8)
C13 Rh3 Rh12 C14 -85.0(9)
C12 Rh3 Rh12 C14 -148.4(8)
Rh1 Rh3 Rh12 C14 94.5(5)
Rh11 Rh3 Rh12 C14 158.2(5)
Rh10 Rh3 Rh12 C14 23.3(5)
Rh4 Rh3 Rh12 C14 37.1(5)
Rh2 Rh3 Rh12 C14 92.8(5)
Rh7 Rh3 Rh12 C14 148.9(5)
C8 Rh3 Rh12 C20 139.1(8)
C13 Rh3 Rh12 C20 88.6(9)
C12 Rh3 Rh12 C20 25.2(8)
Rh1 Rh3 Rh12 C20 -91.8(5)
Rh11 Rh3 Rh12 C20 -28.1(5)
Rh10 Rh3 Rh12 C20 -163.1(5)
Rh4 Rh3 Rh12 C20 -149.2(5)
Rh2 Rh3 Rh12 C20 -93.5(5)
Rh7 Rh3 Rh12 C20 -37.4(5)
C8 Rh3 Rh12 Rh7 176.5(7)
C13 Rh3 Rh12 Rh7 126.0(8)
C12 Rh3 Rh12 Rh7 62.6(6)
Rh1 Rh3 Rh12 Rh7 -54.43(5)
Rh11 Rh3 Rh12 Rh7 9.29(6)
Rh10 Rh3 Rh12 Rh7 -125.66(6)
Rh4 Rh3 Rh12 Rh7 -111.81(5)
Rh2 Rh3 Rh12 Rh7 -56.13(8)
C8 Rh3 Rh12 Rh4 -71.7(7)
C13 Rh3 Rh12 Rh4 -122.1(8)
C12 Rh3 Rh12 Rh4 174.4(6)
Rh1 Rh3 Rh12 Rh4 57.38(5)
Rh11 Rh3 Rh12 Rh4 121.10(6)
Rh10 Rh3 Rh12 Rh4 -13.85(6)
Rh2 Rh3 Rh12 Rh4 55.68(8)
Rh7 Rh3 Rh12 Rh4 111.81(5)
C8 Rh3 Rh12 Rh8 -127.8(7)
C13 Rh3 Rh12 Rh8 -178.2(8)
C12 Rh3 Rh12 Rh8 118.3(6)
Rh1 Rh3 Rh12 Rh8 1.29(5)
Rh11 Rh3 Rh12 Rh8 65.01(7)
Rh10 Rh3 Rh12 Rh8 -69.95(7)
Rh4 Rh3 Rh12 Rh8 -56.10(5)
Rh2 Rh3 Rh12 Rh8 -0.42(9)
Rh7 Rh3 Rh12 Rh8 55.72(5)
C19 Rh7 Rh12 N3A 7.8(14)
C20 Rh7 Rh12 N3A 8.2(9)
Rh1 Rh7 Rh12 N3A -176.4(6)
Rh11 Rh7 Rh12 N3A 119.7(6)
Rh15 Rh7 Rh12 N3A -107.2(6)
Rh8 Rh7 Rh12 N3A -118.3(6)
Rh6 Rh7 Rh12 N3A -175.8(6)
Rh3 Rh7 Rh12 N3A 129.1(6)
C19 Rh7 Rh12 C13 -85.2(13)
C20 Rh7 Rh12 C13 -84.8(9)
Rh1 Rh7 Rh12 C13 90.6(5)
Rh11 Rh7 Rh12 C13 26.7(5)
Rh15 Rh7 Rh12 C13 159.9(5)
Rh8 Rh7 Rh12 C13 148.7(5)
Rh6 Rh7 Rh12 C13 91.2(5)
Rh3 Rh7 Rh12 C13 36.1(5)
C19 Rh7 Rh12 C21 90.5(13)
C20 Rh7 Rh12 C21 91.0(9)
Rh1 Rh7 Rh12 C21 -93.7(5)
Rh11 Rh7 Rh12 C21 -157.5(5)
Rh15 Rh7 Rh12 C21 -24.4(5)
Rh8 Rh7 Rh12 C21 -35.5(5)
Rh6 Rh7 Rh12 C21 -93.0(5)
Rh3 Rh7 Rh12 C21 -148.1(5)
C19 Rh7 Rh12 C14 -179.0(16)
C20 Rh7 Rh12 C14 -178.6(12)
Rh1 Rh7 Rh12 C14 -3.2(10)
Rh11 Rh7 Rh12 C14 -67.1(10)
Rh15 Rh7 Rh12 C14 66.0(10)
Rh8 Rh7 Rh12 C14 54.9(10)
Rh6 Rh7 Rh12 C14 -2.6(10)
Rh3 Rh7 Rh12 C14 -57.7(10)
C19 Rh7 Rh12 C20 -0.4(14)
Rh1 Rh7 Rh12 C20 175.4(7)
Rh11 Rh7 Rh12 C20 111.5(7)
Rh15 Rh7 Rh12 C20 -115.4(7)
Rh8 Rh7 Rh12 C20 -126.5(7)
Rh6 Rh7 Rh12 C20 176.0(7)
Rh3 Rh7 Rh12 C20 120.9(7)
C19 Rh7 Rh12 Rh3 -121.3(12)
C20 Rh7 Rh12 Rh3 -120.9(7)
Rh1 Rh7 Rh12 Rh3 54.46(4)
Rh11 Rh7 Rh12 Rh3 -9.39(6)
Rh15 Rh7 Rh12 Rh3 123.72(6)
Rh8 Rh7 Rh12 Rh3 112.60(5)
Rh6 Rh7 Rh12 Rh3 55.11(8)
C19 Rh7 Rh12 Rh4 -179.1(12)
C20 Rh7 Rh12 Rh4 -178.6(7)
Rh1 Rh7 Rh12 Rh4 -3.26(5)
Rh11 Rh7 Rh12 Rh4 -67.12(7)
Rh15 Rh7 Rh12 Rh4 66.00(7)
Rh8 Rh7 Rh12 Rh4 54.88(5)
Rh6 Rh7 Rh12 Rh4 -2.62(9)
Rh3 Rh7 Rh12 Rh4 -57.72(5)
C19 Rh7 Rh12 Rh8 126.1(12)
C20 Rh7 Rh12 Rh8 126.5(7)
Rh1 Rh7 Rh12 Rh8 -58.15(5)
Rh11 Rh7 Rh12 Rh8 -122.00(6)
Rh15 Rh7 Rh12 Rh8 11.12(6)
Rh6 Rh7 Rh12 Rh8 -57.50(8)
Rh3 Rh7 Rh12 Rh8 -112.60(5)
C14 Rh4 Rh12 N3A -7.2(10)
C15 Rh4 Rh12 N3A 51.5(9)
C9 Rh4 Rh12 N3A -63.4(9)
Rh1 Rh4 Rh12 N3A 176.1(6)
Rh13 Rh4 Rh12 N3A 108.9(6)
Rh10 Rh4 Rh12 N3A -114.7(6)
Rh5 Rh4 Rh12 N3A 178.7(6)
Rh3 Rh4 Rh12 N3A -127.9(6)
Rh8 Rh4 Rh12 N3A 118.8(6)
C14 Rh4 Rh12 C13 82.8(10)
C15 Rh4 Rh12 C13 141.5(8)
C9 Rh4 Rh12 C13 26.5(9)
Rh1 Rh4 Rh12 C13 -93.9(5)
Rh13 Rh4 Rh12 C13 -161.1(5)
Rh10 Rh4 Rh12 C13 -24.7(6)
Rh5 Rh4 Rh12 C13 -91.3(6)
Rh3 Rh4 Rh12 C13 -37.9(5)
Rh8 Rh4 Rh12 C13 -151.2(5)
C14 Rh4 Rh12 C21 -90.4(10)
C15 Rh4 Rh12 C21 -31.8(8)
C9 Rh4 Rh12 C21 -146.7(9)
Rh1 Rh4 Rh12 C21 92.8(5)
Rh13 Rh4 Rh12 C21 25.7(5)
Rh10 Rh4 Rh12 C21 162.1(5)
Rh5 Rh4 Rh12 C21 95.4(5)
Rh3 Rh4 Rh12 C21 148.9(5)
Rh8 Rh4 Rh12 C21 35.5(5)
C15 Rh4 Rh12 C14 58.7(10)
C9 Rh4 Rh12 C14 -56.2(11)
Rh1 Rh4 Rh12 C14 -176.7(8)
Rh13 Rh4 Rh12 C14 116.1(8)
Rh10 Rh4 Rh12 C14 -107.5(8)
Rh5 Rh4 Rh12 C14 -174.1(8)
Rh3 Rh4 Rh12 C14 -120.7(8)
Rh8 Rh4 Rh12 C14 126.0(8)
C14 Rh4 Rh12 C20 178.4(12)
C15 Rh4 Rh12 C20 -123.0(10)
C9 Rh4 Rh12 C20 122.1(11)
Rh1 Rh4 Rh12 C20 1.6(8)
Rh13 Rh4 Rh12 C20 -65.5(8)
Rh10 Rh4 Rh12 C20 70.9(8)
Rh5 Rh4 Rh12 C20 4.2(8)
Rh3 Rh4 Rh12 C20 57.7(8)
Rh8 Rh4 Rh12 C20 -55.7(8)
C14 Rh4 Rh12 Rh3 120.7(8)
C15 Rh4 Rh12 Rh3 179.4(6)
C9 Rh4 Rh12 Rh3 64.4(7)
Rh1 Rh4 Rh12 Rh3 -56.05(5)
Rh13 Rh4 Rh12 Rh3 -123.21(6)
Rh10 Rh4 Rh12 Rh3 13.20(6)
Rh5 Rh4 Rh12 Rh3 -53.44(8)
Rh8 Rh4 Rh12 Rh3 -113.35(5)
C14 Rh4 Rh12 Rh7 180.0(8)
C15 Rh4 Rh12 Rh7 -121.4(6)
C9 Rh4 Rh12 Rh7 123.7(7)
Rh1 Rh4 Rh12 Rh7 3.21(5)
Rh13 Rh4 Rh12 Rh7 -63.94(7)
Rh10 Rh4 Rh12 Rh7 72.46(7)
Rh5 Rh4 Rh12 Rh7 5.82(9)
Rh3 Rh4 Rh12 Rh7 59.27(5)
Rh8 Rh4 Rh12 Rh7 -54.08(5)
C14 Rh4 Rh12 Rh8 -126.0(8)
C15 Rh4 Rh12 Rh8 -67.3(6)
C9 Rh4 Rh12 Rh8 177.8(7)
Rh1 Rh4 Rh12 Rh8 57.29(5)
Rh13 Rh4 Rh12 Rh8 -9.86(6)
Rh10 Rh4 Rh12 Rh8 126.55(6)
Rh5 Rh4 Rh12 Rh8 59.90(8)
Rh3 Rh4 Rh12 Rh8 113.35(5)
C21 Rh8 Rh12 N3A -2.2(10)
C27 Rh8 Rh12 N3A 49.3(9)
C22 Rh8 Rh12 N3A -61.0(8)
Rh1 Rh8 Rh12 N3A 177.5(6)
Rh15 Rh8 Rh12 N3A 109.0(6)
Rh13 Rh8 Rh12 N3A -114.9(6)
Rh7 Rh8 Rh12 N3A 120.2(6)
Rh9 Rh8 Rh12 N3A 177.5(6)
Rh4 Rh8 Rh12 N3A -124.5(6)
C21 Rh8 Rh12 C13 176.9(12)
C27 Rh8 Rh12 C13 -131.7(12)
C22 Rh8 Rh12 C13 118.0(11)
Rh1 Rh8 Rh12 C13 -3.4(9)
Rh15 Rh8 Rh12 C13 -72.0(9)
Rh13 Rh8 Rh12 C13 64.1(9)
Rh7 Rh8 Rh12 C13 -60.8(9)
Rh9 Rh8 Rh12 C13 -3.5(10)
Rh4 Rh8 Rh12 C13 54.5(9)
C27 Rh8 Rh12 C21 51.5(11)
C22 Rh8 Rh12 C21 -58.9(9)
Rh1 Rh8 Rh12 C21 179.7(8)
Rh15 Rh8 Rh12 C21 111.1(8)
Rh13 Rh8 Rh12 C21 -112.8(8)
Rh7 Rh8 Rh12 C21 122.3(8)
Rh9 Rh8 Rh12 C21 179.7(8)
Rh4 Rh8 Rh12 C21 -122.4(8)
C21 Rh8 Rh12 C14 87.7(9)
C27 Rh8 Rh12 C14 139.2(9)
C22 Rh8 Rh12 C14 28.9(7)
Rh1 Rh8 Rh12 C14 -92.6(5)
Rh15 Rh8 Rh12 C14 -161.2(5)
Rh13 Rh8 Rh12 C14 -25.1(5)
Rh7 Rh8 Rh12 C14 -150.0(5)
Rh9 Rh8 Rh12 C14 -92.6(5)
Rh4 Rh8 Rh12 C14 -34.7(5)
C21 Rh8 Rh12 C20 -87.6(9)
C27 Rh8 Rh12 C20 -36.2(9)
C22 Rh8 Rh12 C20 -146.5(7)
Rh1 Rh8 Rh12 C20 92.1(5)
Rh15 Rh8 Rh12 C20 23.5(5)
Rh13 Rh8 Rh12 C20 159.6(5)
Rh7 Rh8 Rh12 C20 34.7(5)
Rh9 Rh8 Rh12 C20 92.0(5)
Rh4 Rh8 Rh12 C20 150.0(5)
C21 Rh8 Rh12 Rh3 179.0(8)
C27 Rh8 Rh12 Rh3 -129.5(7)
C22 Rh8 Rh12 Rh3 120.2(5)
Rh1 Rh8 Rh12 Rh3 -1.28(5)
Rh15 Rh8 Rh12 Rh3 -69.84(7)
Rh13 Rh8 Rh12 Rh3 66.25(7)
Rh7 Rh8 Rh12 Rh3 -58.65(5)
Rh9 Rh8 Rh12 Rh3 -1.31(9)
Rh4 Rh8 Rh12 Rh3 56.66(5)
C21 Rh8 Rh12 Rh7 -122.3(8)
C27 Rh8 Rh12 Rh7 -70.8(7)
C22 Rh8 Rh12 Rh7 178.8(5)
Rh1 Rh8 Rh12 Rh7 57.37(5)
Rh15 Rh8 Rh12 Rh7 -11.19(6)
Rh13 Rh8 Rh12 Rh7 124.90(6)
Rh9 Rh8 Rh12 Rh7 57.34(7)
Rh4 Rh8 Rh12 Rh7 115.30(5)
C21 Rh8 Rh12 Rh4 122.4(8)
C27 Rh8 Rh12 Rh4 173.9(7)
C22 Rh8 Rh12 Rh4 63.5(5)
Rh1 Rh8 Rh12 Rh4 -57.93(4)
Rh15 Rh8 Rh12 Rh4 -126.50(7)
Rh13 Rh8 Rh12 Rh4 9.59(5)
Rh7 Rh8 Rh12 Rh4 -115.30(5)
Rh9 Rh8 Rh12 Rh4 -57.97(7)
C10 Rh5 Rh13 C22 119.3(11)
C16 Rh5 Rh13 C22 179.2(10)
C17 Rh5 Rh13 C22 -120.2(10)
Rh1 Rh5 Rh13 C22 -10.9(8)
Rh14 Rh5 Rh13 C22 -70.7(8)
Rh10 Rh5 Rh13 C22 58.0(8)
Rh4 Rh5 Rh13 C22 47.6(8)
Rh2 Rh5 Rh13 C22 -10.9(8)
Rh9 Rh5 Rh13 C22 -64.0(8)
C10 Rh5 Rh13 C15 32.4(8)
C16 Rh5 Rh13 C15 92.3(8)
C17 Rh5 Rh13 C15 153.0(8)
Rh1 Rh5 Rh13 C15 -97.7(5)
Rh14 Rh5 Rh13 C15 -157.5(5)
Rh10 Rh5 Rh13 C15 -28.8(5)
Rh4 Rh5 Rh13 C15 -39.3(5)
Rh2 Rh5 Rh13 C15 -97.7(5)
Rh9 Rh5 Rh13 C15 -150.9(5)
C10 Rh5 Rh13 N4A -50.1(9)
C16 Rh5 Rh13 N4A 9.8(8)
C17 Rh5 Rh13 N4A 70.5(8)
Rh1 Rh5 Rh13 N4A 179.8(5)
Rh14 Rh5 Rh13 N4A 120.0(5)
Rh10 Rh5 Rh13 N4A -111.3(5)
Rh4 Rh5 Rh13 N4A -121.8(5)
Rh2 Rh5 Rh13 N4A 179.8(5)
Rh9 Rh5 Rh13 N4A 126.6(5)
C10 Rh5 Rh13 C16 -59.9(9)
C17 Rh5 Rh13 C16 60.6(8)
Rh1 Rh5 Rh13 C16 169.9(6)
Rh14 Rh5 Rh13 C16 110.1(6)
Rh10 Rh5 Rh13 C16 -121.2(6)
Rh4 Rh5 Rh13 C16 -131.6(6)
Rh2 Rh5 Rh13 C16 169.9(6)
Rh9 Rh5 Rh13 C16 116.8(6)
C10 Rh5 Rh13 C23 -142.2(8)
C16 Rh5 Rh13 C23 -82.3(7)
C17 Rh5 Rh13 C23 -21.7(8)
Rh1 Rh5 Rh13 C23 87.6(5)
Rh14 Rh5 Rh13 C23 27.8(5)
Rh10 Rh5 Rh13 C23 156.5(5)
Rh4 Rh5 Rh13 C23 146.1(5)
Rh2 Rh5 Rh13 C23 87.6(5)
Rh9 Rh5 Rh13 C23 34.5(5)
C10 Rh5 Rh13 Rh9 -176.7(7)
C16 Rh5 Rh13 Rh9 -116.8(6)
C17 Rh5 Rh13 Rh9 -56.2(6)
Rh1 Rh5 Rh13 Rh9 53.13(4)
Rh14 Rh5 Rh13 Rh9 -6.65(5)
Rh10 Rh5 Rh13 Rh9 122.03(6)
Rh4 Rh5 Rh13 Rh9 111.57(5)
Rh2 Rh5 Rh13 Rh9 53.14(7)
C10 Rh5 Rh13 Rh4 71.7(7)
C16 Rh5 Rh13 Rh4 131.6(6)
C17 Rh5 Rh13 Rh4 -167.7(6)
Rh1 Rh5 Rh13 Rh4 -58.44(4)
Rh14 Rh5 Rh13 Rh4 -118.23(6)
Rh10 Rh5 Rh13 Rh4 10.46(6)
Rh2 Rh5 Rh13 Rh4 -58.43(7)
Rh9 Rh5 Rh13 Rh4 -111.57(5)
C10 Rh5 Rh13 Rh8 125.8(7)
C16 Rh5 Rh13 Rh8 -174.3(6)
C17 Rh5 Rh13 Rh8 -113.7(6)
Rh1 Rh5 Rh13 Rh8 -4.37(5)
Rh14 Rh5 Rh13 Rh8 -64.16(6)
Rh10 Rh5 Rh13 Rh8 64.53(7)
Rh4 Rh5 Rh13 Rh8 54.07(5)
Rh2 Rh5 Rh13 Rh8 -4.36(9)
Rh9 Rh5 Rh13 Rh8 -57.50(5)
C23 Rh9 Rh13 C22 -86.6(8)
C24 Rh9 Rh13 C22 -153.7(8)
C25 Rh9 Rh13 C22 -31.2(8)
Rh1 Rh9 Rh13 C22 94.1(4)
Rh15 Rh9 Rh13 C22 24.6(5)
Rh14 Rh9 Rh13 C22 154.0(4)
Rh8 Rh9 Rh13 C22 36.4(4)
Rh6 Rh9 Rh13 C22 93.0(5)
Rh5 Rh9 Rh13 C22 147.3(4)
C23 Rh9 Rh13 C15 -179.8(11)
C24 Rh9 Rh13 C15 113.1(11)
C25 Rh9 Rh13 C15 -124.4(11)
Rh1 Rh9 Rh13 C15 0.9(9)
Rh15 Rh9 Rh13 C15 -68.6(9)
Rh14 Rh9 Rh13 C15 60.8(9)
Rh8 Rh9 Rh13 C15 -56.8(9)
Rh6 Rh9 Rh13 C15 -0.2(9)
Rh5 Rh9 Rh13 C15 54.1(9)
C23 Rh9 Rh13 N4A 0.7(9)
C24 Rh9 Rh13 N4A -66.4(8)
C25 Rh9 Rh13 N4A 56.2(8)
Rh1 Rh9 Rh13 N4A -178.6(5)
Rh15 Rh9 Rh13 N4A 111.9(5)
Rh14 Rh9 Rh13 N4A -118.7(5)
Rh8 Rh9 Rh13 N4A 123.7(5)
Rh6 Rh9 Rh13 N4A -179.7(5)
Rh5 Rh9 Rh13 N4A -125.4(5)
C23 Rh9 Rh13 C16 86.9(8)
C24 Rh9 Rh13 C16 19.8(7)
C25 Rh9 Rh13 C16 142.3(8)
Rh1 Rh9 Rh13 C16 -92.4(4)
Rh15 Rh9 Rh13 C16 -161.9(4)
Rh14 Rh9 Rh13 C16 -32.5(4)
Rh8 Rh9 Rh13 C16 -150.1(4)
Rh6 Rh9 Rh13 C16 -93.5(4)
Rh5 Rh9 Rh13 C16 -39.2(4)
C24 Rh9 Rh13 C23 -67.1(9)
C25 Rh9 Rh13 C23 55.4(10)
Rh1 Rh9 Rh13 C23 -179.3(7)
Rh15 Rh9 Rh13 C23 111.2(7)
Rh14 Rh9 Rh13 C23 -119.4(7)
Rh8 Rh9 Rh13 C23 123.0(7)
Rh6 Rh9 Rh13 C23 179.6(7)
Rh5 Rh9 Rh13 C23 -126.1(7)
C23 Rh9 Rh13 Rh5 126.1(7)
C24 Rh9 Rh13 Rh5 59.0(6)
C25 Rh9 Rh13 Rh5 -178.5(7)
Rh1 Rh9 Rh13 Rh5 -53.18(4)
Rh15 Rh9 Rh13 Rh5 -122.69(6)
Rh14 Rh9 Rh13 Rh5 6.74(5)
Rh8 Rh9 Rh13 Rh5 -110.88(5)
Rh6 Rh9 Rh13 Rh5 -54.32(7)
C23 Rh9 Rh13 Rh4 -176.7(7)
C24 Rh9 Rh13 Rh4 116.2(6)
C25 Rh9 Rh13 Rh4 -121.3(7)
Rh1 Rh9 Rh13 Rh4 3.99(5)
Rh15 Rh9 Rh13 Rh4 -65.52(7)
Rh14 Rh9 Rh13 Rh4 63.91(6)
Rh8 Rh9 Rh13 Rh4 -53.71(5)
Rh6 Rh9 Rh13 Rh4 2.85(9)
Rh5 Rh9 Rh13 Rh4 57.17(5)
C23 Rh9 Rh13 Rh8 -123.0(7)
C24 Rh9 Rh13 Rh8 169.9(6)
C25 Rh9 Rh13 Rh8 -67.6(7)
Rh1 Rh9 Rh13 Rh8 57.70(4)
Rh15 Rh9 Rh13 Rh8 -11.81(6)
Rh14 Rh9 Rh13 Rh8 117.61(6)
Rh6 Rh9 Rh13 Rh8 56.56(7)
Rh5 Rh9 Rh13 Rh8 110.88(5)
C14 Rh4 Rh13 C22 30.5(8)
C15 Rh4 Rh13 C22 91.0(9)
C9 Rh4 Rh13 C22 144.4(8)
Rh1 Rh4 Rh13 C22 -95.7(5)
Rh12 Rh4 Rh13 C22 -28.0(5)
Rh10 Rh4 Rh13 C22 -163.7(5)
Rh5 Rh4 Rh13 C22 -153.7(5)
Rh3 Rh4 Rh13 C22 -96.4(5)
Rh8 Rh4 Rh13 C22 -37.8(5)
C14 Rh4 Rh13 C15 -60.5(10)
C9 Rh4 Rh13 C15 53.5(10)
Rh1 Rh4 Rh13 C15 173.4(8)
Rh12 Rh4 Rh13 C15 -118.9(8)
Rh10 Rh4 Rh13 C15 105.4(8)
Rh5 Rh4 Rh13 C15 115.3(8)
Rh3 Rh4 Rh13 C15 172.6(8)
Rh8 Rh4 Rh13 C15 -128.7(8)
C14 Rh4 Rh13 N4A -55.3(9)
C15 Rh4 Rh13 N4A 5.2(9)
C9 Rh4 Rh13 N4A 58.7(8)
Rh1 Rh4 Rh13 N4A 178.6(5)
Rh12 Rh4 Rh13 N4A -113.7(5)
Rh10 Rh4 Rh13 N4A 110.6(5)
Rh5 Rh4 Rh13 N4A 120.6(5)
Rh3 Rh4 Rh13 N4A 177.8(5)
Rh8 Rh4 Rh13 N4A -123.5(5)
C14 Rh4 Rh13 C16 -143.7(8)
C15 Rh4 Rh13 C16 -83.2(9)
C9 Rh4 Rh13 C16 -29.8(8)
Rh1 Rh4 Rh13 C16 90.1(4)
Rh12 Rh4 Rh13 C16 157.8(4)
Rh10 Rh4 Rh13 C16 22.1(4)
Rh5 Rh4 Rh13 C16 32.1(4)
Rh3 Rh4 Rh13 C16 89.3(4)
Rh8 Rh4 Rh13 C16 148.0(4)
C14 Rh4 Rh13 C23 118.4(10)
C15 Rh4 Rh13 C23 178.9(11)
C9 Rh4 Rh13 C23 -127.6(10)
Rh1 Rh4 Rh13 C23 -7.7(8)
Rh12 Rh4 Rh13 C23 60.0(8)
Rh10 Rh4 Rh13 C23 -75.7(8)
Rh5 Rh4 Rh13 C23 -65.7(8)
Rh3 Rh4 Rh13 C23 -8.5(8)
Rh8 Rh4 Rh13 C23 50.2(8)
C14 Rh4 Rh13 Rh5 -175.8(7)
C15 Rh4 Rh13 Rh5 -115.3(8)
C9 Rh4 Rh13 Rh5 -61.9(7)
Rh1 Rh4 Rh13 Rh5 58.03(4)
Rh12 Rh4 Rh13 Rh5 125.72(6)
Rh10 Rh4 Rh13 Rh5 -9.98(5)
Rh3 Rh4 Rh13 Rh5 57.25(7)
Rh8 Rh4 Rh13 Rh5 115.92(5)
C14 Rh4 Rh13 Rh9 122.2(7)
C15 Rh4 Rh13 Rh9 -177.3(8)
C9 Rh4 Rh13 Rh9 -123.9(7)
Rh1 Rh4 Rh13 Rh9 -3.97(5)
Rh12 Rh4 Rh13 Rh9 63.72(7)
Rh10 Rh4 Rh13 Rh9 -71.98(6)
Rh5 Rh4 Rh13 Rh9 -62.00(5)
Rh3 Rh4 Rh13 Rh9 -4.76(9)
Rh8 Rh4 Rh13 Rh9 53.92(5)
C14 Rh4 Rh13 Rh8 68.3(7)
C15 Rh4 Rh13 Rh8 128.7(8)
C9 Rh4 Rh13 Rh8 -177.8(7)
Rh1 Rh4 Rh13 Rh8 -57.89(4)
Rh12 Rh4 Rh13 Rh8 9.80(5)
Rh10 Rh4 Rh13 Rh8 -125.90(6)
Rh5 Rh4 Rh13 Rh8 -115.92(5)
Rh3 Rh4 Rh13 Rh8 -58.67(7)
C21 Rh8 Rh13 C22 54.7(9)
C27 Rh8 Rh13 C22 -54.1(10)
Rh1 Rh8 Rh13 C22 178.9(7)
Rh15 Rh8 Rh13 C22 -111.9(7)
Rh12 Rh8 Rh13 C22 110.7(7)
Rh7 Rh8 Rh13 C22 179.4(7)
Rh9 Rh8 Rh13 C22 -123.2(7)
Rh4 Rh8 Rh13 C22 120.2(7)
C21 Rh8 Rh13 C15 -32.3(8)
C27 Rh8 Rh13 C15 -141.2(8)
C22 Rh8 Rh13 C15 -87.1(9)
Rh1 Rh8 Rh13 C15 91.8(5)
Rh15 Rh8 Rh13 C15 161.1(5)
Rh12 Rh8 Rh13 C15 23.6(5)
Rh7 Rh8 Rh13 C15 92.4(5)
Rh9 Rh8 Rh13 C15 149.8(5)
Rh4 Rh8 Rh13 C15 33.2(5)
C21 Rh8 Rh13 N4A 56.0(8)
C27 Rh8 Rh13 N4A -52.9(9)
C22 Rh8 Rh13 N4A 1.2(9)
Rh1 Rh8 Rh13 N4A -179.9(5)
Rh15 Rh8 Rh13 N4A -110.6(5)
Rh12 Rh8 Rh13 N4A 111.9(5)
Rh7 Rh8 Rh13 N4A -179.3(5)
Rh9 Rh8 Rh13 N4A -121.9(5)
Rh4 Rh8 Rh13 N4A 121.5(5)
C21 Rh8 Rh13 C16 -126.4(9)
C27 Rh8 Rh13 C16 124.7(10)
C22 Rh8 Rh13 C16 178.8(10)
Rh1 Rh8 Rh13 C16 -2.3(7)
Rh15 Rh8 Rh13 C16 66.9(7)
Rh12 Rh8 Rh13 C16 -70.5(7)
Rh7 Rh8 Rh13 C16 -1.8(7)
Rh9 Rh8 Rh13 C16 55.7(7)
Rh4 Rh8 Rh13 C16 -61.0(7)
C21 Rh8 Rh13 C23 142.3(8)
C27 Rh8 Rh13 C23 33.4(8)
C22 Rh8 Rh13 C23 87.6(8)
Rh1 Rh8 Rh13 C23 -93.6(4)
Rh15 Rh8 Rh13 C23 -24.3(4)
Rh12 Rh8 Rh13 C23 -161.8(4)
Rh7 Rh8 Rh13 C23 -93.0(4)
Rh9 Rh8 Rh13 C23 -35.6(4)
Rh4 Rh8 Rh13 C23 -152.2(4)
C21 Rh8 Rh13 Rh5 -119.7(6)
C27 Rh8 Rh13 Rh5 131.4(7)
C22 Rh8 Rh13 Rh5 -174.5(7)
Rh1 Rh8 Rh13 Rh5 4.39(5)
Rh15 Rh8 Rh13 Rh5 73.64(7)
Rh12 Rh8 Rh13 Rh5 -63.83(6)
Rh7 Rh8 Rh13 Rh5 4.95(9)
Rh9 Rh8 Rh13 Rh5 62.36(5)
Rh4 Rh8 Rh13 Rh5 -54.25(5)
C21 Rh8 Rh13 Rh9 177.9(6)
C27 Rh8 Rh13 Rh9 69.0(7)
C22 Rh8 Rh13 Rh9 123.2(7)
Rh1 Rh8 Rh13 Rh9 -57.98(5)
Rh15 Rh8 Rh13 Rh9 11.28(6)
Rh12 Rh8 Rh13 Rh9 -126.19(6)
Rh7 Rh8 Rh13 Rh9 -57.41(8)
Rh4 Rh8 Rh13 Rh9 -116.61(5)
C21 Rh8 Rh13 Rh4 -65.5(6)
C27 Rh8 Rh13 Rh4 -174.4(7)
C22 Rh8 Rh13 Rh4 -120.2(7)
Rh1 Rh8 Rh13 Rh4 58.64(4)
Rh15 Rh8 Rh13 Rh4 127.89(6)
Rh12 Rh8 Rh13 Rh4 -9.58(5)
Rh7 Rh8 Rh13 Rh4 59.21(8)
Rh9 Rh8 Rh13 Rh4 116.61(5)
C18 Rh6 Rh14 C5 -14.9(11)
C26 Rh6 Rh14 C5 74.8(11)
Rh1 Rh6 Rh14 C5 -162.3(7)
Rh11 Rh6 Rh14 C5 -100.1(7)
Rh15 Rh6 Rh14 C5 131.4(7)
Rh7 Rh6 Rh14 C5 -160.8(7)
Rh9 Rh6 Rh14 C5 136.3(7)
C18 Rh6 Rh14 C17 147.9(14)
C26 Rh6 Rh14 C17 -122.4(14)
Rh1 Rh6 Rh14 C17 0.6(12)
Rh11 Rh6 Rh14 C17 62.7(12)
Rh15 Rh6 Rh14 C17 -65.8(12)
Rh7 Rh6 Rh14 C17 2.0(12)
Rh9 Rh6 Rh14 C17 -60.9(12)
C18 Rh6 Rh14 C24 -110.9(10)
C26 Rh6 Rh14 C24 -21.2(10)
Rh1 Rh6 Rh14 C24 101.7(5)
Rh11 Rh6 Rh14 C24 163.9(5)
Rh15 Rh6 Rh14 C24 35.4(5)
Rh7 Rh6 Rh14 C24 103.2(5)
Rh9 Rh6 Rh14 C24 40.3(5)
C18 Rh6 Rh14 Rh2 90.2(8)
C26 Rh6 Rh14 Rh2 179.9(8)
Rh1 Rh6 Rh14 Rh2 -57.18(5)
Rh11 Rh6 Rh14 Rh2 4.97(6)
Rh15 Rh6 Rh14 Rh2 -123.54(6)
Rh7 Rh6 Rh14 Rh2 -55.73(7)
Rh9 Rh6 Rh14 Rh2 -118.63(5)
C18 Rh6 Rh14 Rh9 -151.2(8)
C26 Rh6 Rh14 Rh9 -61.5(8)
Rh1 Rh6 Rh14 Rh9 61.45(5)
Rh11 Rh6 Rh14 Rh9 123.60(6)
Rh15 Rh6 Rh14 Rh9 -4.91(6)
Rh7 Rh6 Rh14 Rh9 62.90(7)
C18 Rh6 Rh14 Rh5 150.2(8)
C26 Rh6 Rh14 Rh5 -120.0(8)
Rh1 Rh6 Rh14 Rh5 2.86(5)
Rh11 Rh6 Rh14 Rh5 65.02(7)
Rh15 Rh6 Rh14 Rh5 -63.49(8)
Rh7 Rh6 Rh14 Rh5 4.32(9)
Rh9 Rh6 Rh14 Rh5 -58.58(5)
C18 Rh6 Rh14 Rh1 147.4(8)
C26 Rh6 Rh14 Rh1 -122.9(8)
Rh11 Rh6 Rh14 Rh1 62.16(5)
Rh15 Rh6 Rh14 Rh1 -66.35(6)
Rh7 Rh6 Rh14 Rh1 1.45(6)
Rh9 Rh6 Rh14 Rh1 -61.45(5)
C7 Rh2 Rh14 C5 -48.0(10)
C11 Rh2 Rh14 C5 51.5(9)
Rh1 Rh2 Rh14 C5 161.7(8)
Rh11 Rh2 Rh14 C5 100.8(8)
Rh10 Rh2 Rh14 C5 -133.5(8)
Rh3 Rh2 Rh14 C5 160.5(8)
Rh5 Rh2 Rh14 C5 -137.4(8)
C7 Rh2 Rh14 C17 48.3(8)
C11 Rh2 Rh14 C17 147.8(7)
Rh1 Rh2 Rh14 C17 -102.0(5)
Rh11 Rh2 Rh14 C17 -162.9(5)
Rh10 Rh2 Rh14 C17 -37.2(5)
Rh3 Rh2 Rh14 C17 -103.2(5)
Rh5 Rh2 Rh14 C17 -41.1(5)
C7 Rh2 Rh14 C24 148.9(15)
C11 Rh2 Rh14 C24 -111.5(14)
Rh1 Rh2 Rh14 C24 -1.3(13)
Rh11 Rh2 Rh14 C24 -62.3(13)
Rh10 Rh2 Rh14 C24 63.5(13)
Rh3 Rh2 Rh14 C24 -2.6(13)
Rh5 Rh2 Rh14 C24 59.5(13)
C7 Rh2 Rh14 Rh6 -153.6(7)
C11 Rh2 Rh14 Rh6 -54.1(5)
Rh1 Rh2 Rh14 Rh6 56.12(5)
Rh11 Rh2 Rh14 Rh6 -4.84(5)
Rh10 Rh2 Rh14 Rh6 120.92(6)
Rh3 Rh2 Rh14 Rh6 54.88(7)
Rh5 Rh2 Rh14 Rh6 116.97(5)
C7 Rh2 Rh14 Rh9 147.6(7)
C11 Rh2 Rh14 Rh9 -112.9(5)
Rh1 Rh2 Rh14 Rh9 -2.70(5)
Rh11 Rh2 Rh14 Rh9 -63.67(7)
Rh10 Rh2 Rh14 Rh9 62.09(7)
Rh3 Rh2 Rh14 Rh9 -3.95(9)
Rh5 Rh2 Rh14 Rh9 58.14(5)
C7 Rh2 Rh14 Rh5 89.4(7)
C11 Rh2 Rh14 Rh5 -171.0(5)
Rh1 Rh2 Rh14 Rh5 -60.84(4)
Rh11 Rh2 Rh14 Rh5 -121.81(6)
Rh10 Rh2 Rh14 Rh5 3.95(6)
Rh3 Rh2 Rh14 Rh5 -62.09(6)
C7 Rh2 Rh14 Rh1 150.3(7)
C11 Rh2 Rh14 Rh1 -110.2(5)
Rh11 Rh2 Rh14 Rh1 -60.96(5)
Rh10 Rh2 Rh14 Rh1 64.79(6)
Rh3 Rh2 Rh14 Rh1 -1.24(6)
Rh5 Rh2 Rh14 Rh1 60.84(4)
C23 Rh9 Rh14 C5 83.8(12)
C24 Rh9 Rh14 C5 22.1(13)
C25 Rh9 Rh14 C5 -35.3(12)
Rh1 Rh9 Rh14 C5 -154.4(11)
Rh15 Rh9 Rh14 C5 -88.5(11)
Rh13 Rh9 Rh14 C5 139.6(11)
Rh8 Rh9 Rh14 C5 -154.6(11)
Rh6 Rh9 Rh14 C5 -93.4(11)
Rh5 Rh9 Rh14 C5 146.3(11)
C23 Rh9 Rh14 C17 -25.8(8)
C24 Rh9 Rh14 C17 -87.5(9)
C25 Rh9 Rh14 C17 -144.9(8)
Rh1 Rh9 Rh14 C17 96.0(5)
Rh15 Rh9 Rh14 C17 161.9(5)
Rh13 Rh9 Rh14 C17 30.0(5)
Rh8 Rh9 Rh14 C17 95.9(5)
Rh6 Rh9 Rh14 C17 157.1(5)
Rh5 Rh9 Rh14 C17 36.7(5)
C23 Rh9 Rh14 C24 61.7(10)
C25 Rh9 Rh14 C24 -57.3(10)
Rh1 Rh9 Rh14 C24 -176.4(8)
Rh15 Rh9 Rh14 C24 -110.6(8)
Rh13 Rh9 Rh14 C24 117.5(8)
Rh8 Rh9 Rh14 C24 -176.6(8)
Rh6 Rh9 Rh14 C24 -115.4(8)
Rh5 Rh9 Rh14 C24 124.2(8)
C23 Rh9 Rh14 Rh6 177.2(6)
C24 Rh9 Rh14 Rh6 115.4(8)
C25 Rh9 Rh14 Rh6 58.1(7)
Rh1 Rh9 Rh14 Rh6 -61.02(5)
Rh15 Rh9 Rh14 Rh6 4.85(6)
Rh13 Rh9 Rh14 Rh6 -127.07(6)
Rh8 Rh9 Rh14 Rh6 -61.19(7)
Rh5 Rh9 Rh14 Rh6 -120.35(5)
C23 Rh9 Rh14 Rh2 -119.1(6)
C24 Rh9 Rh14 Rh2 179.2(8)
C25 Rh9 Rh14 Rh2 121.8(7)
Rh1 Rh9 Rh14 Rh2 2.73(5)
Rh15 Rh9 Rh14 Rh2 68.60(7)
Rh13 Rh9 Rh14 Rh2 -63.33(7)
Rh8 Rh9 Rh14 Rh2 2.55(9)
Rh6 Rh9 Rh14 Rh2 63.74(6)
Rh5 Rh9 Rh14 Rh2 -56.61(5)
C23 Rh9 Rh14 Rh5 -62.5(6)
C24 Rh9 Rh14 Rh5 -124.2(8)
C25 Rh9 Rh14 Rh5 178.4(7)
Rh1 Rh9 Rh14 Rh5 59.33(5)
Rh15 Rh9 Rh14 Rh5 125.20(6)
Rh13 Rh9 Rh14 Rh5 -6.72(5)
Rh8 Rh9 Rh14 Rh5 59.16(7)
Rh6 Rh9 Rh14 Rh5 120.35(5)
C23 Rh9 Rh14 Rh1 -121.8(6)
C24 Rh9 Rh14 Rh1 176.4(8)
C25 Rh9 Rh14 Rh1 119.1(7)
Rh15 Rh9 Rh14 Rh1 65.87(6)
Rh13 Rh9 Rh14 Rh1 -66.05(5)
Rh8 Rh9 Rh14 Rh1 -0.17(6)
Rh6 Rh9 Rh14 Rh1 61.02(5)
Rh5 Rh9 Rh14 Rh1 -59.33(5)
C10 Rh5 Rh14 C5 32.4(12)
C16 Rh5 Rh14 C5 -83.9(12)
C17 Rh5 Rh14 C5 -20.8(13)
Rh1 Rh5 Rh14 C5 154.9(11)
Rh13 Rh5 Rh14 C5 -138.8(11)
Rh10 Rh5 Rh14 C5 89.2(11)
Rh4 Rh5 Rh14 C5 156.2(11)
Rh2 Rh5 Rh14 C5 93.0(11)
Rh9 Rh5 Rh14 C5 -145.5(11)
C10 Rh5 Rh14 C17 53.2(9)
C16 Rh5 Rh14 C17 -63.1(9)
Rh1 Rh5 Rh14 C17 175.7(7)
Rh13 Rh5 Rh14 C17 -118.0(7)
Rh10 Rh5 Rh14 C17 110.0(7)
Rh4 Rh5 Rh14 C17 177.0(7)
Rh2 Rh5 Rh14 C17 113.8(7)
Rh9 Rh5 Rh14 C17 -124.7(7)
C10 Rh5 Rh14 C24 141.2(8)
C16 Rh5 Rh14 C24 24.9(7)
C17 Rh5 Rh14 C24 88.0(9)
Rh1 Rh5 Rh14 C24 -96.3(5)
Rh13 Rh5 Rh14 C24 -30.0(5)
Rh10 Rh5 Rh14 C24 -162.0(5)
Rh4 Rh5 Rh14 C24 -95.0(5)
Rh2 Rh5 Rh14 C24 -158.2(5)
Rh9 Rh5 Rh14 C24 -36.7(5)
C10 Rh5 Rh14 Rh6 -125.4(6)
C16 Rh5 Rh14 Rh6 118.3(5)
C17 Rh5 Rh14 Rh6 -178.6(7)
Rh1 Rh5 Rh14 Rh6 -2.86(5)
Rh13 Rh5 Rh14 Rh6 63.38(7)
Rh10 Rh5 Rh14 Rh6 -68.64(7)
Rh4 Rh5 Rh14 Rh6 -1.60(9)
Rh2 Rh5 Rh14 Rh6 -64.77(6)
Rh9 Rh5 Rh14 Rh6 56.68(5)
C10 Rh5 Rh14 Rh2 -60.7(6)
C16 Rh5 Rh14 Rh2 -177.0(5)
C17 Rh5 Rh14 Rh2 -113.8(7)
Rh1 Rh5 Rh14 Rh2 61.91(5)
Rh13 Rh5 Rh14 Rh2 128.15(6)
Rh10 Rh5 Rh14 Rh2 -3.87(5)
Rh4 Rh5 Rh14 Rh2 63.17(7)
Rh9 Rh5 Rh14 Rh2 121.45(5)
C10 Rh5 Rh14 Rh9 177.9(6)
C16 Rh5 Rh14 Rh9 61.6(5)
C17 Rh5 Rh14 Rh9 124.7(7)
Rh1 Rh5 Rh14 Rh9 -59.53(5)
Rh13 Rh5 Rh14 Rh9 6.70(5)
Rh10 Rh5 Rh14 Rh9 -125.31(6)
Rh4 Rh5 Rh14 Rh9 -58.27(6)
Rh2 Rh5 Rh14 Rh9 -121.45(5)
C10 Rh5 Rh14 Rh1 -122.6(6)
C16 Rh5 Rh14 Rh1 121.1(5)
C17 Rh5 Rh14 Rh1 -175.7(7)
Rh13 Rh5 Rh14 Rh1 66.24(5)
Rh10 Rh5 Rh14 Rh1 -65.78(5)
Rh4 Rh5 Rh14 Rh1 1.26(6)
Rh2 Rh5 Rh14 Rh1 -61.91(5)
Rh9 Rh5 Rh14 Rh1 59.53(5)
Rh6 Rh1 Rh14 C5 47.4(19)
Rh3 Rh1 Rh14 C5 -48.0(19)
Rh7 Rh1 Rh14 C5 45.7(19)
Rh9 Rh1 Rh14 C5 133.6(19)
Rh5 Rh1 Rh14 C5 -135.9(19)
Rh8 Rh1 Rh14 C5 133.8(19)
Rh2 Rh1 Rh14 C5 -49.5(19)
Rh4 Rh1 Rh14 C5 -137.4(19)
Rh11 Rh1 Rh14 C5 -0.5(19)
Rh6 Rh1 Rh14 C17 -179.8(5)
Rh3 Rh1 Rh14 C17 84.8(5)
Rh7 Rh1 Rh14 C17 178.5(5)
Rh9 Rh1 Rh14 C17 -93.6(5)
Rh5 Rh1 Rh14 C17 -3.1(5)
Rh8 Rh1 Rh14 C17 -93.4(5)
Rh2 Rh1 Rh14 C17 83.3(5)
Rh4 Rh1 Rh14 C17 -4.6(5)
Rh11 Rh1 Rh14 C17 132.3(5)
Rh6 Rh1 Rh14 C24 -83.6(6)
Rh3 Rh1 Rh14 C24 -179.1(6)
Rh7 Rh1 Rh14 C24 -85.3(6)
Rh9 Rh1 Rh14 C24 2.6(6)
Rh5 Rh1 Rh14 C24 93.0(6)
Rh8 Rh1 Rh14 C24 2.8(6)
Rh2 Rh1 Rh14 C24 179.4(6)
Rh4 Rh1 Rh14 C24 91.6(6)
Rh11 Rh1 Rh14 C24 -131.6(6)
Rh3 Rh1 Rh14 Rh6 -95.48(8)
Rh7 Rh1 Rh14 Rh6 -1.70(7)
Rh9 Rh1 Rh14 Rh6 86.17(6)
Rh5 Rh1 Rh14 Rh6 176.63(6)
Rh8 Rh1 Rh14 Rh6 86.37(7)
Rh2 Rh1 Rh14 Rh6 -96.98(6)
Rh4 Rh1 Rh14 Rh6 175.18(8)
Rh11 Rh1 Rh14 Rh6 -47.97(5)
Rh6 Rh1 Rh14 Rh2 96.98(6)
Rh3 Rh1 Rh14 Rh2 1.49(7)
Rh7 Rh1 Rh14 Rh2 95.27(8)
Rh9 Rh1 Rh14 Rh2 -176.85(6)
Rh5 Rh1 Rh14 Rh2 -86.39(5)
Rh8 Rh1 Rh14 Rh2 -176.65(8)
Rh4 Rh1 Rh14 Rh2 -87.84(7)
Rh11 Rh1 Rh14 Rh2 49.01(5)
Rh6 Rh1 Rh14 Rh9 -86.17(6)
Rh3 Rh1 Rh14 Rh9 178.34(8)
Rh7 Rh1 Rh14 Rh9 -87.88(7)
Rh5 Rh1 Rh14 Rh9 90.46(5)
Rh8 Rh1 Rh14 Rh9 0.20(7)
Rh2 Rh1 Rh14 Rh9 176.85(6)
Rh4 Rh1 Rh14 Rh9 89.01(7)
Rh11 Rh1 Rh14 Rh9 -134.14(6)
Rh6 Rh1 Rh14 Rh5 -176.63(6)
Rh3 Rh1 Rh14 Rh5 87.88(7)
Rh7 Rh1 Rh14 Rh5 -178.34(8)
Rh9 Rh1 Rh14 Rh5 -90.46(5)
Rh8 Rh1 Rh14 Rh5 -90.26(7)
Rh2 Rh1 Rh14 Rh5 86.39(5)
Rh4 Rh1 Rh14 Rh5 -1.45(6)
Rh11 Rh1 Rh14 Rh5 135.40(6)
C23 Rh9 Rh15 C6 -56.8(18)
C24 Rh9 Rh15 C6 62.4(18)
C25 Rh9 Rh15 C6 -1.5(19)
Rh1 Rh9 Rh15 C6 175.1(17)
Rh14 Rh9 Rh15 C6 115.7(17)
Rh13 Rh9 Rh15 C6 -115.9(17)
Rh8 Rh9 Rh15 C6 -127.9(17)
Rh6 Rh9 Rh15 C6 120.5(17)
Rh5 Rh9 Rh15 C6 178.2(17)
C23 Rh9 Rh15 C25 -55.3(9)
C24 Rh9 Rh15 C25 63.9(9)
Rh1 Rh9 Rh15 C25 176.6(7)
Rh14 Rh9 Rh15 C25 117.3(7)
Rh13 Rh9 Rh15 C25 -114.4(7)
Rh8 Rh9 Rh15 C25 -126.4(7)
Rh6 Rh9 Rh15 C25 122.0(7)
Rh5 Rh9 Rh15 C25 179.8(7)
C23 Rh9 Rh15 C26 -137.2(9)
C24 Rh9 Rh15 C26 -17.9(9)
C25 Rh9 Rh15 C26 -81.9(10)
Rh1 Rh9 Rh15 C26 94.8(6)
Rh14 Rh9 Rh15 C26 35.4(6)
Rh13 Rh9 Rh15 C26 163.7(6)
Rh8 Rh9 Rh15 C26 151.8(6)
Rh6 Rh9 Rh15 C26 40.1(6)
Rh5 Rh9 Rh15 C26 97.9(6)
C23 Rh9 Rh15 C27 34.9(8)
C24 Rh9 Rh15 C27 154.1(8)
C25 Rh9 Rh15 C27 90.1(9)
Rh1 Rh9 Rh15 C27 -93.2(5)
Rh14 Rh9 Rh15 C27 -152.6(5)
Rh13 Rh9 Rh15 C27 -24.3(5)
Rh8 Rh9 Rh15 C27 -36.2(5)
Rh6 Rh9 Rh15 C27 -147.8(5)
Rh5 Rh9 Rh15 C27 -90.1(5)
C23 Rh9 Rh15 Rh6 -177.3(6)
C24 Rh9 Rh15 Rh6 -58.1(6)
C25 Rh9 Rh15 Rh6 -122.0(7)
Rh1 Rh9 Rh15 Rh6 54.63(5)
Rh14 Rh9 Rh15 Rh6 -4.77(6)
Rh13 Rh9 Rh15 Rh6 123.55(7)
Rh8 Rh9 Rh15 Rh6 111.63(5)
Rh5 Rh9 Rh15 Rh6 57.74(7)
C23 Rh9 Rh15 Rh8 71.1(6)
C24 Rh9 Rh15 Rh8 -169.7(6)
C25 Rh9 Rh15 Rh8 126.4(7)
Rh1 Rh9 Rh15 Rh8 -57.00(5)
Rh14 Rh9 Rh15 Rh8 -116.40(6)
Rh13 Rh9 Rh15 Rh8 11.93(6)
Rh6 Rh9 Rh15 Rh8 -111.63(5)
Rh5 Rh9 Rh15 Rh8 -53.88(7)
C23 Rh9 Rh15 Rh7 125.5(6)
C24 Rh9 Rh15 Rh7 -115.3(6)
C25 Rh9 Rh15 Rh7 -179.2(7)
Rh1 Rh9 Rh15 Rh7 -2.55(5)
Rh14 Rh9 Rh15 Rh7 -61.94(7)
Rh13 Rh9 Rh15 Rh7 66.38(7)
Rh8 Rh9 Rh15 Rh7 54.46(5)
Rh6 Rh9 Rh15 Rh7 -57.17(5)
Rh5 Rh9 Rh15 Rh7 0.57(9)
C18 Rh6 Rh15 C6 -17.5(16)
C26 Rh6 Rh15 C6 -35.0(14)
Rh1 Rh6 Rh15 C6 155.0(10)
Rh14 Rh6 Rh15 C6 -144.4(10)
Rh11 Rh6 Rh15 C6 92.2(10)
Rh7 Rh6 Rh15 C6 98.7(10)
Rh9 Rh6 Rh15 C6 -149.3(10)
C18 Rh6 Rh15 C25 93.7(13)
C26 Rh6 Rh15 C25 76.3(11)
Rh1 Rh6 Rh15 C25 -93.7(5)
Rh14 Rh6 Rh15 C25 -33.1(5)
Rh11 Rh6 Rh15 C25 -156.6(5)
Rh7 Rh6 Rh15 C25 -150.0(5)
Rh9 Rh6 Rh15 C25 -38.1(5)
C18 Rh6 Rh15 C26 17.5(16)
Rh1 Rh6 Rh15 C26 -170.0(10)
Rh14 Rh6 Rh15 C26 -109.4(10)
Rh11 Rh6 Rh15 C26 127.2(10)
Rh7 Rh6 Rh15 C26 133.7(10)
Rh9 Rh6 Rh15 C26 -114.3(10)
C18 Rh6 Rh15 C27 -169.2(15)
C26 Rh6 Rh15 C27 173.3(13)
Rh1 Rh6 Rh15 C27 3.3(8)
Rh14 Rh6 Rh15 C27 63.9(8)
Rh11 Rh6 Rh15 C27 -59.6(8)
Rh7 Rh6 Rh15 C27 -53.0(8)
Rh9 Rh6 Rh15 C27 58.9(8)
C18 Rh6 Rh15 Rh9 131.8(12)
C26 Rh6 Rh15 Rh9 114.3(10)
Rh1 Rh6 Rh15 Rh9 -55.62(5)
Rh14 Rh6 Rh15 Rh9 4.94(6)
Rh11 Rh6 Rh15 Rh9 -118.49(7)
Rh7 Rh6 Rh15 Rh9 -111.91(5)
C18 Rh6 Rh15 Rh8 -170.5(12)
C26 Rh6 Rh15 Rh8 172.0(10)
Rh1 Rh6 Rh15 Rh8 2.07(5)
Rh14 Rh6 Rh15 Rh8 62.63(7)
Rh11 Rh6 Rh15 Rh8 -60.80(7)
Rh7 Rh6 Rh15 Rh8 -54.22(5)
Rh9 Rh6 Rh15 Rh8 57.69(5)
C18 Rh6 Rh15 Rh7 -116.3(12)
C26 Rh6 Rh15 Rh7 -133.7(10)
Rh1 Rh6 Rh15 Rh7 56.29(5)
Rh14 Rh6 Rh15 Rh7 116.86(7)
Rh11 Rh6 Rh15 Rh7 -6.57(6)
Rh9 Rh6 Rh15 Rh7 111.91(5)
C21 Rh8 Rh15 C6 -28.0(13)
C27 Rh8 Rh15 C6 28.0(14)
C22 Rh8 Rh15 C6 85.5(13)
Rh1 Rh8 Rh15 C6 -152.9(12)
Rh12 Rh8 Rh15 C6 -84.5(12)
Rh13 Rh8 Rh15 C6 138.7(12)
Rh7 Rh8 Rh15 C6 -95.6(12)
Rh9 Rh8 Rh15 C6 150.0(12)
Rh4 Rh8 Rh15 C6 -154.1(12)
C21 Rh8 Rh15 C25 -142.1(8)
C27 Rh8 Rh15 C25 -86.0(9)
C22 Rh8 Rh15 C25 -28.5(7)
Rh1 Rh8 Rh15 C25 93.0(5)
Rh12 Rh8 Rh15 C25 161.5(5)
Rh13 Rh8 Rh15 C25 24.6(5)
Rh7 Rh8 Rh15 C25 150.4(5)
Rh9 Rh8 Rh15 C25 35.9(5)
Rh4 Rh8 Rh15 C25 91.8(5)
C21 Rh8 Rh15 C26 132.0(13)
C27 Rh8 Rh15 C26 -172.0(13)
C22 Rh8 Rh15 C26 -114.5(12)
Rh1 Rh8 Rh15 C26 7.1(11)
Rh12 Rh8 Rh15 C26 75.5(11)
Rh13 Rh8 Rh15 C26 -61.3(11)
Rh7 Rh8 Rh15 C26 64.4(11)
Rh9 Rh8 Rh15 C26 -50.0(11)
Rh4 Rh8 Rh15 C26 5.9(11)
C21 Rh8 Rh15 C27 -56.0(9)
C22 Rh8 Rh15 C27 57.5(9)
Rh1 Rh8 Rh15 C27 179.0(7)
Rh12 Rh8 Rh15 C27 -112.5(7)
Rh13 Rh8 Rh15 C27 110.7(7)
Rh7 Rh8 Rh15 C27 -123.6(7)
Rh9 Rh8 Rh15 C27 122.0(7)
Rh4 Rh8 Rh15 C27 177.8(7)
C21 Rh8 Rh15 Rh9 -178.0(6)
C27 Rh8 Rh15 Rh9 -122.0(7)
C22 Rh8 Rh15 Rh9 -64.5(5)
Rh1 Rh8 Rh15 Rh9 57.10(5)
Rh12 Rh8 Rh15 Rh9 125.53(6)
Rh13 Rh8 Rh15 Rh9 -11.30(6)
Rh7 Rh8 Rh15 Rh9 114.44(5)
Rh4 Rh8 Rh15 Rh9 55.88(8)
C21 Rh8 Rh15 Rh6 122.9(6)
C27 Rh8 Rh15 Rh6 178.9(7)
C22 Rh8 Rh15 Rh6 -123.6(5)
Rh1 Rh8 Rh15 Rh6 -2.05(5)
Rh12 Rh8 Rh15 Rh6 66.38(7)
Rh13 Rh8 Rh15 Rh6 -70.44(7)
Rh7 Rh8 Rh15 Rh6 55.30(5)
Rh9 Rh8 Rh15 Rh6 -59.14(5)
Rh4 Rh8 Rh15 Rh6 -3.26(9)
C21 Rh8 Rh15 Rh7 67.6(6)
C27 Rh8 Rh15 Rh7 123.6(7)
C22 Rh8 Rh15 Rh7 -178.9(5)
Rh1 Rh8 Rh15 Rh7 -57.35(4)
Rh12 Rh8 Rh15 Rh7 11.08(6)
Rh13 Rh8 Rh15 Rh7 -125.74(6)
Rh9 Rh8 Rh15 Rh7 -114.44(5)
Rh4 Rh8 Rh15 Rh7 -58.57(8)
C19 Rh7 Rh15 C6 -33.8(11)
C20 Rh7 Rh15 C6 55.4(11)
Rh1 Rh7 Rh15 C6 -176.2(9)
Rh11 Rh7 Rh15 C6 -113.4(9)
Rh12 Rh7 Rh15 C6 114.1(9)
Rh8 Rh7 Rh15 C6 125.3(9)
Rh6 Rh7 Rh15 C6 -119.8(9)
Rh3 Rh7 Rh15 C6 -178.7(9)
C19 Rh7 Rh15 C25 144.0(11)
C20 Rh7 Rh15 C25 -126.8(11)
Rh1 Rh7 Rh15 C25 1.6(9)
Rh11 Rh7 Rh15 C25 64.4(9)
Rh12 Rh7 Rh15 C25 -68.1(9)
Rh8 Rh7 Rh15 C25 -56.9(9)
Rh6 Rh7 Rh15 C25 58.0(9)
Rh3 Rh7 Rh15 C25 -0.9(9)
C19 Rh7 Rh15 C26 55.0(10)
C20 Rh7 Rh15 C26 144.3(9)
Rh1 Rh7 Rh15 C26 -87.4(7)
Rh11 Rh7 Rh15 C26 -24.6(7)
Rh12 Rh7 Rh15 C26 -157.0(7)
Rh8 Rh7 Rh15 C26 -145.8(7)
Rh6 Rh7 Rh15 C26 -31.0(7)
Rh3 Rh7 Rh15 C26 -89.8(7)
C19 Rh7 Rh15 C27 -123.7(9)
C20 Rh7 Rh15 C27 -34.5(8)
Rh1 Rh7 Rh15 C27 93.9(5)
Rh11 Rh7 Rh15 C27 156.7(5)
Rh12 Rh7 Rh15 C27 24.2(5)
Rh8 Rh7 Rh15 C27 35.4(5)
Rh6 Rh7 Rh15 C27 150.3(5)
Rh3 Rh7 Rh15 C27 91.4(5)
C19 Rh7 Rh15 Rh9 145.0(7)
C20 Rh7 Rh15 Rh9 -125.8(6)
Rh1 Rh7 Rh15 Rh9 2.58(5)
Rh11 Rh7 Rh15 Rh9 65.39(7)
Rh12 Rh7 Rh15 Rh9 -67.07(7)
Rh8 Rh7 Rh15 Rh9 -55.86(5)
Rh6 Rh7 Rh15 Rh9 58.95(5)
Rh3 Rh7 Rh15 Rh9 0.13(9)
C19 Rh7 Rh15 Rh6 86.1(7)
C20 Rh7 Rh15 Rh6 175.3(6)
Rh1 Rh7 Rh15 Rh6 -56.37(5)
Rh11 Rh7 Rh15 Rh6 6.44(6)
Rh12 Rh7 Rh15 Rh6 -126.02(6)
Rh8 Rh7 Rh15 Rh6 -114.81(5)
Rh3 Rh7 Rh15 Rh6 -58.82(8)
C19 Rh7 Rh15 Rh8 -159.1(7)
C20 Rh7 Rh15 Rh8 -69.9(6)
Rh1 Rh7 Rh15 Rh8 58.44(5)
Rh11 Rh7 Rh15 Rh8 121.25(6)
Rh12 Rh7 Rh15 Rh8 -11.21(6)
Rh6 Rh7 Rh15 Rh8 114.81(5)
Rh3 Rh7 Rh15 Rh8 55.99(8)
C9 Rh10 C1 O1 70(39)
C8 Rh10 C1 O1 166(39)
C10 Rh10 C1 O1 -22(39)
Rh2 Rh10 C1 O1 -108(39)
Rh3 Rh10 C1 O1 169(38)
Rh5 Rh10 C1 O1 -25(39)
Rh4 Rh10 C1 O1 69(39)
C11 Rh11 C2 O2 54(49)
C12 Rh11 C2 O2 146(49)
Rh6 Rh11 C2 O2 -44(49)
Rh7 Rh11 C2 O2 -115(49)
Rh3 Rh11 C2 O2 163(48)
Rh2 Rh11 C2 O2 42(50)
Rh1 Rh11 C2 O2 -72(49)
C13 Rh12 N3A C3A 156(9)
C21 Rh12 N3A C3A -26(8)
C14 Rh12 N3A C3A -116(9)
C20 Rh12 N3A C3A 65(8)
Rh3 Rh12 N3A C3A 154(8)
Rh7 Rh12 N3A C3A 59(9)
Rh4 Rh12 N3A C3A -111(8)
Rh8 Rh12 N3A C3A -24(9)
Rh12 N3A C3A C3B -158(46)
C22 Rh13 N4A C4A 72(23)
C15 Rh13 N4A C4A 163(23)
C16 Rh13 N4A C4A -107(23)
C23 Rh13 N4A C4A -17(23)
Rh5 Rh13 N4A C4A -114(23)
Rh9 Rh13 N4A C4A -18(23)
Rh4 Rh13 N4A C4A 159(23)
Rh8 Rh13 N4A C4A 71(23)
Rh13 N4A C4A C4B -180(100)
C17 Rh14 C5 O5 13(31)
C24 Rh14 C5 O5 -82(31)
Rh6 Rh14 C5 O5 -174(31)
Rh2 Rh14 C5 O5 106(31)
Rh9 Rh14 C5 O5 -97(31)
Rh5 Rh14 C5 O5 28(32)
Rh1 Rh14 C5 O5 147(30)
C25 Rh15 C6 O6 137(63)
C26 Rh15 C6 O6 -141(63)
C27 Rh15 C6 O6 46(63)
Rh9 Rh15 C6 O6 138(62)
Rh6 Rh15 C6 O6 -117(63)
Rh8 Rh15 C6 O6 27(64)
Rh7 Rh15 C6 O6 -44(63)
C11 Rh2 C7 O7 25(20)
Rh1 Rh2 C7 O7 -150(19)
Rh14 Rh2 C7 O7 142(20)
Rh11 Rh2 C7 O7 12(21)
Rh10 Rh2 C7 O7 -105(20)
Rh3 Rh2 C7 O7 -68(20)
Rh5 Rh2 C7 O7 -160(20)
C13 Rh3 C8 O8 -55(3)
C12 Rh3 C8 O8 36(3)
Rh1 Rh3 C8 O8 162(3)
Rh11 Rh3 C8 O8 75(3)
Rh12 Rh3 C8 O8 -91(3)
Rh10 Rh3 C8 O8 174(4)
Rh4 Rh3 C8 O8 -146(3)
Rh2 Rh3 C8 O8 123(3)
Rh7 Rh3 C8 O8 57(8)
C13 Rh3 C8 Rh10 130.6(8)
C12 Rh3 C8 Rh10 -138.4(8)
Rh1 Rh3 C8 Rh10 -11.9(11)
Rh11 Rh3 C8 Rh10 -99.1(6)
Rh12 Rh3 C8 Rh10 94.5(7)
Rh4 Rh3 C8 Rh10 40.0(6)
Rh2 Rh3 C8 Rh10 -51.0(5)
Rh7 Rh3 C8 Rh10 -117(5)
C1 Rh10 C8 O8 1(2)
C9 Rh10 C8 O8 98(2)
C10 Rh10 C8 O8 -51(6)
Rh2 Rh10 C8 O8 -120(2)
Rh3 Rh10 C8 O8 -175(3)
Rh5 Rh10 C8 O8 -164.8(17)
Rh4 Rh10 C8 O8 143(2)
C1 Rh10 C8 Rh3 176.7(10)
C9 Rh10 C8 Rh3 -86.5(8)
C10 Rh10 C8 Rh3 124(4)
Rh2 Rh10 C8 Rh3 55.8(6)
Rh5 Rh10 C8 Rh3 10.6(14)
Rh4 Rh10 C8 Rh3 -41.9(7)
C14 Rh4 C9 O9 52(2)
C15 Rh4 C9 O9 -44(2)
Rh1 Rh4 C9 O9 -173.9(19)
Rh12 Rh4 C9 O9 91(2)
Rh13 Rh4 C9 O9 -81(2)
Rh10 Rh4 C9 O9 -176(3)
Rh5 Rh4 C9 O9 -129(2)
Rh3 Rh4 C9 O9 140(2)
Rh8 Rh4 C9 O9 -171(15)
C14 Rh4 C9 Rh10 -131.9(8)
C15 Rh4 C9 Rh10 132.9(7)
Rh1 Rh4 C9 Rh10 2.5(9)
Rh12 Rh4 C9 Rh10 -92.4(6)
Rh13 Rh4 C9 Rh10 95.6(6)
Rh5 Rh4 C9 Rh10 47.2(5)
Rh3 Rh4 C9 Rh10 -43.1(5)
Rh8 Rh4 C9 Rh10 5(17)
C1 Rh10 C9 O9 -3(2)
C8 Rh10 C9 O9 -92(2)
C10 Rh10 C9 O9 82.8(19)
Rh2 Rh10 C9 O9 173.6(13)
Rh3 Rh10 C9 O9 -136.7(19)
Rh5 Rh10 C9 O9 126.5(19)
Rh4 Rh10 C9 O9 177(2)
C1 Rh10 C9 Rh4 -179.9(8)
C8 Rh10 C9 Rh4 91.2(7)
C10 Rh10 C9 Rh4 -93.9(7)
Rh2 Rh10 C9 Rh4 -3.2(12)
Rh3 Rh10 C9 Rh4 46.5(5)
Rh5 Rh10 C9 Rh4 -50.3(5)
C16 Rh5 C10 O10 46(3)
C17 Rh5 C10 O10 -46(3)
Rh1 Rh5 C10 O10 -164(2)
Rh14 Rh5 C10 O10 -81(3)
Rh13 Rh5 C10 O10 88(3)
Rh10 Rh5 C10 O10 -176(3)
Rh4 Rh5 C10 O10 143(2)
Rh2 Rh5 C10 O10 -126(3)
Rh9 Rh5 C10 O10 -64(7)
C16 Rh5 C10 Rh10 -138.4(6)
C17 Rh5 C10 Rh10 129.9(7)
Rh1 Rh5 C10 Rh10 11.4(9)
Rh14 Rh5 C10 Rh10 94.7(5)
Rh13 Rh5 C10 Rh10 -96.1(6)
Rh4 Rh5 C10 Rh10 -41.0(5)
Rh2 Rh5 C10 Rh10 49.1(4)
Rh9 Rh5 C10 Rh10 112(5)
C1 Rh10 C10 O10 0.1(19)
C9 Rh10 C10 O10 -96.7(18)
C8 Rh10 C10 O10 53(5)
Rh2 Rh10 C10 O10 121.0(17)
Rh3 Rh10 C10 O10 167.1(13)
Rh5 Rh10 C10 O10 177(2)
Rh4 Rh10 C10 O10 -141.1(17)
C1 Rh10 C10 Rh5 -176.6(10)
C9 Rh10 C10 Rh5 86.6(7)
C8 Rh10 C10 Rh5 -124(4)
Rh2 Rh10 C10 Rh5 -55.7(5)
Rh3 Rh10 C10 Rh5 -9.6(11)
Rh4 Rh10 C10 Rh5 42.2(5)
C7 Rh2 C11 O11 10(2)
Rh1 Rh2 C11 O11 -172.7(17)
Rh14 Rh2 C11 O11 -95.6(19)
Rh11 Rh2 C11 O11 178(2)
Rh10 Rh2 C11 O11 90.4(19)
Rh3 Rh2 C11 O11 137.2(19)
Rh5 Rh2 C11 O11 -140.8(18)
C7 Rh2 C11 Rh11 -168.1(8)
Rh1 Rh2 C11 Rh11 9.3(7)
Rh14 Rh2 C11 Rh11 86.4(5)
Rh10 Rh2 C11 Rh11 -87.6(6)
Rh3 Rh2 C11 Rh11 -40.8(4)
Rh5 Rh2 C11 Rh11 41(3)
C2 Rh11 C11 O11 13(2)
C12 Rh11 C11 O11 -85.4(19)
Rh6 Rh11 C11 O11 121.7(18)
Rh7 Rh11 C11 O11 172.1(11)
Rh3 Rh11 C11 O11 -132.3(18)
Rh2 Rh11 C11 O11 -178(2)
Rh1 Rh11 C11 O11 174.8(17)
C2 Rh11 C11 Rh2 -168.8(11)
C12 Rh11 C11 Rh2 92.6(7)
Rh6 Rh11 C11 Rh2 -60.2(5)
Rh7 Rh11 C11 Rh2 -9.8(13)
Rh3 Rh11 C11 Rh2 45.8(5)
Rh1 Rh11 C11 Rh2 -7.2(5)
C8 Rh3 C12 O12 -54(2)
C13 Rh3 C12 O12 36(2)
Rh1 Rh3 C12 O12 173(2)
Rh11 Rh3 C12 O12 174(3)
Rh12 Rh3 C12 O12 80(2)
Rh10 Rh3 C12 O12 -91(2)
Rh4 Rh3 C12 O12 143(4)
Rh2 Rh3 C12 O12 -139(2)
Rh7 Rh3 C12 O12 128(2)
C8 Rh3 C12 Rh11 132.0(8)
C13 Rh3 C12 Rh11 -137.6(7)
Rh1 Rh3 C12 Rh11 -1.2(8)
Rh12 Rh3 C12 Rh11 -94.4(5)
Rh10 Rh3 C12 Rh11 94.6(6)
Rh4 Rh3 C12 Rh11 -31(6)
Rh2 Rh3 C12 Rh11 47.0(5)
Rh7 Rh3 C12 Rh11 -45.9(5)
C2 Rh11 C12 O12 -8(2)
C11 Rh11 C12 O12 88(2)
Rh6 Rh11 C12 O12 -165.5(14)
Rh7 Rh11 C12 O12 -120(2)
Rh3 Rh11 C12 O12 -174(3)
Rh2 Rh11 C12 O12 134(2)
Rh1 Rh11 C12 O12 -173(2)
C2 Rh11 C12 Rh3 166.6(10)
C11 Rh11 C12 Rh3 -98.2(7)
Rh6 Rh11 C12 Rh3 8.7(15)
Rh7 Rh11 C12 Rh3 53.9(5)
Rh2 Rh11 C12 Rh3 -52.3(5)
Rh1 Rh11 C12 Rh3 0.9(6)
C8 Rh3 C13 O13 37(3)
C12 Rh3 C13 O13 -52(3)
Rh1 Rh3 C13 O13 179(2)
Rh11 Rh3 C13 O13 -89(3)
Rh12 Rh3 C13 O13 179(3)
Rh10 Rh3 C13 O13 79(3)
Rh4 Rh3 C13 O13 133(3)
Rh2 Rh3 C13 O13 18(9)
Rh7 Rh3 C13 O13 -138(3)
C8 Rh3 C13 Rh12 -142.4(8)
C12 Rh3 C13 Rh12 128.7(8)
Rh1 Rh3 C13 Rh12 -0.6(10)
Rh11 Rh3 C13 Rh12 91.3(6)
Rh10 Rh3 C13 Rh12 -100.5(5)
Rh4 Rh3 C13 Rh12 -46.2(5)
Rh2 Rh3 C13 Rh12 -161(6)
Rh7 Rh3 C13 Rh12 42.9(5)
N3A Rh12 C13 O13 3(2)
C21 Rh12 C13 O13 -13(7)
C14 Rh12 C13 O13 -85(2)
C20 Rh12 C13 O13 88(2)
Rh3 Rh12 C13 O13 -179(3)
Rh7 Rh12 C13 O13 132(2)
Rh4 Rh12 C13 O13 -129(2)
Rh8 Rh12 C13 O13 -176.4(15)
N3A Rh12 C13 Rh3 -177.8(7)
C21 Rh12 C13 Rh3 166(5)
C14 Rh12 C13 Rh3 94.1(7)
C20 Rh12 C13 Rh3 -93.1(7)
Rh7 Rh12 C13 Rh3 -48.3(6)
Rh4 Rh12 C13 Rh3 49.9(5)
Rh8 Rh12 C13 Rh3 3.0(13)
C15 Rh4 C14 O14 45(3)
C9 Rh4 C14 O14 -43(3)
Rh1 Rh4 C14 O14 -174(2)
Rh12 Rh4 C14 O14 -178(3)
Rh13 Rh4 C14 O14 86(3)
Rh10 Rh4 C14 O14 -80(3)
Rh5 Rh4 C14 O14 -52(8)
Rh3 Rh4 C14 O14 -131(3)
Rh8 Rh4 C14 O14 139(3)
C15 Rh4 C14 Rh12 -137.8(7)
C9 Rh4 C14 Rh12 135.0(8)
Rh1 Rh4 C14 Rh12 4.0(10)
Rh13 Rh4 C14 Rh12 -96.6(6)
Rh10 Rh4 C14 Rh12 97.9(6)
Rh5 Rh4 C14 Rh12 125(6)
Rh3 Rh4 C14 Rh12 46.2(5)
Rh8 Rh4 C14 Rh12 -43.7(6)
N3A Rh12 C14 O14 -7(2)
C13 Rh12 C14 O14 81(2)
C21 Rh12 C14 O14 -92(2)
C20 Rh12 C14 O14 6(8)
Rh3 Rh12 C14 O14 127(2)
Rh7 Rh12 C14 O14 178.0(15)
Rh4 Rh12 C14 O14 178(3)
Rh8 Rh12 C14 O14 -135(2)
N3A Rh12 C14 Rh4 174.7(8)
C13 Rh12 C14 Rh4 -97.2(8)
C21 Rh12 C14 Rh4 90.0(8)
C20 Rh12 C14 Rh4 -172(6)
Rh3 Rh12 C14 Rh4 -50.9(6)
Rh7 Rh12 C14 Rh4 -0.1(13)
Rh8 Rh12 C14 Rh4 46.6(6)
C14 Rh4 C15 O15 -46(3)
C9 Rh4 C15 O15 43(3)
Rh1 Rh4 C15 O15 171(2)
Rh12 Rh4 C15 O15 -87(3)
Rh13 Rh4 C15 O15 179(3)
Rh10 Rh4 C15 O15 79(3)
Rh5 Rh4 C15 O15 129(3)
Rh3 Rh4 C15 O15 88(5)
Rh8 Rh4 C15 O15 -139(2)
C14 Rh4 C15 Rh13 135.2(8)
C9 Rh4 C15 Rh13 -136.4(8)
Rh1 Rh4 C15 Rh13 -7.8(9)
Rh12 Rh4 C15 Rh13 94.1(6)
Rh10 Rh4 C15 Rh13 -100.2(5)
Rh5 Rh4 C15 Rh13 -50.1(5)
Rh3 Rh4 C15 Rh13 -91(5)
Rh8 Rh4 C15 Rh13 42.1(5)
C22 Rh13 C15 O15 92(2)
N4A Rh13 C15 O15 5(2)
C16 Rh13 C15 O15 -80(2)
C23 Rh13 C15 O15 6(7)
Rh5 Rh13 C15 O15 -125(2)
Rh9 Rh13 C15 O15 -174.9(14)
Rh4 Rh13 C15 O15 -179(2)
Rh8 Rh13 C15 O15 137(2)
C22 Rh13 C15 Rh4 -89.2(7)
N4A Rh13 C15 Rh4 -176.0(7)
C16 Rh13 C15 Rh4 98.9(7)
C23 Rh13 C15 Rh4 -175(5)
Rh5 Rh13 C15 Rh4 53.9(5)
Rh9 Rh13 C15 Rh4 4.4(13)
Rh8 Rh13 C15 Rh4 -44.1(6)
C10 Rh5 C16 O16 -45(2)
C17 Rh5 C16 O16 44(2)
Rh1 Rh5 C16 O16 164.4(18)
Rh14 Rh5 C16 O16 84(2)
Rh13 Rh5 C16 O16 177(2)
Rh10 Rh5 C16 O16 -88(2)
Rh4 Rh5 C16 O16 -143(2)
Rh2 Rh5 C16 O16 65(5)
Rh9 Rh5 C16 O16 129(2)
C10 Rh5 C16 Rh13 138.2(6)
C17 Rh5 C16 Rh13 -133.2(6)
Rh1 Rh5 C16 Rh13 -12.4(7)
Rh14 Rh5 C16 Rh13 -93.2(4)
Rh10 Rh5 C16 Rh13 95.2(5)
Rh4 Rh5 C16 Rh13 40.1(4)
Rh2 Rh5 C16 Rh13 -111(3)
Rh9 Rh5 C16 Rh13 -47.3(4)
C22 Rh13 C16 O16 6(6)
C15 Rh13 C16 O16 96.3(16)
N4A Rh13 C16 O16 10.1(15)
C23 Rh13 C16 O16 -76.6(16)
Rh5 Rh13 C16 O16 -177.5(19)
Rh9 Rh13 C16 O16 -120.5(15)
Rh4 Rh13 C16 O16 140.4(15)
Rh8 Rh13 C16 O16 -168.1(11)
C22 Rh13 C16 Rh5 -177(4)
C15 Rh13 C16 Rh5 -86.2(6)
N4A Rh13 C16 Rh5 -172.4(6)
C23 Rh13 C16 Rh5 100.9(6)
Rh9 Rh13 C16 Rh5 57.0(4)
Rh4 Rh13 C16 Rh5 -42.1(4)
Rh8 Rh13 C16 Rh5 9.4(10)
C10 Rh5 C17 O17 43(2)
C16 Rh5 C17 O17 -53(2)
Rh1 Rh5 C17 O17 174.6(17)
Rh14 Rh5 C17 O17 179(2)
Rh13 Rh5 C17 O17 -95.9(19)
Rh10 Rh5 C17 O17 86.0(19)
Rh4 Rh5 C17 O17 165.2(14)
Rh2 Rh5 C17 O17 129.6(19)
Rh9 Rh5 C17 O17 -139.0(19)
C10 Rh5 C17 Rh14 -136.1(7)
C16 Rh5 C17 Rh14 127.6(7)
Rh1 Rh5 C17 Rh14 -4.3(7)
Rh13 Rh5 C17 Rh14 85.2(6)
Rh10 Rh5 C17 Rh14 -92.9(5)
Rh4 Rh5 C17 Rh14 -14(3)
Rh2 Rh5 C17 Rh14 -49.4(5)
Rh9 Rh5 C17 Rh14 42.1(5)
C5 Rh14 C17 O17 -12(2)
C24 Rh14 C17 O17 84(2)
Rh6 Rh14 C17 O17 -175.8(12)
Rh2 Rh14 C17 O17 -121(2)
Rh9 Rh14 C17 O17 130(2)
Rh5 Rh14 C17 O17 -179(2)
Rh1 Rh14 C17 O17 -175.3(19)
C5 Rh14 C17 Rh5 166.8(8)
C24 Rh14 C17 Rh5 -97.3(7)
Rh6 Rh14 C17 Rh5 3.1(15)
Rh2 Rh14 C17 Rh5 57.8(5)
Rh9 Rh14 C17 Rh5 -51.5(6)
Rh1 Rh14 C17 Rh5 3.5(6)
C26 Rh6 C18 O18 -41(43)
Rh1 Rh6 C18 O18 138(42)
Rh14 Rh6 C18 O18 78(43)
Rh11 Rh6 C18 O18 -176(100)
Rh15 Rh6 C18 O18 -55(43)
Rh7 Rh6 C18 O18 -139(42)
Rh9 Rh6 C18 O18 37(43)
C20 Rh7 C19 O19 77(38)
Rh1 Rh7 C19 O19 -96(38)
Rh11 Rh7 C19 O19 -42(38)
Rh12 Rh7 C19 O19 78(38)
Rh15 Rh7 C19 O19 -157(38)
Rh8 Rh7 C19 O19 177(100)
Rh6 Rh7 C19 O19 -100(38)
Rh3 Rh7 C19 O19 -15(39)
C19 Rh7 C20 O20 5(3)
Rh1 Rh7 C20 O20 180(2)
Rh11 Rh7 C20 O20 91(3)
Rh12 Rh7 C20 O20 -175(3)
Rh15 Rh7 C20 O20 -78(3)
Rh8 Rh7 C20 O20 -131(3)
Rh6 Rh7 C20 O20 44(9)
Rh3 Rh7 C20 O20 140(3)
C19 Rh7 C20 Rh12 179.7(8)
Rh1 Rh7 C20 Rh12 -5.8(9)
Rh11 Rh7 C20 Rh12 -94.8(5)
Rh15 Rh7 C20 Rh12 97.1(6)
Rh8 Rh7 C20 Rh12 43.8(5)
Rh6 Rh7 C20 Rh12 -141(7)
Rh3 Rh7 C20 Rh12 -45.5(4)
N3A Rh12 C20 O20 2.1(19)
C13 Rh12 C20 O20 -86(2)
C21 Rh12 C20 O20 87(2)
C14 Rh12 C20 O20 -11(7)
Rh3 Rh12 C20 O20 -132.2(19)
Rh7 Rh12 C20 O20 176(2)
Rh4 Rh12 C20 O20 178.0(13)
Rh8 Rh12 C20 O20 130.2(19)
N3A Rh12 C20 Rh7 -173.6(7)
C13 Rh12 C20 Rh7 98.4(7)
C21 Rh12 C20 Rh7 -89.0(7)
C14 Rh12 C20 Rh7 173(6)
Rh3 Rh12 C20 Rh7 52.0(5)
Rh4 Rh12 C20 Rh7 2.2(12)
Rh8 Rh12 C20 Rh7 -45.6(5)
C27 Rh8 C21 O21 36(3)
C22 Rh8 C21 O21 -52(3)
Rh1 Rh8 C21 O21 174(2)
Rh15 Rh8 C21 O21 76(3)
Rh12 Rh8 C21 O21 175(3)
Rh13 Rh8 C21 O21 -89(3)
Rh7 Rh8 C21 O21 129(3)
Rh9 Rh8 C21 O21 3(22)
Rh4 Rh8 C21 O21 -140(3)
C27 Rh8 C21 Rh12 -139.0(8)
C22 Rh8 C21 Rh12 133.1(7)
Rh1 Rh8 C21 Rh12 -0.4(9)
Rh15 Rh8 C21 Rh12 -98.5(6)
Rh13 Rh8 C21 Rh12 96.1(6)
Rh7 Rh8 C21 Rh12 -45.9(5)
Rh9 Rh8 C21 Rh12 -172(19)
Rh4 Rh8 C21 Rh12 45.6(5)
N3A Rh12 C21 O21 2.4(19)
C13 Rh12 C21 O21 18(7)
C14 Rh12 C21 O21 90.3(19)
C20 Rh12 C21 O21 -82(2)
Rh3 Rh12 C21 O21 -177.5(13)
Rh7 Rh12 C21 O21 -127.4(19)
Rh4 Rh12 C21 O21 134.8(19)
Rh8 Rh12 C21 O21 -176(2)
N3A Rh12 C21 Rh8 178.3(8)
C13 Rh12 C21 Rh8 -166(5)
C14 Rh12 C21 Rh8 -93.8(7)
C20 Rh12 C21 Rh8 93.6(7)
Rh3 Rh12 C21 Rh8 -1.5(12)
Rh7 Rh12 C21 Rh8 48.6(6)
Rh4 Rh12 C21 Rh8 -49.2(6)
C21 Rh8 C22 O22 46(2)
C27 Rh8 C22 O22 -42(2)
Rh1 Rh8 C22 O22 -179.0(19)
Rh15 Rh8 C22 O22 -84(2)
Rh12 Rh8 C22 O22 86(2)
Rh13 Rh8 C22 O22 -178(3)
Rh7 Rh8 C22 O22 159(28)
Rh9 Rh8 C22 O22 -133(2)
Rh4 Rh8 C22 O22 135(2)
C21 Rh8 C22 Rh13 -136.7(8)
C27 Rh8 C22 Rh13 135.4(8)
Rh1 Rh8 C22 Rh13 -1.3(8)
Rh15 Rh8 C22 Rh13 94.0(5)
Rh12 Rh8 C22 Rh13 -96.4(5)
Rh7 Rh8 C22 Rh13 -24(30)
Rh9 Rh8 C22 Rh13 44.8(5)
Rh4 Rh8 C22 Rh13 -47.1(5)
C15 Rh13 C22 O22 -87(2)
N4A Rh13 C22 O22 -1(2)
C16 Rh13 C22 O22 3(6)
C23 Rh13 C22 O22 86(2)
Rh5 Rh13 C22 O22 -173.0(14)
Rh9 Rh13 C22 O22 129.5(19)
Rh4 Rh13 C22 O22 -132(2)
Rh8 Rh13 C22 O22 178(2)
C15 Rh13 C22 Rh8 94.7(7)
N4A Rh13 C22 Rh8 -179.1(6)
C16 Rh13 C22 Rh8 -175(4)
C23 Rh13 C22 Rh8 -92.3(7)
Rh5 Rh13 C22 Rh8 9.1(12)
Rh9 Rh13 C22 Rh8 -48.4(5)
Rh4 Rh13 C22 Rh8 50.3(5)
C24 Rh9 C23 O23 -46(3)
C25 Rh9 C23 O23 47(3)
Rh1 Rh9 C23 O23 -175(2)
Rh15 Rh9 C23 O23 84(3)
Rh14 Rh9 C23 O23 -87(3)
Rh13 Rh9 C23 O23 -175(3)
Rh8 Rh9 C23 O23 138(2)
Rh6 Rh9 C23 O23 12(15)
Rh5 Rh9 C23 O23 -134(3)
C24 Rh9 C23 Rh13 129.4(7)
C25 Rh9 C23 Rh13 -137.7(7)
Rh1 Rh9 C23 Rh13 0.9(8)
Rh15 Rh9 C23 Rh13 -100.2(5)
Rh14 Rh9 C23 Rh13 88.3(6)
Rh8 Rh9 C23 Rh13 -46.3(4)
Rh6 Rh9 C23 Rh13 -172(12)
Rh5 Rh9 C23 Rh13 41.5(4)
C22 Rh13 C23 O23 -89.7(17)
C15 Rh13 C23 O23 -4(7)
N4A Rh13 C23 O23 -2.8(17)
C16 Rh13 C23 O23 82.2(17)
Rh5 Rh13 C23 O23 126.7(16)
Rh9 Rh13 C23 O23 177(2)
Rh4 Rh13 C23 O23 -178.0(12)
Rh8 Rh13 C23 O23 -134.8(17)
C22 Rh13 C23 Rh9 93.6(7)
C15 Rh13 C23 Rh9 179(100)
N4A Rh13 C23 Rh9 -179.5(7)
C16 Rh13 C23 Rh9 -94.4(6)
Rh5 Rh13 C23 Rh9 -49.9(5)
Rh4 Rh13 C23 Rh9 5.3(11)
Rh8 Rh13 C23 Rh9 48.5(5)
C23 Rh9 C24 O24 49(3)
C25 Rh9 C24 O24 -42(3)
Rh1 Rh9 C24 O24 -174(2)
Rh15 Rh9 C24 O24 -83(3)
Rh14 Rh9 C24 O24 -178(3)
Rh13 Rh9 C24 O24 95(2)
Rh8 Rh9 C24 O24 -159(2)
Rh6 Rh9 C24 O24 -129(3)
Rh5 Rh9 C24 O24 139(2)
C23 Rh9 C24 Rh14 -133.5(7)
C25 Rh9 C24 Rh14 136.1(7)
Rh1 Rh9 C24 Rh14 3.6(8)
Rh15 Rh9 C24 Rh14 94.2(6)
Rh13 Rh9 C24 Rh14 -87.5(6)
Rh8 Rh9 C24 Rh14 18(4)
Rh6 Rh9 C24 Rh14 48.5(5)
Rh5 Rh9 C24 Rh14 -42.8(5)
C5 Rh14 C24 O24 12(2)
C17 Rh14 C24 O24 -84(2)
Rh6 Rh14 C24 O24 122(2)
Rh2 Rh14 C24 O24 176.1(12)
Rh9 Rh14 C24 O24 178(3)
Rh5 Rh14 C24 O24 -130(2)
Rh1 Rh14 C24 O24 175(2)
C5 Rh14 C24 Rh9 -165.7(9)
C17 Rh14 C24 Rh9 97.9(7)
Rh6 Rh14 C24 Rh9 -56.3(6)
Rh2 Rh14 C24 Rh9 -1.8(17)
Rh5 Rh14 C24 Rh9 51.8(6)
Rh1 Rh14 C24 Rh9 -2.9(6)
C23 Rh9 C25 O25 -51(2)
C24 Rh9 C25 O25 44(2)
Rh1 Rh9 C25 O25 168.5(18)
Rh15 Rh9 C25 O25 173(3)
Rh14 Rh9 C25 O25 83(2)
Rh13 Rh9 C25 O25 -91(2)
Rh8 Rh9 C25 O25 -144(2)
Rh6 Rh9 C25 O25 127(2)
Rh5 Rh9 C25 O25 165(22)
C23 Rh9 C25 Rh15 136.0(7)
C24 Rh9 C25 Rh15 -128.6(7)
Rh1 Rh9 C25 Rh15 -4.1(9)
Rh14 Rh9 C25 Rh15 -89.7(6)
Rh13 Rh9 C25 Rh15 96.2(6)
Rh8 Rh9 C25 Rh15 43.4(5)
Rh6 Rh9 C25 Rh15 -45.3(5)
Rh5 Rh9 C25 Rh15 -8(24)
C6 Rh15 C25 O25 6(2)
C26 Rh15 C25 O25 -78(2)
C27 Rh15 C25 O25 96(2)
Rh9 Rh15 C25 O25 -173(2)
Rh6 Rh15 C25 O25 -122(2)
Rh8 Rh15 C25 O25 140(2)
Rh7 Rh15 C25 O25 -171.7(14)
C6 Rh15 C25 Rh9 179.2(9)
C26 Rh15 C25 Rh9 94.9(8)
C27 Rh15 C25 Rh9 -90.8(7)
Rh6 Rh15 C25 Rh9 51.1(5)
Rh8 Rh15 C25 Rh9 -46.8(5)
Rh7 Rh15 C25 Rh9 1.4(12)
C18 Rh6 C26 O26 11(3)
Rh1 Rh6 C26 O26 -169(3)
Rh14 Rh6 C26 O26 -84(3)
Rh11 Rh6 C26 O26 90(4)
Rh15 Rh6 C26 O26 178(4)
Rh7 Rh6 C26 O26 140(3)
Rh9 Rh6 C26 O26 -132(3)
C18 Rh6 C26 Rh15 -168.0(11)
Rh1 Rh6 C26 Rh15 12.6(12)
Rh14 Rh6 C26 Rh15 97.8(7)
Rh11 Rh6 C26 Rh15 -88.9(9)
Rh7 Rh6 C26 Rh15 -38.7(7)
Rh9 Rh6 C26 Rh15 49.9(6)
C6 Rh15 C26 O26 -27(3)
C25 Rh15 C26 O26 78(3)
C27 Rh15 C26 O26 33(8)
Rh9 Rh15 C26 O26 125(3)
Rh6 Rh15 C26 O26 -179(3)
Rh8 Rh15 C26 O26 168(2)
Rh7 Rh15 C26 O26 -138(3)
C6 Rh15 C26 Rh6 152.0(12)
C25 Rh15 C26 Rh6 -102.8(9)
C27 Rh15 C26 Rh6 -148(5)
Rh9 Rh15 C26 Rh6 -56.5(7)
Rh8 Rh15 C26 Rh6 -12.8(16)
Rh7 Rh15 C26 Rh6 40.9(8)
C21 Rh8 C27 O27 -42(3)
C22 Rh8 C27 O27 49(3)
Rh1 Rh8 C27 O27 -178(2)
Rh15 Rh8 C27 O27 -177(3)
Rh12 Rh8 C27 O27 -78(3)
Rh13 Rh8 C27 O27 86(3)
Rh7 Rh8 C27 O27 -131(3)
Rh9 Rh8 C27 O27 137(3)
Rh4 Rh8 C27 O27 20(9)
C21 Rh8 C27 Rh15 135.5(7)
C22 Rh8 C27 Rh15 -133.9(7)
Rh1 Rh8 C27 Rh15 -1.2(9)
Rh12 Rh8 C27 Rh15 99.3(5)
Rh13 Rh8 C27 Rh15 -97.2(5)
Rh7 Rh8 C27 Rh15 45.8(5)
Rh9 Rh8 C27 Rh15 -45.4(5)
Rh4 Rh8 C27 Rh15 -163(6)
C6 Rh15 C27 O27 19(2)
C25 Rh15 C27 O27 -85.6(19)
C26 Rh15 C27 O27 -40(7)
Rh9 Rh15 C27 O27 -132.1(19)
Rh6 Rh15 C27 O27 176.2(13)
Rh8 Rh15 C27 O27 178(2)
Rh7 Rh15 C27 O27 130.4(19)
C6 Rh15 C27 Rh8 -159.0(10)
C25 Rh15 C27 Rh8 96.4(7)
C26 Rh15 C27 Rh8 142(6)
Rh9 Rh15 C27 Rh8 49.9(5)
Rh6 Rh15 C27 Rh8 -1.7(12)
Rh7 Rh15 C27 Rh8 -47.6(5)
C106 N1 C100 C101 -60(3)
C102 N1 C100 C101 178(3)
C104 N1 C100 C101 57(3)
C106 N1 C102 C103 57(2)
C104 N1 C102 C103 -65(2)
C100 N1 C102 C103 176(2)
C106 N1 C104 C105 177(2)
C102 N1 C104 C105 -58(2)
C100 N1 C104 C105 60(3)
C102 N1 C106 C107 55(2)
C104 N1 C106 C107 179.4(19)
C100 N1 C106 C107 -63(2)
C206 N2 C200 C201 -64(2)
C204 N2 C200 C201 176.5(19)
C202 N2 C200 C201 57(2)
C206 N2 C202 C203 -179(2)
C204 N2 C202 C203 -57(2)
C200 N2 C202 C203 61(2)
C206 N2 C204 C205 -50(2)
C202 N2 C204 C205 -172.6(18)
C200 N2 C204 C205 67(2)
C204 N2 C206 C207 -57(2)
C202 N2 C206 C207 66(3)
C200 N2 C206 C207 -174(2)
C306 N3 C300 C301 -52(2)
C304 N3 C300 C301 -173.1(18)
C302 N3 C300 C301 68(2)
C306 N3 C302 C303 -61(2)
C304 N3 C302 C303 60(2)
C300 N3 C302 C303 175.5(16)
C306 N3 C304 C305 173.5(17)
C302 N3 C304 C305 52(2)
C300 N3 C304 C305 -63(2)
C304 N3 C306 C307 64(2)
C302 N3 C306 C307 -173.4(18)
C300 N3 C306 C307 -56(3)
